data_7710707
loop_
_publ_author_name
'Xing, Tian'
'Frese, Josef W. A.'
'Derbyshire, Max'
'Glenister, Mollie A.'
'Elsegood, Mark R. J.'
'Redshaw, Carl'

_publ_section_title
;
 Trinuclear zinc calix[4]arenes: synthesis, structure, and ring opening
 polymerization studies.
;
_journal_name_full 'Dalton transactions (Cambridge, England : 2003)'
_journal_paper_doi 10.1039/d2dt01496c
_journal_year 2022
_chemical_formula_moiety 'C104 H138 O12 Zn3, 5(C2 H3 N)'
_chemical_formula_sum 'C114 H153 N5 O12 Zn3'
_chemical_formula_weight 1981.51
_space_group_crystal_system triclinic
_space_group_IT_number 2
_space_group_name_Hall '-P 1'
_space_group_name_H-M_alt 'P -1'
_atom_sites_solution_hydrogens geom
_atom_sites_solution_primary iterative
_atom_sites_solution_secondary difmap
_audit_creation_method SHELXL-2018/3
_audit_update_record
;
2022-01-07 deposited with the CCDC.	2022-07-11 downloaded from the CCDC.
;
_cell_angle_alpha 91.7320(11)
_cell_angle_beta 90.6899(10)
_cell_angle_gamma 93.3356(10)
_cell_formula_units_Z 4
_cell_length_a 18.5416(2)
_cell_length_b 23.5115(3)
_cell_length_c 25.1000(3)
_cell_measurement_reflns_used 110703
_cell_measurement_temperature 100(2)
_cell_measurement_theta_max 69.56
_cell_measurement_theta_min 2.67
_cell_volume 10917.5(2)
_computing_cell_refinement 'CrysAlisPro 1.171.41.105a (Rigaku OD, 2021)'
_computing_data_collection 'CrysAlisPro 1.171.41.105a (Rigaku OD, 2021)'
_computing_data_reduction 'CrysAlisPro 1.171.41.105a (Rigaku OD, 2021)'
_computing_molecular_graphics 'Bruker SHELXTL'
_computing_publication_material 'Bruker SHELXTL'
_computing_structure_refinement 'SHELXL-2018/3 (Sheldrick, 2018)'
_computing_structure_solution 'SHELXT-2018/2 (Sheldrick, 2015)'
_diffrn_ambient_temperature 100(2)
_diffrn_detector_area_resol_mean 10
_diffrn_measured_fraction_theta_full 0.994
_diffrn_measured_fraction_theta_max 0.989
_diffrn_measurement_device 'four-circle diffractometer'
_diffrn_measurement_device_type
; 
Rigaku 007HF equipped with Varimax confocal mirrors and 
an AFC11 goniometer and HyPix 6000 detector 
;
_diffrn_measurement_method 'profile data from \w-scans'
_diffrn_radiation_collimation 0.3
_diffrn_radiation_type CuK\a
_diffrn_radiation_wavelength 1.54178
_diffrn_reflns_av_R_equivalents 0.1959
_diffrn_reflns_av_unetI/netI 0.0295
_diffrn_reflns_Laue_measured_fraction_full 0.994
_diffrn_reflns_Laue_measured_fraction_max 0.989
_diffrn_reflns_limit_h_max 22
_diffrn_reflns_limit_h_min -22
_diffrn_reflns_limit_k_max 27
_diffrn_reflns_limit_k_min -27
_diffrn_reflns_limit_l_max 30
_diffrn_reflns_limit_l_min -30
_diffrn_reflns_number 311775
_diffrn_reflns_point_group_measured_fraction_full 0.994
_diffrn_reflns_point_group_measured_fraction_max 0.989
_diffrn_reflns_theta_full 67.679
_diffrn_reflns_theta_max 68.462
_diffrn_reflns_theta_min 2.387
_diffrn_source 'Rotating anode'
_exptl_absorpt_coefficient_mu 1.236
_exptl_absorpt_correction_T_max 1.000
_exptl_absorpt_correction_T_min 0.724
_exptl_absorpt_correction_type multi-scan
_exptl_absorpt_process_details
; 
CrysAlisPro 1.171.41.105a (Rigaku Oxford Diffraction, 2021) 
Empirical absorption correction using spherical harmonics, 
implemented in SCALE3 ABSPACK scaling algorithm. 
;
_exptl_crystal_colour colourless
_exptl_crystal_density_diffrn 1.206
_exptl_crystal_density_method 'not measured'
_exptl_crystal_description block
_exptl_crystal_F_000 4232
_exptl_crystal_recrystallization_method 'Re-crystallisation from solvent: acetonitrile'
_exptl_crystal_size_max 0.160
_exptl_crystal_size_mid 0.100
_exptl_crystal_size_min 0.060
_refine_diff_density_max 2.851
_refine_diff_density_min -1.403
_refine_diff_density_rms 0.134
_refine_ls_extinction_method none
_refine_ls_goodness_of_fit_ref 1.079
_refine_ls_hydrogen_treatment constr
_refine_ls_matrix_type full
_refine_ls_number_parameters 2542
_refine_ls_number_reflns 91977
_refine_ls_number_restraints 725
_refine_ls_restrained_S_all 1.077
_refine_ls_R_factor_all 0.1998
_refine_ls_R_factor_gt 0.1717
_refine_ls_shift/su_max 0.000
_refine_ls_shift/su_mean 0.000
_refine_ls_structure_factor_coef Fsqd
_refine_ls_weighting_details 'w=1/[\s^2^(Fo^2^)+(0.2894P)^2^+49.3400P] where P=(Fo^2^+2Fc^2^)/3'
_refine_ls_weighting_scheme calc
_refine_ls_wR_factor_gt 0.4623
_refine_ls_wR_factor_ref 0.4920
_reflns_Friedel_coverage 0.000
_reflns_number_gt 70748
_reflns_number_total 91977
_reflns_threshold_expression 'I > 2\s(I)'
_cod_data_source_file d2dt01496c2.cif
_cod_data_source_block 2dot5MeCN
_cod_database_code 7710707
_shelx_shelxl_version_number 2018/3
_shelx_space_group_comment
; 
The symmetry employed for this shelxl refinement is uniquely defined 
by the following loop, which should always be used as a source of 
symmetry information in preference to the above space-group names. 
They are only intended as comments. 
;
_shelx_estimated_absorpt_t_min 0.827
_shelx_estimated_absorpt_t_max 0.930

loop_
_space_group_symop_operation_xyz
'x, y, z'
'-x, -y, -z'

loop_
_atom_site_label
_atom_site_type_symbol
_atom_site_fract_x
_atom_site_fract_y
_atom_site_fract_z
_atom_site_U_iso_or_equiv
_atom_site_adp_type
_atom_site_occupancy
_atom_site_site_symmetry_order
_atom_site_calc_flag
_atom_site_refinement_flags_posn
_atom_site_refinement_flags_adp
_atom_site_refinement_flags_occupancy
_atom_site_disorder_assembly
_atom_site_disorder_group
Zn1 Zn 0.19489(7) 0.31282(7) 0.55852(6) 0.0509(4) Uani 1 1 d . . . . .
Zn2 Zn 0.04166(7) 0.24972(7) 0.58782(6) 0.0511(4) Uani 1 1 d . . . . .
Zn3 Zn -0.10769(8) 0.18542(8) 0.62998(7) 0.0663(5) Uani 1 1 d . . . . .
O1 O 0.1094(4) 0.2662(3) 0.5311(3) 0.0489(17) Uani 1 1 d . . . . .
O2 O 0.2498(4) 0.2328(3) 0.5698(3) 0.0577(19) Uani 1 1 d . . . . .
O3 O 0.2840(4) 0.3528(3) 0.5530(3) 0.0529(18) Uani 1 1 d . . . . .
O4 O 0.1419(4) 0.3914(3) 0.5316(3) 0.0499(17) Uani 1 1 d . . . . .
O7 O -0.1846(5) 0.1407(4) 0.6575(4) 0.079(3) Uani 1 1 d . . . . .
O8 O -0.1376(5) 0.2611(4) 0.6781(4) 0.069(2) Uani 1 1 d . . . . .
O9 O -0.0630(4) 0.2371(3) 0.5783(3) 0.0510(17) Uani 1 1 d . . . . .
O10 O -0.0935(4) 0.1123(4) 0.5691(4) 0.068(2) Uani 1 1 d . . . . .
C1 C 0.0982(6) 0.2460(5) 0.4792(4) 0.053(3) Uani 1 1 d . . . . .
C2 C 0.0630(6) 0.2784(6) 0.4428(4) 0.054(3) Uani 1 1 d . . . . .
C3 C 0.0480(7) 0.2562(6) 0.3910(5) 0.065(3) Uani 1 1 d . . . . .
H3 H 0.024387 0.279212 0.366588 0.078 Uiso 1 1 calc R U . . .
C4 C 0.0659(8) 0.2027(7) 0.3739(6) 0.078(4) Uani 1 1 d . . . . .
C5 C 0.1024(7) 0.1721(6) 0.4117(5) 0.068(3) Uani 1 1 d . . . . .
H5 H 0.117766 0.135732 0.400899 0.081 Uiso 1 1 calc R U . . .
C6 C 0.1178(6) 0.1909(5) 0.4635(5) 0.057(3) Uani 1 1 d . . . . .
C7 C 0.0477(12) 0.1778(9) 0.3189(7) 0.119(6) Uani 1 1 d D U . . .
C8 C 0.010(2) 0.2206(11) 0.2853(8) 0.144(9) Uani 0.83(2) 1 d D U P A 1
H8A H -0.000987 0.203678 0.249846 0.216 Uiso 0.83(2) 1 calc R U P A 1
H8B H -0.034408 0.230878 0.302602 0.216 Uiso 0.83(2) 1 calc R U P A 1
H8C H 0.042438 0.254924 0.281922 0.216 Uiso 0.83(2) 1 calc R U P A 1
C9 C -0.0016(15) 0.1228(11) 0.3259(9) 0.119(8) Uani 0.83(2) 1 d D U P A 1
H9A H -0.014389 0.105473 0.290802 0.178 Uiso 0.83(2) 1 calc R U P A 1
H9B H 0.024201 0.095729 0.346895 0.178 Uiso 0.83(2) 1 calc R U P A 1
H9C H -0.045665 0.132500 0.344417 0.178 Uiso 0.83(2) 1 calc R U P A 1
C10 C 0.1167(16) 0.1655(15) 0.2906(11) 0.153(9) Uani 0.83(2) 1 d D U P A 1
H10A H 0.105078 0.149233 0.254876 0.229 Uiso 0.83(2) 1 calc R U P A 1
H10B H 0.146653 0.200931 0.287584 0.229 Uiso 0.83(2) 1 calc R U P A 1
H10C H 0.143171 0.138233 0.310880 0.229 Uiso 0.83(2) 1 calc R U P A 1
C8X C 0.088(6) 0.216(4) 0.280(4) 0.130(15) Uani 0.17(2) 1 d D U P A 2
H8D H 0.078402 0.201253 0.243778 0.195 Uiso 0.17(2) 1 calc R U P A 2
H8E H 0.072594 0.254599 0.284312 0.195 Uiso 0.17(2) 1 calc R U P A 2
H8F H 0.140300 0.215604 0.287933 0.195 Uiso 0.17(2) 1 calc R U P A 2
C9X C -0.035(2) 0.181(4) 0.312(3) 0.120(14) Uani 0.17(2) 1 d D U P A 2
H9D H -0.050493 0.165314 0.276614 0.180 Uiso 0.17(2) 1 calc R U P A 2
H9E H -0.060244 0.159045 0.339466 0.180 Uiso 0.17(2) 1 calc R U P A 2
H9F H -0.048025 0.220931 0.315106 0.180 Uiso 0.17(2) 1 calc R U P A 2
C10X C 0.071(5) 0.118(2) 0.310(3) 0.109(13) Uani 0.17(2) 1 d D U P A 2
H10D H 0.057867 0.104442 0.273641 0.164 Uiso 0.17(2) 1 calc R U P A 2
H10E H 0.123824 0.117678 0.314711 0.164 Uiso 0.17(2) 1 calc R U P A 2
H10F H 0.047536 0.092716 0.335636 0.164 Uiso 0.17(2) 1 calc R U P A 2
C11 C 0.1619(6) 0.1559(5) 0.5009(6) 0.064(4) Uani 1 1 d . . . . .
H11A H 0.149052 0.164540 0.538317 0.077 Uiso 1 1 calc R U . . .
H11B H 0.150567 0.114736 0.493331 0.077 Uiso 1 1 calc R U . . .
C12 C 0.2813(6) 0.2095(5) 0.5243(5) 0.055(3) Uani 1 1 d . . . . .
C13 C 0.2421(6) 0.1698(5) 0.4932(5) 0.057(3) Uani 1 1 d . . . . .
C14 C 0.2760(7) 0.1440(5) 0.4489(6) 0.067(3) Uani 1 1 d . . . . .
H14 H 0.249411 0.115833 0.427572 0.080 Uiso 1 1 calc R U . . .
C15 C 0.3469(7) 0.1589(5) 0.4360(6) 0.062(3) Uani 1 1 d . . . . .
C16 C 0.3840(6) 0.2003(5) 0.4680(6) 0.065(3) Uani 1 1 d . . . . .
H16 H 0.432602 0.210860 0.459432 0.078 Uiso 1 1 calc R U . . .
C17 C 0.3539(6) 0.2278(5) 0.5125(6) 0.061(3) Uani 1 1 d . . . . .
C18 C 0.3841(7) 0.1297(6) 0.3904(6) 0.068(3) Uani 1 1 d . . . . .
C19 C 0.3292(9) 0.1090(7) 0.3460(6) 0.086(5) Uani 1 1 d . . . . .
H19A H 0.295956 0.079068 0.359577 0.129 Uiso 1 1 calc R U . . .
H19B H 0.355186 0.093738 0.315433 0.129 Uiso 1 1 calc R U . . .
H19C H 0.301769 0.141049 0.334772 0.129 Uiso 1 1 calc R U . . .
C20 C 0.4173(12) 0.0765(8) 0.4119(8) 0.103(6) Uani 1 1 d . . . . .
H20A H 0.452772 0.087990 0.440052 0.155 Uiso 1 1 calc R U . . .
H20B H 0.441240 0.056520 0.382900 0.155 Uiso 1 1 calc R U . . .
H20C H 0.379146 0.051200 0.426507 0.155 Uiso 1 1 calc R U . . .
C21 C 0.4406(8) 0.1688(7) 0.3635(7) 0.090(5) Uani 1 1 d . . . . .
H21A H 0.416852 0.200570 0.347652 0.135 Uiso 1 1 calc R U . . .
H21B H 0.464500 0.147192 0.335490 0.135 Uiso 1 1 calc R U . . .
H21C H 0.476591 0.183766 0.390005 0.135 Uiso 1 1 calc R U . . .
C22 C 0.3953(6) 0.2756(5) 0.5411(6) 0.062(3) Uani 1 1 d . . . . .
H22A H 0.446099 0.265763 0.545776 0.074 Uiso 1 1 calc R U . . .
H22B H 0.374694 0.281507 0.576918 0.074 Uiso 1 1 calc R U . . .
C23 C 0.3363(5) 0.3675(5) 0.5198(5) 0.050(2) Uani 1 1 d . . . . .
C24 C 0.3931(6) 0.3312(5) 0.5103(5) 0.052(3) Uani 1 1 d . . . . .
C25 C 0.4471(6) 0.3458(5) 0.4732(5) 0.057(3) Uani 1 1 d . . . . .
H25 H 0.484496 0.320429 0.467352 0.068 Uiso 1 1 calc R U . . .
C26 C 0.4479(6) 0.3947(5) 0.4455(5) 0.054(3) Uani 1 1 d . . . . .
C27 C 0.3911(6) 0.4311(5) 0.4567(4) 0.050(2) Uani 1 1 d . . . . .
H27 H 0.391195 0.466539 0.439554 0.060 Uiso 1 1 calc R U . . .
C28 C 0.3362(5) 0.4178(5) 0.4912(4) 0.047(2) Uani 1 1 d . . . . .
C29 C 0.5052(7) 0.4116(5) 0.4046(6) 0.063(3) Uani 1 1 d . . . . .
C30 C 0.5601(10) 0.3642(8) 0.3981(9) 0.104(6) Uani 1 1 d . . . . .
H30A H 0.534229 0.328181 0.387106 0.156 Uiso 1 1 calc R U . . .
H30B H 0.585082 0.359643 0.432222 0.156 Uiso 1 1 calc R U . . .
H30C H 0.595452 0.375110 0.371030 0.156 Uiso 1 1 calc R U . . .
C31 C 0.5451(8) 0.4672(7) 0.4233(7) 0.081(4) Uani 1 1 d . . . . .
H31A H 0.584051 0.476910 0.398513 0.122 Uiso 1 1 calc R U . . .
H31B H 0.565719 0.462757 0.459000 0.122 Uiso 1 1 calc R U . . .
H31C H 0.511355 0.497746 0.424503 0.122 Uiso 1 1 calc R U . . .
C32 C 0.4681(9) 0.4197(9) 0.3509(6) 0.091(5) Uani 1 1 d . . . . .
H32A H 0.429759 0.446362 0.355495 0.136 Uiso 1 1 calc R U . . .
H32B H 0.447150 0.382956 0.336929 0.136 Uiso 1 1 calc R U . . .
H32C H 0.503648 0.435144 0.325687 0.136 Uiso 1 1 calc R U . . .
C33 C 0.2740(6) 0.4569(5) 0.4998(5) 0.049(2) Uani 1 1 d . . . . .
H33A H 0.257552 0.454905 0.537162 0.059 Uiso 1 1 calc R U . . .
H33B H 0.290658 0.496820 0.493261 0.059 Uiso 1 1 calc R U . . .
C34 C 0.1514(5) 0.4056(5) 0.4777(4) 0.050(2) Uani 1 1 d . . . . .
C35 C 0.2121(6) 0.4385(5) 0.4621(4) 0.050(2) Uani 1 1 d . . . . .
C36 C 0.2175(6) 0.4519(5) 0.4095(5) 0.053(3) Uani 1 1 d . . . . .
H36 H 0.257120 0.476133 0.398735 0.064 Uiso 1 1 calc R U . . .
C37 C 0.1661(6) 0.4307(5) 0.3709(4) 0.056(3) Uani 1 1 d . . . . .
C38 C 0.1100(6) 0.3957(5) 0.3877(5) 0.057(3) Uani 1 1 d . . . . .
H38 H 0.075582 0.379814 0.362219 0.069 Uiso 1 1 calc R U . . .
C39 C 0.1019(5) 0.3826(5) 0.4413(5) 0.051(3) Uani 1 1 d . . . . .
C40 C 0.1754(7) 0.4493(7) 0.3115(5) 0.070(3) Uani 1 1 d . U . . .
C41 C 0.2497(8) 0.4343(8) 0.2928(6) 0.085(4) Uani 1 1 d . U . . .
H41A H 0.248635 0.393772 0.282287 0.127 Uiso 1 1 calc R U . . .
H41B H 0.285099 0.442207 0.321748 0.127 Uiso 1 1 calc R U . . .
H41C H 0.263369 0.457272 0.262131 0.127 Uiso 1 1 calc R U . . .
C42 C 0.1689(10) 0.5141(8) 0.3097(7) 0.094(4) Uani 1 1 d . U . . .
H42A H 0.173183 0.526117 0.272776 0.141 Uiso 1 1 calc R U . . .
H42B H 0.207525 0.533523 0.331551 0.141 Uiso 1 1 calc R U . . .
H42C H 0.121881 0.523848 0.323578 0.141 Uiso 1 1 calc R U . . .
C43 C 0.1168(10) 0.4196(10) 0.2765(6) 0.110(6) Uani 1 1 d . U . . .
H43A H 0.120626 0.378271 0.277543 0.166 Uiso 1 1 calc R U . . .
H43B H 0.122498 0.431911 0.239720 0.166 Uiso 1 1 calc R U . . .
H43C H 0.069303 0.429450 0.289441 0.166 Uiso 1 1 calc R U . . .
C44 C 0.0424(5) 0.3385(6) 0.4566(4) 0.056(3) Uani 1 1 d . . . . .
H44A H 0.033758 0.342221 0.495392 0.067 Uiso 1 1 calc R U . . .
H44B H -0.002963 0.346048 0.437616 0.067 Uiso 1 1 calc R U . . .
C45 C 0.2704(13) 0.2144(10) 0.6206(9) 0.112(7) Uani 1 1 d . . . . .
H45A H 0.322373 0.224954 0.626905 0.135 Uiso 1 1 calc R U . . .
H45B H 0.242842 0.234409 0.648237 0.135 Uiso 1 1 calc R U . . .
C46 C 0.2589(9) 0.1581(11) 0.6254(7) 0.103(6) Uani 1 1 d . . . . .
H46A H 0.286444 0.136963 0.598618 0.124 Uiso 1 1 calc R U . . .
H46B H 0.206889 0.146574 0.621111 0.124 Uiso 1 1 calc R U . . .
C47 C 0.2880(12) 0.1463(11) 0.6870(9) 0.130(9) Uani 1 1 d . . . . .
H47A H 0.340303 0.155017 0.689502 0.195 Uiso 1 1 calc R U . . .
H47B H 0.277225 0.106243 0.695184 0.195 Uiso 1 1 calc R U . . .
H47C H 0.263633 0.170746 0.712574 0.195 Uiso 1 1 calc R U . . .
C48 C 0.1163(6) 0.4387(5) 0.5637(5) 0.057(3) Uani 1 1 d . . . . .
H48A H 0.139951 0.474847 0.551829 0.069 Uiso 1 1 calc R U . . .
H48B H 0.130202 0.434055 0.601482 0.069 Uiso 1 1 calc R U . . .
C49 C 0.0364(7) 0.4417(6) 0.5595(5) 0.063(3) Uani 1 1 d . . . . .
H49A H 0.012789 0.405422 0.571116 0.075 Uiso 1 1 calc R U . . .
H49B H 0.022561 0.446541 0.521718 0.075 Uiso 1 1 calc R U . . .
C50 C 0.0094(8) 0.4907(7) 0.5931(7) 0.086(5) Uani 1 1 d . . . . .
H50A H 0.015558 0.482826 0.630952 0.129 Uiso 1 1 calc R U . . .
H50B H -0.041927 0.494685 0.585130 0.129 Uiso 1 1 calc R U . . .
H50C H 0.037023 0.526034 0.584908 0.129 Uiso 1 1 calc R U . . .
O5 O 0.1754(5) 0.3238(4) 0.6343(3) 0.064(2) Uani 1 1 d . . . . .
O6 O 0.0568(5) 0.3128(4) 0.6403(3) 0.068(2) Uani 1 1 d . . . . .
C51 C 0.1179(7) 0.3264(5) 0.6596(4) 0.060(3) Uani 1 1 d . . . . .
C52 C 0.1257(9) 0.3464(8) 0.7173(5) 0.082(4) Uani 1 1 d . . . . .
H52A H 0.135412 0.314012 0.739369 0.123 Uiso 1 1 calc R U . . .
H52B H 0.080888 0.362906 0.728805 0.123 Uiso 1 1 calc R U . . .
H52C H 0.165825 0.375345 0.721029 0.123 Uiso 1 1 calc R U . . .
C53 C -0.2567(7) 0.1306(7) 0.6459(7) 0.078(4) Uani 1 1 d . . . . .
C54 C -0.2817(8) 0.0856(7) 0.6147(8) 0.090(5) Uani 1 1 d . . . . .
C55 C -0.3568(7) 0.0782(6) 0.6013(8) 0.082(5) Uani 1 1 d . . . . .
H55 H -0.372486 0.049387 0.575739 0.098 Uiso 1 1 calc R U . . .
C56 C -0.4078(8) 0.1123(6) 0.6247(8) 0.084(5) Uani 1 1 d . . . . .
C57 C -0.3797(7) 0.1542(7) 0.6623(8) 0.084(5) Uani 1 1 d . . . . .
H57 H -0.413000 0.177330 0.679871 0.101 Uiso 1 1 calc R U . . .
C58 C -0.3057(7) 0.1640(7) 0.6754(7) 0.076(4) Uani 1 1 d . . . . .
C59 C -0.4867(7) 0.1063(7) 0.6094(8) 0.083(4) Uani 1 1 d . U . . .
C60 C -0.5040(9) 0.0674(9) 0.5607(8) 0.106(5) Uani 1 1 d . U . . .
H60A H -0.478250 0.082491 0.529787 0.160 Uiso 1 1 calc R U . . .
H60B H -0.556169 0.065699 0.553344 0.160 Uiso 1 1 calc R U . . .
H60C H -0.488824 0.029049 0.567501 0.160 Uiso 1 1 calc R U . . .
C61 C -0.5135(9) 0.1660(8) 0.5991(11) 0.124(7) Uani 1 1 d . U . . .
H61A H -0.519669 0.186458 0.633163 0.187 Uiso 1 1 calc R U . . .
H61B H -0.559871 0.162038 0.579768 0.187 Uiso 1 1 calc R U . . .
H61C H -0.477997 0.187392 0.577703 0.187 Uiso 1 1 calc R U . . .
C62 C -0.5287(8) 0.0810(9) 0.6562(8) 0.098(5) Uani 1 1 d . U . . .
H62A H -0.510319 0.043907 0.664411 0.147 Uiso 1 1 calc R U . . .
H62B H -0.580075 0.075965 0.646583 0.147 Uiso 1 1 calc R U . . .
H62C H -0.522437 0.106763 0.687527 0.147 Uiso 1 1 calc R U . . .
C63 C -0.2785(7) 0.2110(6) 0.7120(7) 0.074(4) Uani 1 1 d . . . . .
H63A H -0.232119 0.201198 0.728312 0.089 Uiso 1 1 calc R U . . .
H63B H -0.313498 0.216130 0.740998 0.089 Uiso 1 1 calc R U . . .
C64 C -0.2017(6) 0.2860(6) 0.6631(4) 0.061(3) Uani 1 1 d . . . . .
C65 C -0.2672(7) 0.2671(6) 0.6820(5) 0.064(3) Uani 1 1 d . . . . .
C66 C -0.3282(7) 0.2944(6) 0.6677(5) 0.064(3) Uani 1 1 d . . . . .
H66 H -0.373723 0.281369 0.681175 0.077 Uiso 1 1 calc R U . . .
C67 C -0.3248(7) 0.3411(5) 0.6337(5) 0.061(3) Uani 1 1 d . . . . .
C68 C -0.2570(6) 0.3580(5) 0.6146(5) 0.052(2) Uani 1 1 d . . . . .
H68 H -0.252898 0.389754 0.592034 0.062 Uiso 1 1 calc R U . . .
C69 C -0.1949(6) 0.3305(5) 0.6271(4) 0.051(2) Uani 1 1 d . . . . .
C70 C -0.3914(6) 0.3735(5) 0.6215(5) 0.059(3) Uani 1 1 d . . . . .
C71 C -0.4616(8) 0.3349(8) 0.6263(8) 0.090(5) Uani 1 1 d . . . . .
H71A H -0.469458 0.326210 0.663783 0.134 Uiso 1 1 calc R U . . .
H71B H -0.456961 0.299323 0.605523 0.134 Uiso 1 1 calc R U . . .
H71C H -0.502692 0.354661 0.612560 0.134 Uiso 1 1 calc R U . . .
C72 C -0.3954(10) 0.4243(8) 0.6589(9) 0.109(7) Uani 1 1 d . . . . .
H72A H -0.398744 0.411486 0.695615 0.163 Uiso 1 1 calc R U . . .
H72B H -0.438213 0.444922 0.650079 0.163 Uiso 1 1 calc R U . . .
H72C H -0.351956 0.449574 0.655356 0.163 Uiso 1 1 calc R U . . .
C73 C -0.3899(9) 0.3945(9) 0.5631(8) 0.100(6) Uani 1 1 d . . . . .
H73A H -0.433916 0.414145 0.555709 0.150 Uiso 1 1 calc R U . . .
H73B H -0.387211 0.361706 0.538334 0.150 Uiso 1 1 calc R U . . .
H73C H -0.347562 0.420786 0.558725 0.150 Uiso 1 1 calc R U . . .
C74 C -0.1250(6) 0.3468(5) 0.5989(4) 0.049(2) Uani 1 1 d . . . . .
H74A H -0.120881 0.388556 0.594408 0.059 Uiso 1 1 calc R U . . .
H74B H -0.083355 0.336254 0.620757 0.059 Uiso 1 1 calc R U . . .
C75 C -0.0947(5) 0.2634(6) 0.5362(5) 0.054(3) Uani 1 1 d . . . . .
C76 C -0.1240(5) 0.3166(5) 0.5452(4) 0.050(3) Uani 1 1 d . . . . .
C77 C -0.1561(5) 0.3421(5) 0.5008(4) 0.048(2) Uani 1 1 d . . . . .
H77 H -0.176153 0.378104 0.506274 0.058 Uiso 1 1 calc R U . . .
C78 C -0.1597(5) 0.3171(5) 0.4495(4) 0.049(2) Uani 1 1 d . . . . .
C79 C -0.1301(6) 0.2646(5) 0.4436(5) 0.054(3) Uani 1 1 d . . . . .
H79 H -0.131356 0.246286 0.409276 0.065 Uiso 1 1 calc R U . . .
C80 C -0.0984(5) 0.2375(5) 0.4856(5) 0.053(3) Uani 1 1 d . . . . .
C81 C -0.1945(6) 0.3443(5) 0.4023(5) 0.059(3) Uani 1 1 d . . . . .
C82 C -0.2539(7) 0.3050(6) 0.3785(5) 0.069(3) Uani 1 1 d . . . . .
H82A H -0.288561 0.294439 0.406150 0.103 Uiso 1 1 calc R U . . .
H82B H -0.233244 0.270581 0.363663 0.103 Uiso 1 1 calc R U . . .
H82C H -0.278552 0.324314 0.350056 0.103 Uiso 1 1 calc R U . . .
C83 C -0.2262(9) 0.4022(6) 0.4177(6) 0.079(4) Uani 1 1 d . . . . .
H83A H -0.243984 0.419722 0.385491 0.119 Uiso 1 1 calc R U . . .
H83B H -0.188442 0.427631 0.434816 0.119 Uiso 1 1 calc R U . . .
H83C H -0.266140 0.395816 0.442403 0.119 Uiso 1 1 calc R U . . .
C84 C -0.1390(8) 0.3557(7) 0.3583(6) 0.076(4) Uani 1 1 d . . . . .
H84A H -0.122728 0.319341 0.344191 0.114 Uiso 1 1 calc R U . . .
H84B H -0.097474 0.378894 0.373121 0.114 Uiso 1 1 calc R U . . .
H84C H -0.161363 0.376049 0.329511 0.114 Uiso 1 1 calc R U . . .
C85 C -0.0702(5) 0.1784(5) 0.4758(5) 0.053(3) Uani 1 1 d . . . . .
H85A H -0.048600 0.176276 0.439932 0.064 Uiso 1 1 calc R U . . .
H85B H -0.032083 0.171828 0.502450 0.064 Uiso 1 1 calc R U . . .
C86 C -0.1440(6) 0.1046(5) 0.5259(6) 0.066(3) Uani 1 1 d . . . . .
C87 C -0.1312(6) 0.1326(5) 0.4795(6) 0.058(3) Uani 1 1 d . . . . .
C88 C -0.1792(7) 0.1217(6) 0.4364(7) 0.071(4) Uani 1 1 d . . . . .
H88 H -0.169141 0.140635 0.404147 0.085 Uiso 1 1 calc R U . . .
C89 C -0.2386(7) 0.0863(6) 0.4377(7) 0.074(4) Uani 1 1 d . . . . .
C90 C -0.2506(7) 0.0597(6) 0.4860(8) 0.080(5) Uani 1 1 d . . . . .
H90 H -0.291648 0.033694 0.487561 0.096 Uiso 1 1 calc R U . . .
C91 C -0.2063(7) 0.0679(6) 0.5341(8) 0.083(5) Uani 1 1 d . . . . .
C92 C -0.2901(7) 0.0708(7) 0.3899(8) 0.091(5) Uani 1 1 d . . . . .
C93 C -0.2740(12) 0.1092(10) 0.3433(9) 0.115(7) Uani 1 1 d . . . . .
H93A H -0.230125 0.097756 0.325605 0.172 Uiso 1 1 calc R U . . .
H93B H -0.266923 0.148839 0.356497 0.172 Uiso 1 1 calc R U . . .
H93C H -0.314676 0.105844 0.317884 0.172 Uiso 1 1 calc R U . . .
C94 C -0.2848(12) 0.0078(10) 0.3735(11) 0.127(8) Uani 1 1 d . . . . .
H94A H -0.234139 0.000045 0.367657 0.191 Uiso 1 1 calc R U . . .
H94B H -0.312780 -0.000720 0.340569 0.191 Uiso 1 1 calc R U . . .
H94C H -0.304215 -0.016170 0.401893 0.191 Uiso 1 1 calc R U . . .
C95 C -0.3676(9) 0.0815(9) 0.4053(9) 0.106(6) Uani 1 1 d . . . . .
H95A H -0.400067 0.071376 0.374927 0.159 Uiso 1 1 calc R U . . .
H95B H -0.370992 0.121861 0.415196 0.159 Uiso 1 1 calc R U . . .
H95C H -0.381504 0.058106 0.435567 0.159 Uiso 1 1 calc R U . . .
C96 C -0.2305(7) 0.0461(6) 0.5848(8) 0.085(5) Uani 1 1 d . . . . .
H96A H -0.187750 0.040900 0.607768 0.101 Uiso 1 1 calc R U . . .
H96B H -0.255856 0.008232 0.578448 0.101 Uiso 1 1 calc R U . . .
C97 C -0.0926(7) 0.2955(7) 0.7172(5) 0.073(4) Uani 1 1 d . . . . .
H97A H -0.097000 0.336329 0.710183 0.087 Uiso 1 1 calc R U . . .
H97B H -0.041463 0.286876 0.712291 0.087 Uiso 1 1 calc R U . . .
C98 C -0.1128(8) 0.2849(9) 0.7738(5) 0.094(6) Uani 1 1 d . . . . .
H98A H -0.090824 0.316236 0.797048 0.113 Uiso 1 1 calc R U . . .
H98B H -0.165929 0.285399 0.777071 0.113 Uiso 1 1 calc R U . . .
C99 C -0.0889(9) 0.2300(9) 0.7925(6) 0.100(6) Uani 1 1 d . . . . .
H99A H -0.113094 0.198661 0.771281 0.149 Uiso 1 1 calc R U . . .
H99B H -0.101342 0.225970 0.830141 0.149 Uiso 1 1 calc R U . . .
H99C H -0.036492 0.228893 0.788630 0.149 Uiso 1 1 calc R U . . .
C100 C -0.0540(8) 0.0621(6) 0.5845(8) 0.084(5) Uani 1 1 d . . . . .
H10G H -0.082980 0.026557 0.574786 0.101 Uiso 1 1 calc R U . . .
H10H H -0.045260 0.063240 0.623555 0.101 Uiso 1 1 calc R U . . .
C101 C 0.0180(8) 0.0633(8) 0.5555(7) 0.087(4) Uani 1 1 d . . . . .
H10I H 0.045175 0.100249 0.562779 0.104 Uiso 1 1 calc R U . . .
H10J H 0.009225 0.058897 0.516523 0.104 Uiso 1 1 calc R U . . .
C102 C 0.0622(9) 0.0143(8) 0.5748(8) 0.101(6) Uani 1 1 d . . . . .
H10K H 0.066374 0.016631 0.613778 0.152 Uiso 1 1 calc R U . . .
H10L H 0.110502 0.017429 0.559376 0.152 Uiso 1 1 calc R U . . .
H10M H 0.037819 -0.022257 0.563592 0.152 Uiso 1 1 calc R U . . .
O11 O -0.0247(5) 0.1680(5) 0.6759(4) 0.076(3) Uani 1 1 d . . . . .
O12 O 0.0740(4) 0.1863(4) 0.6298(3) 0.067(2) Uani 1 1 d . . . . .
C103 C 0.0408(7) 0.1645(7) 0.6673(5) 0.071(4) Uani 1 1 d . . . . .
C104 C 0.0841(8) 0.1310(8) 0.7068(6) 0.086(5) Uani 1 1 d . . . . .
H10N H 0.053136 0.099710 0.720459 0.129 Uiso 1 1 calc R U . . .
H10O H 0.101413 0.156428 0.736468 0.129 Uiso 1 1 calc R U . . .
H10P H 0.125485 0.115478 0.688630 0.129 Uiso 1 1 calc R U . . .
Zn4 Zn 0.69322(8) 0.80528(7) 0.93991(6) 0.0544(4) Uani 1 1 d . . . . .
Zn5 Zn 0.53800(7) 0.74121(7) 0.91506(6) 0.0536(4) Uani 1 1 d . . . . .
Zn6 Zn 0.38723(8) 0.66835(8) 0.87898(7) 0.0638(5) Uani 1 1 d . . . . .
O13 O 0.6100(4) 0.7622(3) 0.9709(3) 0.0493(17) Uani 1 1 d . . . . .
O14 O 0.7494(4) 0.7232(4) 0.9303(4) 0.068(2) Uani 1 1 d . U . . .
O15 O 0.7817(4) 0.8457(4) 0.9441(3) 0.061(2) Uani 1 1 d . . . . .
O16 O 0.6414(4) 0.8874(3) 0.9653(3) 0.0513(18) Uani 1 1 d . . . . .
O19 O 0.3085(5) 0.6211(4) 0.8533(3) 0.067(2) Uani 1 1 d . . . . .
O20 O 0.4037(5) 0.6020(4) 0.9397(4) 0.063(2) Uani 1 1 d . . . . .
O21 O 0.4349(4) 0.7256(4) 0.9281(3) 0.0559(19) Uani 1 1 d . . . . .
O22 O 0.3527(4) 0.7391(4) 0.8305(3) 0.061(2) Uani 1 1 d . . . . .
C105 C 0.6000(5) 0.7468(5) 1.0227(4) 0.051(3) Uani 1 1 d . . . . .
C106 C 0.6221(6) 0.6941(5) 1.0396(5) 0.058(3) Uani 1 1 d . . . . .
C107 C 0.6089(7) 0.6785(6) 1.0934(5) 0.066(3) Uani 1 1 d . . . . .
H107 H 0.622884 0.642531 1.104730 0.080 Uiso 1 1 calc R U . . .
C108 C 0.5760(7) 0.7145(6) 1.1296(5) 0.062(3) Uani 1 1 d . . . . .
C109 C 0.5543(6) 0.7668(6) 1.1101(5) 0.060(3) Uani 1 1 d . . . . .
H109 H 0.531628 0.792433 1.133623 0.073 Uiso 1 1 calc R U . . .
C110 C 0.5653(6) 0.7815(6) 1.0579(4) 0.054(3) Uani 1 1 d . . . . .
C111 C 0.5605(9) 0.6952(7) 1.1873(6) 0.089(4) Uani 1 1 d D U . . .
C112 C 0.6364(14) 0.6851(19) 1.2123(14) 0.118(9) Uani 0.67(3) 1 d D U P B 1
H11C H 0.666922 0.720520 1.212046 0.177 Uiso 0.67(3) 1 calc R U P B 1
H11D H 0.630535 0.672918 1.249062 0.177 Uiso 0.67(3) 1 calc R U P B 1
H11E H 0.659268 0.655375 1.191340 0.177 Uiso 0.67(3) 1 calc R U P B 1
C113 C 0.5111(17) 0.6430(13) 1.1863(12) 0.104(8) Uani 0.67(3) 1 d D U P B 1
H11F H 0.532118 0.613013 1.164646 0.155 Uiso 0.67(3) 1 calc R U P B 1
H11G H 0.504327 0.630031 1.222773 0.155 Uiso 0.67(3) 1 calc R U P B 1
H11H H 0.464298 0.651658 1.170965 0.155 Uiso 0.67(3) 1 calc R U P B 1
C114 C 0.5306(19) 0.7445(10) 1.2210(7) 0.091(7) Uani 0.67(3) 1 d D U P B 1
H11I H 0.564796 0.777870 1.220514 0.137 Uiso 0.67(3) 1 calc R U P B 1
H11J H 0.484068 0.754211 1.205957 0.137 Uiso 0.67(3) 1 calc R U P B 1
H11K H 0.524097 0.732583 1.257765 0.137 Uiso 0.67(3) 1 calc R U P B 1
C11X C 0.614(3) 0.650(3) 1.204(2) 0.103(12) Uani 0.33(3) 1 d D U P B 2
H11L H 0.663971 0.666522 1.201396 0.155 Uiso 0.33(3) 1 calc R U P B 2
H11M H 0.604840 0.638900 1.240348 0.155 Uiso 0.33(3) 1 calc R U P B 2
H11N H 0.608021 0.616555 1.179609 0.155 Uiso 0.33(3) 1 calc R U P B 2
C11Y C 0.483(2) 0.676(3) 1.189(2) 0.107(12) Uani 0.33(3) 1 d D U P B 2
H11O H 0.474408 0.641929 1.165950 0.161 Uiso 0.33(3) 1 calc R U P B 2
H11P H 0.470173 0.667240 1.225663 0.161 Uiso 0.33(3) 1 calc R U P B 2
H11Q H 0.453766 0.706426 1.176427 0.161 Uiso 0.33(3) 1 calc R U P B 2
C11Z C 0.581(4) 0.7493(17) 1.222(2) 0.103(12) Uani 0.33(3) 1 d D U P B 2
H11R H 0.633008 0.759292 1.219251 0.154 Uiso 0.33(3) 1 calc R U P B 2
H11S H 0.553641 0.781004 1.210479 0.154 Uiso 0.33(3) 1 calc R U P B 2
H11T H 0.570048 0.741817 1.259715 0.154 Uiso 0.33(3) 1 calc R U P B 2
C115 C 0.5435(5) 0.8401(5) 1.0423(5) 0.051(3) Uani 1 1 d . . . . .
H11U H 0.498948 0.849355 1.061212 0.062 Uiso 1 1 calc R U . . .
H11V H 0.533097 0.839823 1.003516 0.062 Uiso 1 1 calc R U . . .
C116 C 0.6524(5) 0.9055(5) 1.0185(4) 0.049(2) Uani 1 1 d . . . . .
C117 C 0.6033(6) 0.8855(6) 1.0561(4) 0.055(3) Uani 1 1 d . . . . .
C118 C 0.6117(6) 0.9051(5) 1.1085(5) 0.054(3) Uani 1 1 d . . . . .
H118 H 0.577950 0.891915 1.134156 0.065 Uiso 1 1 calc R U . . .
C119 C 0.6685(6) 0.9438(6) 1.1247(5) 0.060(3) Uani 1 1 d . . . . .
C120 C 0.7187(6) 0.9611(6) 1.0857(5) 0.060(3) Uani 1 1 d . . . . .
H120 H 0.758343 0.986851 1.095577 0.072 Uiso 1 1 calc R U . . .
C121 C 0.7111(6) 0.9413(5) 1.0333(5) 0.055(3) Uani 1 1 d . . . . .
C122 C 0.6780(6) 0.9675(6) 1.1816(5) 0.062(3) Uani 1 1 d . . . . .
C123 C 0.6206(8) 0.9445(8) 1.2187(6) 0.083(4) Uani 1 1 d . . . . .
H12A H 0.629177 0.961634 1.254501 0.124 Uiso 1 1 calc R U . . .
H12B H 0.622471 0.903029 1.220200 0.124 Uiso 1 1 calc R U . . .
H12C H 0.572931 0.954001 1.205590 0.124 Uiso 1 1 calc R U . . .
C124 C 0.6762(9) 1.0332(8) 1.1831(6) 0.092(5) Uani 1 1 d . . . . .
H12D H 0.626118 1.043898 1.179629 0.138 Uiso 1 1 calc R U . . .
H12E H 0.704513 1.048646 1.153585 0.138 Uiso 1 1 calc R U . . .
H12F H 0.696864 1.048583 1.217023 0.138 Uiso 1 1 calc R U . . .
C125 C 0.7553(7) 0.9534(8) 1.2035(6) 0.081(4) Uani 1 1 d . . . . .
H12G H 0.760117 0.965568 1.241169 0.121 Uiso 1 1 calc R U . . .
H12H H 0.792727 0.973613 1.182955 0.121 Uiso 1 1 calc R U . . .
H12I H 0.760823 0.912235 1.200063 0.121 Uiso 1 1 calc R U . . .
C126 C 0.7743(6) 0.9554(5) 0.9950(5) 0.054(3) Uani 1 1 d . . . . .
H12J H 0.756877 0.950350 0.957626 0.065 Uiso 1 1 calc R U . . .
H12K H 0.791928 0.995726 1.000839 0.065 Uiso 1 1 calc R U . . .
C127 C 0.8345(6) 0.8638(5) 0.9788(5) 0.054(3) Uani 1 1 d . . . . .
C128 C 0.8361(5) 0.9166(5) 1.0046(5) 0.054(3) Uani 1 1 d . . . . .
C129 C 0.8911(6) 0.9333(6) 1.0408(5) 0.059(3) Uani 1 1 d . . . . .
H129 H 0.891131 0.969677 1.058365 0.071 Uiso 1 1 calc R U . . .
C130 C 0.9463(6) 0.8973(6) 1.0518(6) 0.064(3) Uani 1 1 d . . . . .
C131 C 0.9473(7) 0.8455(6) 1.0245(7) 0.075(4) Uani 1 1 d . . . . .
H131 H 0.985915 0.821550 1.030567 0.090 Uiso 1 1 calc R U . . .
C132 C 0.8929(6) 0.8281(6) 0.9883(6) 0.061(3) Uani 1 1 d . . . . .
C133 C 1.0068(7) 0.9195(8) 1.0937(6) 0.077(4) Uani 1 1 d . . . . .
C134 C 1.0643(9) 0.8767(9) 1.0992(8) 0.105(6) Uani 1 1 d . . . . .
H13A H 1.088753 0.872012 1.065055 0.158 Uiso 1 1 calc R U . . .
H13B H 1.041666 0.839963 1.109306 0.158 Uiso 1 1 calc R U . . .
H13C H 1.099552 0.890473 1.126657 0.158 Uiso 1 1 calc R U . . .
C135 C 1.0459(8) 0.9745(8) 1.0770(7) 0.089(5) Uani 1 1 d . . . . .
H13D H 1.011042 1.003961 1.073453 0.134 Uiso 1 1 calc R U . . .
H13E H 1.069286 0.968061 1.042705 0.134 Uiso 1 1 calc R U . . .
H13F H 1.082470 0.986844 1.104026 0.134 Uiso 1 1 calc R U . . .
C136 C 0.9714(11) 0.9302(10) 1.1476(8) 0.114(7) Uani 1 1 d . . . . .
H13G H 1.008221 0.944901 1.173588 0.171 Uiso 1 1 calc R U . . .
H13H H 0.948720 0.894334 1.159977 0.171 Uiso 1 1 calc R U . . .
H13I H 0.934584 0.958069 1.143709 0.171 Uiso 1 1 calc R U . . .
C137 C 0.8941(6) 0.7704(6) 0.9589(6) 0.070(4) Uani 1 1 d . . . . .
H13J H 0.870809 0.772466 0.923347 0.084 Uiso 1 1 calc R U . . .
H13K H 0.944722 0.760360 0.953666 0.084 Uiso 1 1 calc R U . . .
C138 C 0.7817(6) 0.7053(6) 0.9777(5) 0.062(3) Uani 1 1 d . . . . .
C139 C 0.8541(6) 0.7246(5) 0.9909(5) 0.056(3) Uani 1 1 d . . . . .
C140 C 0.8864(6) 0.7031(5) 1.0354(6) 0.064(3) Uani 1 1 d . . . . .
H140 H 0.934493 0.716177 1.044521 0.077 Uiso 1 1 calc R U . . .
C141 C 0.8520(6) 0.6639(5) 1.0667(6) 0.061(3) Uani 1 1 d . . . . .
C142 C 0.7789(6) 0.6477(6) 1.0545(5) 0.060(3) Uani 1 1 d . . . . .
H142 H 0.753275 0.622015 1.076991 0.072 Uiso 1 1 calc R U . . .
C143 C 0.7435(6) 0.6683(5) 1.0107(5) 0.055(3) Uani 1 1 d . . . . .
C144 C 0.8918(7) 0.6382(6) 1.1146(6) 0.064(3) Uani 1 1 d . . . . .
C145 C 0.9336(9) 0.6860(7) 1.1458(7) 0.081(4) Uani 1 1 d . . . . .
H14A H 0.902366 0.717680 1.152053 0.122 Uiso 1 1 calc R U . . .
H14B H 0.975708 0.699249 1.125298 0.122 Uiso 1 1 calc R U . . .
H14C H 0.949785 0.671966 1.180001 0.122 Uiso 1 1 calc R U . . .
C146 C 0.9467(11) 0.5985(10) 1.0902(8) 0.116(7) Uani 1 1 d . . . . .
H14D H 0.971864 0.579790 1.118842 0.174 Uiso 1 1 calc R U . . .
H14E H 0.981958 0.620839 1.069439 0.174 Uiso 1 1 calc R U . . .
H14F H 0.921306 0.569506 1.066916 0.174 Uiso 1 1 calc R U . . .
C147 C 0.8431(8) 0.6056(7) 1.1489(6) 0.078(4) Uani 1 1 d . . . . .
H14G H 0.870798 0.590667 1.178344 0.117 Uiso 1 1 calc R U . . .
H14H H 0.818965 0.573881 1.128186 0.117 Uiso 1 1 calc R U . . .
H14I H 0.806850 0.630402 1.163279 0.117 Uiso 1 1 calc R U . . .
C148 C 0.6630(6) 0.6551(6) 1.0035(5) 0.060(3) Uani 1 1 d . . . . .
H14J H 0.648826 0.660371 0.965907 0.072 Uiso 1 1 calc R U . . .
H14K H 0.650853 0.614882 1.012161 0.072 Uiso 1 1 calc R U . . .
C149 C 0.6158(7) 0.9322(5) 0.9303(5) 0.058(3) Uani 1 1 d . . . . .
H14L H 0.626149 0.922603 0.892575 0.070 Uiso 1 1 calc R U . . .
H14M H 0.641006 0.969438 0.939926 0.070 Uiso 1 1 calc R U . . .
C150 C 0.5335(7) 0.9357(7) 0.9377(7) 0.079(4) Uani 1 1 d . . . . .
H15A H 0.507884 0.899368 0.925644 0.095 Uiso 1 1 calc R U . . .
H15B H 0.522766 0.942665 0.975823 0.095 Uiso 1 1 calc R U . . .
C151 C 0.5090(9) 0.9839(8) 0.9052(8) 0.100(6) Uani 1 1 d . . . . .
H15C H 0.535946 1.019357 0.916573 0.151 Uiso 1 1 calc R U . . .
H15D H 0.457256 0.987927 0.910401 0.151 Uiso 1 1 calc R U . . .
H15E H 0.517920 0.975747 0.867384 0.151 Uiso 1 1 calc R U . . .
C152 C 0.7469(9) 0.6805(9) 0.8872(7) 0.094(4) Uani 1 1 d D U . . .
H15F H 0.743206 0.642262 0.902790 0.113 Uiso 0.61(3) 1 calc R U P C 1
H15G H 0.702469 0.684458 0.865638 0.113 Uiso 0.61(3) 1 calc R U P C 1
H15H H 0.789420 0.657497 0.892042 0.113 Uiso 0.39(3) 1 calc R U P C 2
H15I H 0.703685 0.654743 0.892964 0.113 Uiso 0.39(3) 1 calc R U P C 2
C153 C 0.8064(16) 0.6833(15) 0.8531(12) 0.110(7) Uani 0.61(3) 1 d D U P C 1
H15J H 0.804369 0.648859 0.829306 0.133 Uiso 0.61(3) 1 calc R U P C 1
H15K H 0.851451 0.683435 0.874739 0.133 Uiso 0.61(3) 1 calc R U P C 1
C154 C 0.8086(11) 0.7335(10) 0.8210(9) 0.121(6) Uani 1 1 d D U . . .
H15L H 0.850904 0.733568 0.797966 0.181 Uiso 0.61(3) 1 calc R U P C 1
H15M H 0.764590 0.733171 0.798895 0.181 Uiso 0.61(3) 1 calc R U P C 1
H15N H 0.811675 0.767749 0.844331 0.181 Uiso 0.61(3) 1 calc R U P C 1
H15O H 0.807480 0.743595 0.783388 0.181 Uiso 0.39(3) 1 calc R U P C 2
H15P H 0.807532 0.768194 0.843539 0.181 Uiso 0.39(3) 1 calc R U P C 2
H15Q H 0.852847 0.714217 0.828540 0.181 Uiso 0.39(3) 1 calc R U P C 2
C15X C 0.745(2) 0.695(2) 0.8322(13) 0.095(7) Uani 0.39(3) 1 d D U P C 2
H15R H 0.700223 0.714277 0.824302 0.113 Uiso 0.39(3) 1 calc R U P C 2
H15S H 0.745654 0.660163 0.809265 0.113 Uiso 0.39(3) 1 calc R U P C 2
O17 O 0.6674(5) 0.8107(4) 0.8645(3) 0.062(2) Uani 1 1 d . . . . .
O18 O 0.5456(4) 0.7990(4) 0.8614(3) 0.064(2) Uani 1 1 d . . . . .
C155 C 0.6056(7) 0.8132(5) 0.8405(5) 0.060(3) Uani 1 1 d . . . . .
C156 C 0.6058(10) 0.8337(7) 0.7859(5) 0.082(4) Uani 1 1 d . . . . .
H15T H 0.613529 0.801975 0.760815 0.123 Uiso 1 1 calc R U . . .
H15U H 0.644686 0.863394 0.782416 0.123 Uiso 1 1 calc R U . . .
H15V H 0.559257 0.849574 0.777886 0.123 Uiso 1 1 calc R U . . .
C157 C 0.2371(6) 0.6093(6) 0.8633(5) 0.063(3) Uani 1 1 d . . . . .
C158 C 0.1861(7) 0.6438(5) 0.8382(4) 0.056(3) Uani 1 1 d . . . . .
C159 C 0.1123(6) 0.6331(6) 0.8504(5) 0.062(3) Uani 1 1 d . . . . .
H159 H 0.077330 0.652271 0.830924 0.074 Uiso 1 1 calc R U . . .
C160 C 0.0887(7) 0.5965(5) 0.8889(5) 0.058(3) Uani 1 1 d . . . . .
C161 C 0.1394(7) 0.5626(6) 0.9117(6) 0.067(3) Uani 1 1 d . . . . .
H161 H 0.123954 0.533944 0.935602 0.081 Uiso 1 1 calc R U . . .
C162 C 0.2126(6) 0.5705(6) 0.8997(5) 0.059(3) Uani 1 1 d . . . . .
C163 C 0.0089(7) 0.5938(6) 0.9031(6) 0.070(3) Uani 1 1 d . . . . .
C164 C -0.0126(9) 0.6515(8) 0.9240(8) 0.099(5) Uani 1 1 d . . . . .
H16A H 0.014718 0.662120 0.956775 0.148 Uiso 1 1 calc R U . . .
H16B H -0.064440 0.649562 0.931455 0.148 Uiso 1 1 calc R U . . .
H16C H -0.002077 0.680122 0.897114 0.148 Uiso 1 1 calc R U . . .
C165 C -0.0371(9) 0.5707(9) 0.8543(7) 0.100(6) Uani 1 1 d . . . . .
H16D H -0.036799 0.599614 0.827016 0.150 Uiso 1 1 calc R U . . .
H16E H -0.086869 0.561770 0.865440 0.150 Uiso 1 1 calc R U . . .
H16F H -0.016739 0.536087 0.839694 0.150 Uiso 1 1 calc R U . . .
C166 C -0.0081(8) 0.5503(7) 0.9470(7) 0.082(4) Uani 1 1 d . . . . .
H16G H 0.002186 0.512017 0.933821 0.123 Uiso 1 1 calc R U . . .
H16H H -0.059214 0.550981 0.956364 0.123 Uiso 1 1 calc R U . . .
H16I H 0.021953 0.560424 0.978672 0.123 Uiso 1 1 calc R U . . .
C167 C 0.2671(7) 0.5329(6) 0.9262(5) 0.064(3) Uani 1 1 d . . . . .
H16J H 0.243919 0.494603 0.931938 0.077 Uiso 1 1 calc R U . . .
H16K H 0.308841 0.528420 0.902555 0.077 Uiso 1 1 calc R U . . .
C168 C 0.3571(6) 0.5953(6) 0.9824(5) 0.057(3) Uani 1 1 d . . . . .
C169 C 0.2929(7) 0.5596(5) 0.9790(5) 0.060(3) Uani 1 1 d . . . . .
C170 C 0.2532(6) 0.5539(5) 1.0249(6) 0.062(3) Uani 1 1 d . . . . .
H170 H 0.211278 0.528613 1.023060 0.074 Uiso 1 1 calc R U . . .
C171 C 0.2688(6) 0.5810(5) 1.0721(6) 0.062(3) Uani 1 1 d . . . . .
C172 C 0.3284(6) 0.6200(5) 1.0729(5) 0.057(3) Uani 1 1 d . . . . .
H172 H 0.339224 0.642362 1.104408 0.069 Uiso 1 1 calc R U . . .
C173 C 0.3725(6) 0.6271(5) 1.0291(5) 0.053(3) Uani 1 1 d . . . . .
C174 C 0.2251(7) 0.5695(6) 1.1222(7) 0.075(4) Uani 1 1 d . . . . .
C175 C 0.1458(7) 0.5830(6) 1.1101(6) 0.074(4) Uani 1 1 d . . . . .
H17A H 0.143625 0.623598 1.102909 0.111 Uiso 1 1 calc R U . . .
H17B H 0.115908 0.573738 1.140984 0.111 Uiso 1 1 calc R U . . .
H17C H 0.127755 0.560196 1.078942 0.111 Uiso 1 1 calc R U . . .
C176 C 0.2281(8) 0.5060(6) 1.1360(6) 0.074(4) Uani 1 1 d . . . . .
H17D H 0.213636 0.482012 1.104681 0.111 Uiso 1 1 calc R U . . .
H17E H 0.195046 0.497533 1.165305 0.111 Uiso 1 1 calc R U . . .
H17F H 0.277423 0.498340 1.146892 0.111 Uiso 1 1 calc R U . . .
C177 C 0.2519(10) 0.6066(9) 1.1708(7) 0.099(6) Uani 1 1 d . . . . .
H17G H 0.301947 0.598541 1.179379 0.148 Uiso 1 1 calc R U . . .
H17H H 0.221263 0.598037 1.201369 0.148 Uiso 1 1 calc R U . . .
H17I H 0.249718 0.646993 1.162571 0.148 Uiso 1 1 calc R U . . .
C178 C 0.4325(6) 0.6756(5) 1.0310(5) 0.052(3) Uani 1 1 d . . . . .
H17J H 0.456139 0.677395 1.066657 0.063 Uiso 1 1 calc R U . . .
H17K H 0.469588 0.667005 1.004333 0.063 Uiso 1 1 calc R U . . .
C179 C 0.4048(5) 0.7558(5) 0.9696(4) 0.048(2) Uani 1 1 d . . . . .
C180 C 0.4032(6) 0.7332(5) 1.0198(5) 0.052(3) Uani 1 1 d . . . . .
C181 C 0.3731(6) 0.7619(5) 1.0627(5) 0.054(3) Uani 1 1 d . . . . .
H181 H 0.371985 0.745352 1.096758 0.065 Uiso 1 1 calc R U . . .
C182 C 0.3440(6) 0.8162(5) 1.0558(4) 0.050(2) Uani 1 1 d . . . . .
C183 C 0.3449(6) 0.8374(5) 1.0045(5) 0.050(2) Uani 1 1 d . . . . .
H183 H 0.323974 0.872633 0.998419 0.061 Uiso 1 1 calc R U . . .
C184 C 0.3758(5) 0.8085(5) 0.9618(4) 0.050(2) Uani 1 1 d . . . . .
C185 C 0.3125(6) 0.8462(5) 1.1030(5) 0.056(3) Uani 1 1 d . . . . .
C186 C 0.3684(7) 0.8580(7) 1.1476(5) 0.069(3) Uani 1 1 d . . . . .
H18A H 0.387622 0.821984 1.158187 0.104 Uiso 1 1 calc R U . . .
H18B H 0.345692 0.876081 1.178231 0.104 Uiso 1 1 calc R U . . .
H18C H 0.407900 0.883400 1.134905 0.104 Uiso 1 1 calc R U . . .
C187 C 0.2818(9) 0.9035(6) 1.0891(6) 0.077(4) Uani 1 1 d . . . . .
H18D H 0.320163 0.928590 1.074525 0.115 Uiso 1 1 calc R U . . .
H18E H 0.262829 0.921415 1.121349 0.115 Uiso 1 1 calc R U . . .
H18F H 0.242741 0.896789 1.062565 0.115 Uiso 1 1 calc R U . . .
C188 C 0.2504(7) 0.8088(6) 1.1273(6) 0.069(3) Uani 1 1 d . . . . .
H18G H 0.213577 0.798490 1.099820 0.103 Uiso 1 1 calc R U . . .
H18H H 0.228659 0.830077 1.156571 0.103 Uiso 1 1 calc R U . . .
H18I H 0.269695 0.774029 1.140993 0.103 Uiso 1 1 calc R U . . .
C189 C 0.3721(6) 0.8345(6) 0.9064(5) 0.056(3) Uani 1 1 d . . . . .
H18J H 0.376514 0.876643 0.910051 0.067 Uiso 1 1 calc R U . . .
H18K H 0.412498 0.821918 0.884453 0.067 Uiso 1 1 calc R U . . .
C190 C 0.2926(7) 0.7676(6) 0.8456(5) 0.064(3) Uani 1 1 d . . . . .
C191 C 0.2999(6) 0.8155(6) 0.8793(5) 0.061(3) Uani 1 1 d . . . . .
C192 C 0.2391(6) 0.8463(5) 0.8915(5) 0.055(3) Uani 1 1 d . . . . .
H192 H 0.244601 0.880355 0.912889 0.066 Uiso 1 1 calc R U . . .
C193 C 0.1709(6) 0.8271(6) 0.8723(4) 0.058(3) Uani 1 1 d . . . . .
C194 C 0.1656(8) 0.7781(6) 0.8405(6) 0.071(4) Uani 1 1 d . . . . .
H194 H 0.119440 0.766138 0.825971 0.085 Uiso 1 1 calc R U . . .
C195 C 0.2236(7) 0.7449(6) 0.8283(5) 0.063(3) Uani 1 1 d . . . . .
C196 C 0.1048(7) 0.8632(6) 0.8833(5) 0.060(3) Uani 1 1 d . U . . .
C197 C 0.1072(9) 0.8859(9) 0.9414(7) 0.102(5) Uani 1 1 d . U . . .
H19D H 0.144227 0.917296 0.945449 0.154 Uiso 1 1 calc R U . . .
H19E H 0.119026 0.855200 0.965036 0.154 Uiso 1 1 calc R U . . .
H19F H 0.060031 0.899650 0.950883 0.154 Uiso 1 1 calc R U . . .
C198 C 0.1021(9) 0.9120(8) 0.8466(9) 0.101(5) Uani 1 1 d . U . . .
H19G H 0.098590 0.897382 0.809590 0.151 Uiso 1 1 calc R U . . .
H19H H 0.146177 0.936865 0.851322 0.151 Uiso 1 1 calc R U . . .
H19I H 0.059912 0.933748 0.854724 0.151 Uiso 1 1 calc R U . . .
C199 C 0.0355(8) 0.8259(7) 0.8787(7) 0.082(4) Uani 1 1 d . U . . .
H19J H -0.003884 0.845976 0.895049 0.123 Uiso 1 1 calc R U . . .
H19K H 0.041664 0.790295 0.897010 0.123 Uiso 1 1 calc R U . . .
H19L H 0.023937 0.817431 0.840971 0.123 Uiso 1 1 calc R U . . .
C200 C 0.2092(6) 0.6869(6) 0.7998(5) 0.060(3) Uani 1 1 d . . . . .
H20D H 0.171132 0.689574 0.772129 0.072 Uiso 1 1 calc R U . . .
H20E H 0.253716 0.675487 0.781982 0.072 Uiso 1 1 calc R U . . .
C201 C 0.4436(8) 0.5501(7) 0.9256(8) 0.087(5) Uani 1 1 d . . . . .
H20F H 0.418492 0.516108 0.940757 0.104 Uiso 1 1 calc R U . . .
H20G H 0.444371 0.544481 0.886393 0.104 Uiso 1 1 calc R U . . .
C202 C 0.5186(7) 0.5568(7) 0.9469(6) 0.071(3) Uani 1 1 d . . . . .
H20H H 0.518900 0.554506 0.986226 0.085 Uiso 1 1 calc R U . . .
H20I H 0.541399 0.594149 0.937349 0.085 Uiso 1 1 calc R U . . .
C203 C 0.5614(9) 0.5066(8) 0.9211(8) 0.098(5) Uani 1 1 d . . . . .
H20J H 0.540779 0.469973 0.933255 0.146 Uiso 1 1 calc R U . . .
H20K H 0.612367 0.511331 0.931993 0.146 Uiso 1 1 calc R U . . .
H20L H 0.557398 0.507475 0.882195 0.146 Uiso 1 1 calc R U . . .
C204 C 0.3932(7) 0.7649(7) 0.7898(6) 0.079(4) Uani 1 1 d . . . . .
H20M H 0.443553 0.753153 0.792192 0.095 Uiso 1 1 calc R U . . .
H20N H 0.394410 0.806807 0.795443 0.095 Uiso 1 1 calc R U . . .
C205 C 0.3634(8) 0.7497(8) 0.7345(5) 0.083(5) Uani 1 1 d . . . . .
H20O H 0.360539 0.707725 0.729006 0.100 Uiso 1 1 calc R U . . .
H20P H 0.313885 0.762976 0.731254 0.100 Uiso 1 1 calc R U . . .
C206 C 0.4102(8) 0.7764(8) 0.6925(6) 0.084(4) Uani 1 1 d . . . . .
H20Q H 0.415968 0.817617 0.699466 0.126 Uiso 1 1 calc R U . . .
H20R H 0.387384 0.768738 0.657354 0.126 Uiso 1 1 calc R U . . .
H20S H 0.457655 0.760125 0.693187 0.126 Uiso 1 1 calc R U . . .
O23 O 0.4665(5) 0.6486(5) 0.8300(4) 0.074(3) Uani 1 1 d . . . . .
O24 O 0.5687(4) 0.6749(4) 0.8746(3) 0.061(2) Uani 1 1 d . . . . .
C207 C 0.5340(7) 0.6487(7) 0.8365(5) 0.072(4) Uani 1 1 d . . . . .
C208 C 0.5751(8) 0.6159(9) 0.7971(6) 0.099(6) Uani 1 1 d . . . . .
H20T H 0.543470 0.585001 0.781080 0.149 Uiso 1 1 calc R U . . .
H20U H 0.616125 0.599812 0.815007 0.149 Uiso 1 1 calc R U . . .
H20V H 0.592786 0.641206 0.769200 0.149 Uiso 1 1 calc R U . . .
N1 N 0.3237(12) 0.2824(8) 0.3026(6) 0.127(6) Uani 1 1 d D U . . .
C209 C 0.2669(9) 0.2961(7) 0.3954(5) 0.076(4) Uani 1 1 d D U . . .
H20W H 0.305733 0.296322 0.422228 0.114 Uiso 1 1 calc R U . . .
H20X H 0.231045 0.264904 0.402061 0.114 Uiso 1 1 calc R U . . .
H20Y H 0.243728 0.332471 0.397396 0.114 Uiso 1 1 calc R U . . .
C210 C 0.2965(10) 0.2880(7) 0.3433(5) 0.087(4) Uani 1 1 d D U . . .
N2 N -0.4114(7) 0.2354(6) 0.4781(7) 0.098(4) Uani 1 1 d D . . . .
C211 C -0.2953(6) 0.2153(6) 0.5307(6) 0.067(3) Uani 1 1 d D . . . .
H21D H -0.256374 0.242761 0.520802 0.101 Uiso 1 1 calc R U . . .
H21E H -0.281320 0.176508 0.522115 0.101 Uiso 1 1 calc R U . . .
H21F H -0.303983 0.219208 0.569037 0.101 Uiso 1 1 calc R U . . .
C212 C -0.3602(7) 0.2260(6) 0.5016(6) 0.076(4) Uani 1 1 d D . . . .
N3 N 0.7983(15) 0.7830(10) 1.1993(6) 0.158(9) Uani 1 1 d D . . . .
C213 C 0.7679(8) 0.8048(6) 1.1018(5) 0.069(3) Uani 1 1 d D . . . .
H21G H 0.806836 0.829334 1.087047 0.104 Uiso 1 1 calc R U . . .
H21H H 0.722289 0.823674 1.099390 0.104 Uiso 1 1 calc R U . . .
H21I H 0.763620 0.768465 1.081576 0.104 Uiso 1 1 calc R U . . .
C214 C 0.7841(10) 0.7946(7) 1.1565(6) 0.087(4) Uani 1 1 d D . . . .
N4 N 0.0925(7) 0.7364(7) 1.0338(7) 0.102(5) Uani 1 1 d D . . . .
C215 C 0.2028(7) 0.7071(6) 0.9798(6) 0.075(4) Uani 1 1 d D . . . .
H21J H 0.212963 0.667924 0.988223 0.112 Uiso 1 1 calc R U . . .
H21K H 0.245176 0.732588 0.988864 0.112 Uiso 1 1 calc R U . . .
H21L H 0.191805 0.709069 0.941595 0.112 Uiso 1 1 calc R U . . .
C216 C 0.1418(7) 0.7244(7) 1.0100(7) 0.080(4) Uani 1 1 d D . . . .
N5 N 0.2423(9) 0.4724(7) 0.6699(6) 0.103(5) Uani 1 1 d D . . . .
C217 C 0.3463(10) 0.4059(7) 0.6568(7) 0.097(5) Uani 1 1 d D . . . .
H21M H 0.368393 0.412456 0.622065 0.145 Uiso 1 1 calc R U . . .
H21N H 0.327809 0.366063 0.658235 0.145 Uiso 1 1 calc R U . . .
H21O H 0.382507 0.414038 0.685133 0.145 Uiso 1 1 calc R U . . .
C218 C 0.2880(9) 0.4425(7) 0.6639(6) 0.079(4) Uani 1 1 d D . . . .
N6 N -0.0060(9) 0.4414(7) 0.7592(7) 0.111(5) Uani 1 1 d D . . . .
C219 C 0.1005(11) 0.5180(8) 0.7552(9) 0.111(6) Uani 1 1 d D . . . .
H21P H 0.118316 0.526753 0.791607 0.167 Uiso 1 1 calc R U . . .
H21Q H 0.085468 0.553019 0.739127 0.167 Uiso 1 1 calc R U . . .
H21R H 0.138967 0.502182 0.733980 0.167 Uiso 1 1 calc R U . . .
C220 C 0.0395(11) 0.4770(7) 0.7565(8) 0.097(6) Uani 1 1 d D . . . .
N7 N 0.418(2) 0.4894(12) 0.7769(15) 0.245(16) Uani 1 1 d D U . . .
C221 C 0.3467(12) 0.5703(9) 0.7428(8) 0.113(6) Uani 1 1 d D U . . .
H22C H 0.381270 0.603288 0.741015 0.170 Uiso 1 1 calc R U . . .
H22D H 0.306566 0.579930 0.765830 0.170 Uiso 1 1 calc R U . . .
H22E H 0.327971 0.559868 0.706907 0.170 Uiso 1 1 calc R U . . .
C222 C 0.381(2) 0.5241(11) 0.7638(12) 0.177(11) Uani 1 1 d D U . . .
N8 N 0.4962(12) 0.9426(8) 0.7367(9) 0.134(7) Uani 1 1 d D U . . .
C223 C 0.6031(13) 1.0181(10) 0.7433(10) 0.133(7) Uani 1 1 d D U . . .
H22F H 0.640820 1.006395 0.767603 0.199 Uiso 1 1 calc R U . . .
H22G H 0.587546 1.055588 0.754998 0.199 Uiso 1 1 calc R U . . .
H22H H 0.622129 1.020336 0.707144 0.199 Uiso 1 1 calc R U . . .
C224 C 0.5424(12) 0.9771(8) 0.7436(9) 0.115(6) Uani 1 1 d D U . . .
N9 N 0.7339(12) 0.9676(9) 0.8261(8) 0.134(6) Uani 1 1 d D U . . .
C225 C 0.8332(15) 0.8979(10) 0.8383(10) 0.158(10) Uani 1 1 d D U . . .
H22I H 0.881624 0.916934 0.841138 0.237 Uiso 1 1 calc R U . . .
H22J H 0.822908 0.877123 0.870859 0.237 Uiso 1 1 calc R U . . .
H22K H 0.830863 0.871204 0.807548 0.237 Uiso 1 1 calc R U . . .
C226 C 0.7816(13) 0.9392(9) 0.8317(8) 0.110(6) Uani 1 1 d D U . . .
N10 N 0.8415(19) 1.0678(13) 0.7555(15) 0.238(17) Uani 1 1 d D U . . .
C227 C 0.8524(16) 0.9816(15) 0.6961(15) 0.207(16) Uani 1 1 d D U . . .
H22L H 0.897690 0.968994 0.681248 0.311 Uiso 1 1 calc R U . . .
H22M H 0.821221 0.993422 0.667109 0.311 Uiso 1 1 calc R U . . .
H22N H 0.827850 0.950229 0.714756 0.311 Uiso 1 1 calc R U . . .
C228 C 0.868(3) 1.0296(19) 0.7333(18) 0.269(19) Uani 1 1 d D U . . .

loop_
_atom_site_aniso_label
_atom_site_aniso_U_11
_atom_site_aniso_U_22
_atom_site_aniso_U_33
_atom_site_aniso_U_23
_atom_site_aniso_U_13
_atom_site_aniso_U_12
Zn1 0.0342(7) 0.0662(9) 0.0518(8) -0.0068(6) 0.0017(6) 0.0035(6)
Zn2 0.0335(7) 0.0732(10) 0.0467(8) -0.0027(6) 0.0051(6) 0.0066(6)
Zn3 0.0369(8) 0.0879(12) 0.0772(11) 0.0239(9) 0.0170(7) 0.0157(8)
O1 0.030(3) 0.069(5) 0.047(4) 0.000(3) 0.006(3) -0.005(3)
O2 0.050(4) 0.059(5) 0.063(5) -0.001(4) 0.005(4) -0.004(4)
O3 0.039(4) 0.059(5) 0.060(4) 0.001(3) 0.000(3) 0.002(3)
O4 0.040(4) 0.063(5) 0.047(4) -0.004(3) 0.004(3) 0.005(3)
O7 0.052(5) 0.091(7) 0.098(7) 0.030(5) 0.025(5) 0.021(5)
O8 0.051(5) 0.098(7) 0.063(5) 0.022(5) 0.009(4) 0.019(5)
O9 0.030(3) 0.069(5) 0.055(4) 0.012(3) 0.001(3) 0.003(3)
O10 0.038(4) 0.082(6) 0.086(6) 0.019(5) 0.011(4) 0.021(4)
C1 0.040(6) 0.075(8) 0.043(6) -0.012(5) 0.015(4) -0.011(5)
C2 0.046(6) 0.077(8) 0.036(5) -0.008(5) 0.002(4) -0.011(5)
C3 0.048(7) 0.094(10) 0.051(6) -0.002(6) 0.005(5) -0.015(6)
C4 0.069(9) 0.101(11) 0.061(8) -0.025(8) 0.018(7) -0.021(8)
C5 0.057(7) 0.080(9) 0.064(8) -0.021(6) 0.018(6) -0.006(6)
C6 0.038(6) 0.067(7) 0.065(7) -0.006(5) 0.019(5) -0.005(5)
C7 0.147(14) 0.137(13) 0.068(9) -0.036(8) 0.000(8) -0.025(10)
C8 0.22(2) 0.157(16) 0.043(10) -0.031(9) -0.030(12) -0.024(15)
C9 0.141(18) 0.140(14) 0.068(12) -0.044(10) -0.006(11) -0.028(13)
C10 0.183(17) 0.19(2) 0.083(14) -0.042(15) 0.042(13) -0.035(14)
C8X 0.15(2) 0.14(2) 0.09(2) -0.018(19) 0.01(2) -0.01(2)
C9X 0.148(15) 0.15(3) 0.05(3) -0.06(3) -0.01(2) -0.03(2)
C10X 0.15(3) 0.131(16) 0.04(3) -0.053(19) 0.01(3) -0.04(2)
C11 0.045(6) 0.061(7) 0.084(8) -0.022(6) 0.034(6) -0.017(5)
C12 0.053(7) 0.042(6) 0.069(7) 0.004(5) 0.012(5) -0.002(5)
C13 0.050(6) 0.050(6) 0.071(7) -0.004(5) 0.015(5) 0.008(5)
C14 0.057(7) 0.052(7) 0.091(9) -0.009(6) 0.032(7) -0.005(5)
C15 0.057(7) 0.046(6) 0.084(8) 0.007(6) 0.029(6) 0.004(5)
C16 0.041(6) 0.052(7) 0.104(10) 0.005(6) 0.021(6) 0.000(5)
C17 0.041(6) 0.045(6) 0.099(9) 0.016(6) 0.018(6) 0.004(5)
C18 0.058(7) 0.063(8) 0.083(9) -0.005(6) 0.020(6) 0.008(6)
C19 0.081(10) 0.094(11) 0.081(10) -0.025(8) 0.030(8) -0.006(8)
C20 0.122(15) 0.098(13) 0.094(12) -0.001(9) 0.030(11) 0.030(11)
C21 0.067(9) 0.100(12) 0.102(12) -0.016(9) 0.051(9) -0.003(8)
C22 0.032(5) 0.061(7) 0.093(9) 0.006(6) 0.008(6) 0.004(5)
C23 0.027(5) 0.061(7) 0.061(6) -0.004(5) -0.006(4) 0.006(4)
C24 0.042(6) 0.041(6) 0.072(7) 0.000(5) -0.004(5) 0.001(4)
C25 0.028(5) 0.067(8) 0.076(8) -0.002(6) 0.000(5) 0.008(5)
C26 0.031(5) 0.058(7) 0.073(7) -0.007(5) 0.000(5) 0.006(5)
C27 0.040(6) 0.057(7) 0.054(6) -0.003(5) -0.001(4) 0.003(5)
C28 0.031(5) 0.056(6) 0.053(6) -0.008(5) -0.001(4) 0.008(4)
C29 0.051(7) 0.061(7) 0.081(8) 0.009(6) 0.005(6) 0.017(6)
C30 0.076(10) 0.116(14) 0.125(15) 0.005(11) 0.051(10) 0.042(10)
C31 0.061(8) 0.094(11) 0.086(10) 0.002(8) 0.019(7) -0.011(8)
C32 0.066(9) 0.135(15) 0.073(9) 0.016(9) 0.015(7) 0.017(9)
C33 0.037(5) 0.054(6) 0.057(6) -0.003(5) -0.001(4) 0.014(4)
C34 0.027(5) 0.068(7) 0.054(6) -0.011(5) 0.002(4) 0.003(5)
C35 0.033(5) 0.063(7) 0.055(6) -0.007(5) -0.009(4) 0.014(5)
C36 0.034(5) 0.060(7) 0.066(7) 0.006(5) 0.011(5) 0.000(5)
C37 0.046(6) 0.075(8) 0.046(6) 0.006(5) -0.002(5) 0.000(5)
C38 0.041(6) 0.074(8) 0.057(7) -0.002(5) 0.001(5) 0.006(5)
C39 0.031(5) 0.053(6) 0.069(7) 0.001(5) 0.002(5) -0.001(4)
C40 0.045(6) 0.118(8) 0.048(6) 0.011(6) 0.002(4) 0.003(6)
C41 0.064(6) 0.142(13) 0.052(7) 0.019(8) 0.013(6) 0.022(8)
C42 0.080(10) 0.125(8) 0.081(10) 0.032(8) 0.008(8) 0.021(7)
C43 0.086(9) 0.184(15) 0.057(8) 0.019(9) -0.020(7) -0.033(11)
C44 0.027(5) 0.100(9) 0.041(5) 0.008(5) -0.002(4) 0.004(5)
C45 0.115(16) 0.110(16) 0.117(16) 0.013(12) 0.046(13) 0.045(12)
C46 0.060(9) 0.17(2) 0.080(11) -0.019(11) 0.016(8) -0.004(11)
C47 0.100(14) 0.19(2) 0.114(15) 0.083(15) 0.013(12) 0.048(14)
C48 0.043(6) 0.068(7) 0.060(7) -0.014(5) 0.008(5) 0.004(5)
C49 0.057(7) 0.069(8) 0.063(7) -0.009(6) 0.011(6) 0.003(6)
C50 0.061(8) 0.094(11) 0.104(12) -0.008(9) 0.027(8) 0.018(8)
O5 0.058(5) 0.079(6) 0.057(5) -0.001(4) -0.001(4) 0.010(4)
O6 0.056(5) 0.088(6) 0.060(5) -0.030(4) 0.001(4) 0.010(4)
C51 0.070(8) 0.067(8) 0.042(6) -0.012(5) -0.002(6) 0.005(6)
C52 0.079(10) 0.122(13) 0.046(7) -0.006(7) 0.008(6) 0.016(9)
C53 0.049(7) 0.077(10) 0.113(12) 0.038(9) 0.040(8) 0.022(7)
C54 0.049(8) 0.076(10) 0.149(15) 0.044(10) 0.048(9) 0.018(7)
C55 0.037(6) 0.069(9) 0.142(14) 0.030(8) 0.028(7) 0.010(6)
C56 0.052(8) 0.060(8) 0.145(15) 0.049(9) 0.033(8) 0.005(6)
C57 0.048(7) 0.070(9) 0.140(14) 0.046(9) 0.042(8) 0.014(7)
C58 0.049(7) 0.084(10) 0.102(11) 0.051(9) 0.030(7) 0.020(7)
C59 0.034(6) 0.088(9) 0.130(10) 0.046(7) 0.022(6) 0.016(6)
C60 0.058(9) 0.154(13) 0.113(10) 0.031(9) 0.015(8) 0.039(10)
C61 0.054(9) 0.103(10) 0.22(2) 0.068(10) 0.003(11) 0.028(8)
C62 0.054(8) 0.124(13) 0.119(10) 0.037(9) 0.034(8) 0.006(9)
C63 0.045(7) 0.079(9) 0.103(11) 0.036(8) 0.030(7) 0.019(6)
C64 0.045(6) 0.101(10) 0.039(6) 0.013(6) 0.005(5) 0.012(6)
C65 0.048(7) 0.082(9) 0.063(7) 0.013(6) 0.018(5) 0.016(6)
C66 0.048(7) 0.074(8) 0.073(8) 0.025(6) 0.023(6) 0.013(6)
C67 0.051(7) 0.064(7) 0.069(8) 0.006(6) 0.015(6) 0.007(5)
C68 0.045(6) 0.053(6) 0.058(6) 0.009(5) 0.002(5) 0.004(5)
C69 0.037(5) 0.064(7) 0.052(6) 0.004(5) 0.007(4) -0.002(5)
C70 0.039(6) 0.063(7) 0.074(8) 0.010(6) 0.013(5) 0.003(5)
C71 0.048(8) 0.104(12) 0.118(13) 0.026(10) -0.019(8) 0.004(8)
C72 0.073(10) 0.123(15) 0.132(16) -0.040(12) -0.017(10) 0.047(10)
C73 0.073(10) 0.127(15) 0.107(13) 0.040(11) 0.026(9) 0.046(10)
C74 0.040(5) 0.067(7) 0.041(5) -0.002(4) 0.004(4) 0.008(5)
C75 0.021(5) 0.082(8) 0.059(6) -0.001(5) 0.005(4) 0.000(5)
C76 0.024(5) 0.071(7) 0.055(6) 0.006(5) 0.007(4) -0.003(5)
C77 0.036(5) 0.049(6) 0.058(6) 0.002(5) 0.007(4) -0.002(4)
C78 0.035(5) 0.067(7) 0.043(5) 0.003(5) 0.002(4) -0.005(5)
C79 0.040(6) 0.060(7) 0.059(6) -0.004(5) 0.008(5) -0.017(5)
C80 0.026(5) 0.075(8) 0.058(6) 0.001(5) 0.007(4) 0.004(5)
C81 0.043(6) 0.064(7) 0.069(7) -0.001(5) 0.000(5) -0.002(5)
C82 0.064(8) 0.082(9) 0.060(7) 0.001(6) -0.012(6) 0.010(7)
C83 0.082(10) 0.080(10) 0.077(9) 0.012(7) -0.019(8) 0.015(8)
C84 0.067(8) 0.098(11) 0.063(8) 0.011(7) 0.006(6) 0.003(8)
C85 0.029(5) 0.070(7) 0.062(7) 0.005(5) 0.005(4) 0.011(5)
C86 0.032(6) 0.053(7) 0.115(11) 0.000(7) 0.014(6) 0.010(5)
C87 0.041(6) 0.047(6) 0.088(9) 0.002(6) 0.007(6) -0.003(5)
C88 0.044(7) 0.067(8) 0.101(10) -0.014(7) 0.001(6) 0.005(6)
C89 0.044(7) 0.066(8) 0.113(12) 0.004(8) 0.000(7) 0.003(6)
C90 0.034(6) 0.054(8) 0.151(15) -0.007(8) -0.002(8) -0.002(5)
C91 0.046(7) 0.058(8) 0.148(15) 0.031(8) 0.031(9) 0.013(6)
C92 0.044(7) 0.074(10) 0.148(16) -0.037(10) -0.011(8) -0.016(7)
C93 0.110(15) 0.129(17) 0.102(14) 0.005(12) 0.000(11) -0.027(13)
C94 0.103(15) 0.123(17) 0.15(2) -0.051(15) -0.003(14) 0.007(13)
C95 0.056(9) 0.135(16) 0.123(15) -0.036(12) -0.001(9) -0.002(10)
C96 0.038(6) 0.067(9) 0.152(15) 0.025(9) 0.015(8) 0.010(6)
C97 0.049(7) 0.114(12) 0.060(7) 0.013(7) 0.001(6) 0.031(7)
C98 0.057(8) 0.181(18) 0.050(7) 0.021(8) 0.002(6) 0.060(10)
C99 0.060(9) 0.175(18) 0.069(9) 0.040(10) 0.010(7) 0.033(10)
C100 0.059(8) 0.053(8) 0.143(14) 0.033(8) 0.025(8) 0.011(6)
C101 0.060(8) 0.105(12) 0.097(11) -0.001(9) 0.003(8) 0.027(8)
C102 0.062(9) 0.127(15) 0.117(14) -0.015(11) -0.010(9) 0.039(10)
O11 0.051(5) 0.117(8) 0.066(5) 0.023(5) 0.014(4) 0.027(5)
O12 0.047(4) 0.099(7) 0.056(5) 0.014(4) 0.003(4) 0.015(4)
C103 0.052(7) 0.106(11) 0.058(7) 0.010(7) 0.013(6) 0.024(7)
C104 0.058(8) 0.136(14) 0.067(9) 0.029(8) 0.006(6) 0.019(9)
Zn4 0.0353(7) 0.0751(10) 0.0538(8) 0.0122(7) 0.0052(6) 0.0059(7)
Zn5 0.0339(7) 0.0769(11) 0.0504(8) 0.0016(7) 0.0017(6) 0.0084(7)
Zn6 0.0409(8) 0.0847(12) 0.0653(10) -0.0174(8) -0.0011(7) 0.0095(8)
O13 0.030(3) 0.068(5) 0.049(4) 0.008(3) -0.005(3) 0.003(3)
O14 0.039(4) 0.094(6) 0.073(5) 0.017(4) 0.005(4) 0.007(4)
O15 0.031(4) 0.083(6) 0.069(5) 0.018(4) 0.004(3) 0.005(4)
O16 0.035(4) 0.076(5) 0.044(4) 0.009(3) -0.002(3) 0.002(3)
O19 0.064(5) 0.075(6) 0.062(5) -0.010(4) 0.002(4) 0.006(4)
O20 0.053(5) 0.062(5) 0.073(5) -0.015(4) -0.002(4) 0.010(4)
O21 0.036(4) 0.086(6) 0.045(4) -0.010(4) 0.005(3) 0.011(4)
O22 0.054(5) 0.073(5) 0.058(5) -0.004(4) 0.001(4) 0.009(4)
C105 0.031(5) 0.070(7) 0.052(6) 0.013(5) 0.001(4) -0.004(5)
C106 0.039(6) 0.069(8) 0.065(7) 0.013(6) -0.004(5) -0.001(5)
C107 0.054(7) 0.075(9) 0.070(8) 0.024(6) -0.003(6) -0.005(6)
C108 0.052(7) 0.077(8) 0.059(7) 0.016(6) -0.001(5) -0.001(6)
C109 0.041(6) 0.078(8) 0.062(7) 0.017(6) 0.007(5) -0.010(6)
C110 0.036(5) 0.075(8) 0.051(6) 0.013(5) 0.001(4) -0.010(5)
C111 0.095(9) 0.110(10) 0.065(8) 0.032(6) 0.009(7) 0.012(7)
C112 0.110(13) 0.15(2) 0.097(18) 0.066(19) -0.005(12) 0.015(12)
C113 0.105(16) 0.115(13) 0.095(16) 0.053(12) 0.031(13) 0.006(12)
C114 0.124(18) 0.134(13) 0.020(8) 0.035(8) 0.032(10) 0.010(12)
C11X 0.12(2) 0.12(2) 0.07(2) 0.04(2) 0.00(2) 0.02(2)
C11Y 0.101(12) 0.15(3) 0.08(2) 0.04(2) 0.01(2) -0.003(16)
C11Z 0.11(3) 0.13(2) 0.07(2) 0.014(16) 0.02(2) 0.005(19)
C115 0.025(5) 0.067(7) 0.061(6) 0.007(5) 0.007(4) -0.009(5)
C116 0.032(5) 0.064(7) 0.051(6) 0.011(5) 0.007(4) 0.008(5)
C117 0.032(5) 0.085(9) 0.050(6) 0.011(5) 0.002(4) 0.014(5)
C118 0.033(5) 0.079(8) 0.051(6) 0.009(5) 0.007(4) 0.004(5)
C119 0.036(6) 0.078(8) 0.066(7) 0.003(6) 0.013(5) 0.001(5)
C120 0.037(6) 0.070(8) 0.074(8) -0.003(6) 0.005(5) 0.006(5)
C121 0.037(6) 0.068(7) 0.060(7) 0.011(5) 0.002(5) 0.009(5)
C122 0.045(6) 0.087(9) 0.053(6) 0.008(6) 0.003(5) -0.005(6)
C123 0.061(8) 0.109(12) 0.077(9) 0.004(8) 0.012(7) -0.007(8)
C124 0.080(10) 0.136(16) 0.059(8) -0.008(8) 0.000(7) 0.003(10)
C125 0.048(7) 0.121(13) 0.074(9) 0.008(8) -0.002(6) 0.006(8)
C126 0.032(5) 0.075(8) 0.057(6) 0.014(5) 0.007(4) 0.005(5)
C127 0.036(6) 0.063(7) 0.065(7) 0.017(5) 0.014(5) 0.009(5)
C128 0.026(5) 0.078(8) 0.059(6) 0.018(6) 0.007(4) 0.002(5)
C129 0.034(6) 0.072(8) 0.071(7) 0.020(6) 0.005(5) 0.001(5)
C130 0.035(6) 0.083(9) 0.076(8) 0.029(7) 0.000(5) 0.001(6)
C131 0.047(7) 0.077(10) 0.103(11) 0.030(8) 0.009(7) 0.016(6)
C132 0.033(6) 0.063(8) 0.089(9) 0.021(6) 0.011(5) 0.004(5)
C133 0.049(7) 0.121(13) 0.064(8) 0.016(8) 0.001(6) 0.016(8)
C134 0.055(8) 0.159(18) 0.105(13) 0.007(11) -0.021(8) 0.039(10)
C135 0.055(8) 0.131(14) 0.081(10) 0.012(9) -0.010(7) 0.003(9)
C136 0.087(12) 0.17(2) 0.092(13) 0.030(12) -0.005(10) 0.025(13)
C137 0.033(6) 0.089(10) 0.091(9) 0.028(7) 0.014(6) 0.015(6)
C138 0.037(6) 0.076(8) 0.076(8) 0.010(6) 0.006(5) 0.016(5)
C139 0.035(5) 0.060(7) 0.074(8) 0.012(6) 0.006(5) 0.004(5)
C140 0.039(6) 0.055(7) 0.100(10) 0.012(6) -0.004(6) -0.003(5)
C141 0.044(6) 0.054(7) 0.086(9) 0.002(6) -0.007(6) 0.012(5)
C142 0.040(6) 0.070(8) 0.069(7) 0.012(6) -0.006(5) 0.000(5)
C143 0.040(6) 0.064(7) 0.062(7) 0.007(5) 0.001(5) 0.008(5)
C144 0.046(6) 0.063(8) 0.083(9) 0.011(6) -0.004(6) 0.007(5)
C145 0.076(10) 0.074(9) 0.093(10) 0.016(8) -0.012(8) -0.013(7)
C146 0.088(12) 0.16(2) 0.105(14) 0.017(12) -0.008(10) 0.071(13)
C147 0.070(9) 0.077(9) 0.087(10) 0.013(7) -0.027(7) -0.002(7)
C148 0.044(6) 0.069(8) 0.070(7) 0.013(6) -0.005(5) 0.012(5)
C149 0.053(7) 0.059(7) 0.063(7) 0.011(5) -0.012(5) 0.011(5)
C150 0.049(7) 0.094(11) 0.098(11) 0.027(8) -0.007(7) 0.020(7)
C151 0.065(9) 0.113(14) 0.127(15) 0.015(11) -0.033(10) 0.036(9)
C152 0.068(8) 0.137(11) 0.078(7) -0.006(6) 0.006(6) 0.003(8)
C153 0.076(12) 0.156(16) 0.097(13) -0.018(10) 0.022(10) -0.001(13)
C154 0.099(11) 0.140(15) 0.120(13) -0.023(9) 0.044(10) -0.024(11)
C15X 0.076(14) 0.127(18) 0.080(7) -0.004(11) 0.027(12) -0.005(12)
O17 0.063(5) 0.085(6) 0.040(4) 0.005(4) 0.003(4) 0.017(4)
O18 0.053(5) 0.082(6) 0.060(5) 0.022(4) 0.001(4) 0.019(4)
C155 0.067(8) 0.065(8) 0.050(6) 0.007(5) 0.011(6) 0.008(6)
C156 0.101(11) 0.105(12) 0.040(6) 0.007(6) 0.003(7) 0.012(9)
C157 0.026(5) 0.091(9) 0.071(8) -0.014(6) -0.006(5) 0.019(5)
C158 0.055(7) 0.065(7) 0.047(6) -0.001(5) -0.001(5) -0.005(5)
C159 0.041(6) 0.081(9) 0.064(7) -0.018(6) -0.009(5) 0.022(6)
C160 0.053(7) 0.062(7) 0.060(7) 0.001(5) 0.008(5) 0.005(5)
C161 0.047(7) 0.071(8) 0.081(9) -0.013(6) 0.010(6) -0.005(6)
C162 0.041(6) 0.089(9) 0.048(6) -0.005(6) 0.001(5) 0.005(6)
C163 0.045(7) 0.078(9) 0.084(9) -0.011(7) 0.000(6) -0.004(6)
C164 0.069(10) 0.111(14) 0.117(14) -0.007(11) 0.023(9) 0.009(9)
C165 0.070(10) 0.150(17) 0.075(10) 0.026(10) -0.006(8) -0.034(11)
C166 0.062(8) 0.100(11) 0.085(10) 0.011(8) 0.016(7) 0.010(8)
C167 0.052(7) 0.070(8) 0.071(8) -0.004(6) -0.007(6) 0.013(6)
C168 0.030(5) 0.078(8) 0.065(7) -0.003(6) 0.007(5) 0.014(5)
C169 0.056(7) 0.049(7) 0.076(8) -0.002(5) -0.005(6) 0.014(5)
C170 0.033(5) 0.063(7) 0.090(9) 0.005(6) 0.006(6) 0.005(5)
C171 0.043(6) 0.058(7) 0.086(9) 0.008(6) 0.003(6) 0.005(5)
C172 0.045(6) 0.051(7) 0.078(8) 0.007(5) 0.010(5) 0.010(5)
C173 0.035(5) 0.062(7) 0.063(7) -0.003(5) 0.004(5) 0.009(5)
C174 0.051(7) 0.073(9) 0.099(11) 0.005(7) 0.019(7) -0.003(6)
C175 0.062(8) 0.070(9) 0.091(10) 0.014(7) 0.022(7) 0.006(6)
C176 0.058(8) 0.075(9) 0.088(10) 0.012(7) -0.001(7) -0.006(7)
C177 0.086(11) 0.135(16) 0.071(10) 0.004(9) 0.015(8) -0.031(11)
C178 0.035(5) 0.054(6) 0.067(7) -0.003(5) 0.005(5) -0.002(5)
C179 0.024(5) 0.074(7) 0.046(6) -0.012(5) 0.007(4) 0.000(5)
C180 0.033(5) 0.059(7) 0.062(7) -0.004(5) 0.007(5) 0.003(5)
C181 0.032(5) 0.064(7) 0.066(7) 0.012(5) 0.005(5) -0.002(5)
C182 0.037(5) 0.064(7) 0.049(6) -0.004(5) 0.002(4) 0.006(5)
C183 0.034(5) 0.055(6) 0.061(6) -0.005(5) 0.003(4) -0.007(4)
C184 0.034(5) 0.072(7) 0.043(5) -0.001(5) 0.001(4) 0.000(5)
C185 0.045(6) 0.070(8) 0.053(6) -0.001(5) 0.012(5) 0.003(5)
C186 0.060(7) 0.093(10) 0.054(7) -0.006(6) 0.012(6) -0.003(7)
C187 0.079(9) 0.086(10) 0.068(8) -0.006(7) 0.017(7) 0.027(8)
C188 0.042(6) 0.076(9) 0.091(10) 0.007(7) 0.018(6) 0.019(6)
C189 0.033(5) 0.078(8) 0.056(6) -0.001(5) 0.001(5) 0.002(5)
C190 0.051(7) 0.087(9) 0.052(6) -0.006(6) -0.003(5) 0.004(6)
C191 0.044(6) 0.076(8) 0.061(7) -0.002(6) 0.000(5) 0.002(6)
C192 0.041(6) 0.071(8) 0.055(6) 0.000(5) -0.007(5) 0.014(5)
C193 0.047(6) 0.090(9) 0.039(5) -0.002(5) -0.005(5) 0.021(6)
C194 0.057(8) 0.088(10) 0.066(8) -0.010(7) 0.000(6) -0.001(7)
C195 0.058(7) 0.086(9) 0.045(6) -0.009(6) 0.007(5) 0.001(6)
C196 0.047(6) 0.070(7) 0.062(6) -0.006(5) -0.001(5) 0.018(5)
C197 0.078(10) 0.150(15) 0.081(7) -0.043(8) -0.019(8) 0.058(9)
C198 0.060(9) 0.113(11) 0.133(11) 0.049(10) 0.017(9) 0.018(8)
C199 0.066(8) 0.078(8) 0.101(11) -0.014(7) 0.023(7) 0.002(6)
C200 0.044(6) 0.077(8) 0.056(7) -0.017(6) -0.008(5) -0.002(6)
C201 0.065(9) 0.085(11) 0.113(12) -0.018(8) 0.005(8) 0.038(8)
C202 0.057(7) 0.087(10) 0.068(8) 0.004(7) 0.004(6) 0.007(7)
C203 0.073(10) 0.114(14) 0.109(13) -0.003(10) 0.010(9) 0.041(9)
C204 0.049(7) 0.091(10) 0.096(11) 0.016(8) -0.005(7) -0.011(7)
C205 0.057(8) 0.138(14) 0.053(7) -0.001(8) 0.001(6) -0.003(9)
C206 0.060(8) 0.119(13) 0.072(9) 0.016(8) -0.005(7) -0.003(8)
O23 0.048(5) 0.108(8) 0.066(5) -0.026(5) 0.003(4) 0.017(5)
O24 0.041(4) 0.088(6) 0.056(5) -0.006(4) 0.009(3) 0.012(4)
C207 0.057(8) 0.099(11) 0.059(8) -0.017(7) 0.003(6) 0.013(7)
C208 0.059(8) 0.179(18) 0.061(8) -0.039(9) 0.008(7) 0.047(10)
N1 0.191(18) 0.129(13) 0.066(7) 0.004(8) 0.026(9) 0.063(12)
C209 0.078(9) 0.084(9) 0.068(7) 0.000(7) 0.010(6) 0.013(7)
C210 0.100(11) 0.100(11) 0.062(7) -0.005(7) 0.000(7) 0.030(9)
N2 0.055(7) 0.096(10) 0.144(13) 0.008(9) -0.002(8) 0.015(7)
C211 0.045(7) 0.082(9) 0.076(8) 0.008(7) 0.011(6) 0.007(6)
C212 0.051(8) 0.067(9) 0.112(12) 0.010(7) 0.017(8) 0.014(6)
N3 0.25(3) 0.18(2) 0.054(9) 0.015(10) 0.006(12) 0.072(18)
C213 0.061(8) 0.074(9) 0.074(8) 0.004(6) 0.001(6) 0.014(6)
C214 0.099(12) 0.076(10) 0.087(11) 0.003(8) 0.013(9) 0.011(8)
N4 0.061(8) 0.114(12) 0.135(13) -0.001(9) 0.028(8) 0.031(8)
C215 0.049(7) 0.077(9) 0.099(11) -0.010(7) -0.001(7) 0.001(6)
C216 0.054(8) 0.081(10) 0.104(11) -0.002(8) -0.003(8) -0.001(7)
N5 0.099(11) 0.121(13) 0.088(10) -0.014(8) -0.011(8) 0.016(10)
C217 0.127(15) 0.075(10) 0.088(11) -0.002(8) -0.035(10) 0.010(10)
C218 0.103(13) 0.081(10) 0.052(7) 0.000(7) -0.015(8) -0.009(9)
N6 0.122(14) 0.107(13) 0.106(12) 0.002(9) -0.015(10) 0.035(11)
C219 0.136(18) 0.091(13) 0.107(14) -0.014(10) 0.024(13) 0.016(12)
C220 0.129(16) 0.049(9) 0.113(14) 0.006(8) 0.003(12) 0.010(9)
N7 0.31(3) 0.17(2) 0.25(3) -0.048(19) -0.17(3) 0.09(2)
C221 0.121(16) 0.129(16) 0.092(12) -0.021(10) 0.011(11) 0.036(11)
C222 0.24(3) 0.147(19) 0.15(2) -0.057(14) -0.102(19) 0.069(16)
N8 0.157(16) 0.109(13) 0.137(15) -0.043(11) 0.041(13) 0.034(9)
C223 0.17(2) 0.112(15) 0.121(16) -0.020(13) -0.013(16) 0.030(11)
C224 0.148(17) 0.085(12) 0.114(14) -0.024(11) -0.007(13) 0.052(8)
N9 0.150(18) 0.143(17) 0.110(13) 0.024(11) 0.042(12) 0.012(10)
C225 0.24(3) 0.121(17) 0.126(17) 0.048(13) 0.111(18) 0.061(15)
C226 0.161(19) 0.094(13) 0.074(10) 0.005(9) 0.037(12) 0.001(9)
N10 0.22(3) 0.19(3) 0.32(4) 0.16(3) -0.07(3) 0.02(2)
C227 0.116(19) 0.23(3) 0.28(4) 0.14(3) -0.07(2) -0.02(2)
C228 0.28(4) 0.20(3) 0.33(4) 0.13(3) -0.04(3) 0.00(3)

loop_
_atom_type_symbol
_atom_type_description
_atom_type_scat_dispersion_real
_atom_type_scat_dispersion_imag
_atom_type_scat_source
C C 0.0181 0.0091 'International Tables Vol C Tables 4.2.6.8 and 6.1.1.4'
H H 0.0000 0.0000 'International Tables Vol C Tables 4.2.6.8 and 6.1.1.4'
N N 0.0311 0.0180 'International Tables Vol C Tables 4.2.6.8 and 6.1.1.4'
O O 0.0492 0.0322 'International Tables Vol C Tables 4.2.6.8 and 6.1.1.4'
Zn Zn -1.5491 0.6778 'International Tables Vol C Tables 4.2.6.8 and 6.1.1.4'

loop_
_geom_angle_atom_site_label_1
_geom_angle_atom_site_label_2
_geom_angle_atom_site_label_3
_geom_angle
_geom_angle_site_symmetry_1
_geom_angle_site_symmetry_3
_geom_angle_publ_flag
O3 Zn1 O5 101.3(4) . . ?
O3 Zn1 O1 155.0(3) . . ?
O5 Zn1 O1 103.7(3) . . ?
O3 Zn1 O2 90.3(3) . . ?
O5 Zn1 O2 93.8(3) . . ?
O1 Zn1 O2 88.4(3) . . ?
O3 Zn1 O4 88.3(3) . . ?
O5 Zn1 O4 96.3(3) . . ?
O1 Zn1 O4 88.7(3) . . ?
O2 Zn1 O4 169.9(3) . . ?
O1 Zn2 O9 125.1(3) . . ?
O1 Zn2 O6 105.7(4) . . ?
O9 Zn2 O6 106.3(4) . . ?
O1 Zn2 O12 110.1(3) . . ?
O9 Zn2 O12 106.7(3) . . ?
O6 Zn2 O12 100.2(4) . . ?
O7 Zn3 O9 153.8(4) . . ?
O7 Zn3 O11 103.3(4) . . ?
O9 Zn3 O11 102.7(3) . . ?
O7 Zn3 O8 91.4(4) . . ?
O9 Zn3 O8 88.8(3) . . ?
O11 Zn3 O8 95.5(4) . . ?
O7 Zn3 O10 87.2(4) . . ?
O9 Zn3 O10 87.6(3) . . ?
O11 Zn3 O10 95.4(4) . . ?
O8 Zn3 O10 169.0(3) . . ?
C1 O1 Zn2 123.0(6) . . ?
C1 O1 Zn1 126.0(6) . . ?
Zn2 O1 Zn1 111.0(3) . . ?
C12 O2 C45 119.2(11) . . ?
C12 O2 Zn1 115.8(7) . . ?
C45 O2 Zn1 122.7(9) . . ?
C23 O3 Zn1 144.2(7) . . ?
C34 O4 C48 112.2(9) . . ?
C34 O4 Zn1 116.5(6) . . ?
C48 O4 Zn1 129.0(7) . . ?
C53 O7 Zn3 136.3(9) . . ?
C64 O8 C97 114.3(11) . . ?
C64 O8 Zn3 116.6(8) . . ?
C97 O8 Zn3 128.0(7) . . ?
C75 O9 Zn2 117.2(6) . . ?
C75 O9 Zn3 129.1(6) . . ?
Zn2 O9 Zn3 113.6(4) . . ?
C86 O10 C100 117.3(12) . . ?
C86 O10 Zn3 118.4(7) . . ?
C100 O10 Zn3 119.9(10) . . ?
O1 C1 C2 120.1(11) . . ?
O1 C1 C6 120.7(12) . . ?
C2 C1 C6 119.0(10) . . ?
C1 C2 C3 119.8(13) . . ?
C1 C2 C44 121.8(9) . . ?
C3 C2 C44 118.4(12) . . ?
C4 C3 C2 123.3(14) . . ?
C4 C3 H3 118.4 . . ?
C2 C3 H3 118.4 . . ?
C3 C4 C5 114.9(12) . . ?
C3 C4 C7 123.6(17) . . ?
C5 C4 C7 121.5(16) . . ?
C6 C5 C4 124.8(14) . . ?
C6 C5 H5 117.6 . . ?
C4 C5 H5 117.6 . . ?
C5 C6 C1 118.1(13) . . ?
C5 C6 C11 121.0(12) . . ?
C1 C6 C11 120.6(11) . . ?
C4 C7 C10X 114(3) . . ?
C4 C7 C10 109.3(17) . . ?
C4 C7 C8X 106(5) . . ?
C10X C7 C8X 108(4) . . ?
C4 C7 C8 110.7(16) . . ?
C10 C7 C8 106(2) . . ?
C4 C7 C9 107.4(16) . . ?
C10 C7 C9 111.9(18) . . ?
C8 C7 C9 111.3(18) . . ?
C4 C7 C9X 106(3) . . ?
C10X C7 C9X 112(3) . . ?
C8X C7 C9X 111(3) . . ?
C7 C8 H8A 109.5 . . ?
C7 C8 H8B 109.5 . . ?
H8A C8 H8B 109.5 . . ?
C7 C8 H8C 109.5 . . ?
H8A C8 H8C 109.5 . . ?
H8B C8 H8C 109.5 . . ?
C7 C9 H9A 109.5 . . ?
C7 C9 H9B 109.5 . . ?
H9A C9 H9B 109.5 . . ?
C7 C9 H9C 109.5 . . ?
H9A C9 H9C 109.5 . . ?
H9B C9 H9C 109.5 . . ?
C7 C10 H10A 109.5 . . ?
C7 C10 H10B 109.5 . . ?
H10A C10 H10B 109.5 . . ?
C7 C10 H10C 109.5 . . ?
H10A C10 H10C 109.5 . . ?
H10B C10 H10C 109.5 . . ?
C7 C8X H8D 109.5 . . ?
C7 C8X H8E 109.5 . . ?
H8D C8X H8E 109.5 . . ?
C7 C8X H8F 109.5 . . ?
H8D C8X H8F 109.5 . . ?
H8E C8X H8F 109.5 . . ?
C7 C9X H9D 109.5 . . ?
C7 C9X H9E 109.5 . . ?
H9D C9X H9E 109.5 . . ?
C7 C9X H9F 109.5 . . ?
H9D C9X H9F 109.5 . . ?
H9E C9X H9F 109.5 . . ?
C7 C10X H10D 109.5 . . ?
C7 C10X H10E 109.5 . . ?
H10D C10X H10E 109.5 . . ?
C7 C10X H10F 109.5 . . ?
H10D C10X H10F 109.5 . . ?
H10E C10X H10F 109.5 . . ?
C13 C11 C6 109.9(10) . . ?
C13 C11 H11A 109.7 . . ?
C6 C11 H11A 109.7 . . ?
C13 C11 H11B 109.7 . . ?
C6 C11 H11B 109.7 . . ?
H11A C11 H11B 108.2 . . ?
C13 C12 O2 119.3(10) . . ?
C13 C12 C17 122.5(11) . . ?
O2 C12 C17 118.2(11) . . ?
C12 C13 C14 118.7(11) . . ?
C12 C13 C11 122.9(10) . . ?
C14 C13 C11 118.1(11) . . ?
C15 C14 C13 121.7(12) . . ?
C15 C14 H14 119.2 . . ?
C13 C14 H14 119.2 . . ?
C14 C15 C16 117.4(12) . . ?
C14 C15 C18 121.7(12) . . ?
C16 C15 C18 120.8(11) . . ?
C15 C16 C17 124.0(11) . . ?
C15 C16 H16 118.0 . . ?
C17 C16 H16 118.0 . . ?
C16 C17 C12 115.6(12) . . ?
C16 C17 C22 120.0(10) . . ?
C12 C17 C22 124.2(11) . . ?
C15 C18 C21 113.1(11) . . ?
C15 C18 C20 107.9(12) . . ?
C21 C18 C20 111.7(14) . . ?
C15 C18 C19 111.1(11) . . ?
C21 C18 C19 105.8(13) . . ?
C20 C18 C19 107.1(13) . . ?
C18 C19 H19A 109.5 . . ?
C18 C19 H19B 109.5 . . ?
H19A C19 H19B 109.5 . . ?
C18 C19 H19C 109.5 . . ?
H19A C19 H19C 109.5 . . ?
H19B C19 H19C 109.5 . . ?
C18 C20 H20A 109.5 . . ?
C18 C20 H20B 109.5 . . ?
H20A C20 H20B 109.5 . . ?
C18 C20 H20C 109.5 . . ?
H20A C20 H20C 109.5 . . ?
H20B C20 H20C 109.5 . . ?
C18 C21 H21A 109.5 . . ?
C18 C21 H21B 109.5 . . ?
H21A C21 H21B 109.5 . . ?
C18 C21 H21C 109.5 . . ?
H21A C21 H21C 109.5 . . ?
H21B C21 H21C 109.5 . . ?
C17 C22 C24 111.4(12) . . ?
C17 C22 H22A 109.3 . . ?
C24 C22 H22A 109.3 . . ?
C17 C22 H22B 109.3 . . ?
C24 C22 H22B 109.3 . . ?
H22A C22 H22B 108.0 . . ?
O3 C23 C28 122.0(10) . . ?
O3 C23 C24 120.5(10) . . ?
C28 C23 C24 117.5(10) . . ?
C25 C24 C23 120.4(11) . . ?
C25 C24 C22 120.6(10) . . ?
C23 C24 C22 119.0(10) . . ?
C26 C25 C24 122.7(11) . . ?
C26 C25 H25 118.7 . . ?
C24 C25 H25 118.7 . . ?
C25 C26 C27 115.7(11) . . ?
C25 C26 C29 124.1(10) . . ?
C27 C26 C29 120.1(11) . . ?
C28 C27 C26 123.5(11) . . ?
C28 C27 H27 118.3 . . ?
C26 C27 H27 118.3 . . ?
C27 C28 C23 120.1(10) . . ?
C27 C28 C33 121.6(10) . . ?
C23 C28 C33 118.3(9) . . ?
C31 C29 C32 109.6(13) . . ?
C31 C29 C26 109.1(11) . . ?
C32 C29 C26 109.1(11) . . ?
C31 C29 C30 109.4(13) . . ?
C32 C29 C30 109.1(14) . . ?
C26 C29 C30 110.5(11) . . ?
C29 C30 H30A 109.5 . . ?
C29 C30 H30B 109.5 . . ?
H30A C30 H30B 109.5 . . ?
C29 C30 H30C 109.5 . . ?
H30A C30 H30C 109.5 . . ?
H30B C30 H30C 109.5 . . ?
C29 C31 H31A 109.5 . . ?
C29 C31 H31B 109.5 . . ?
H31A C31 H31B 109.5 . . ?
C29 C31 H31C 109.5 . . ?
H31A C31 H31C 109.5 . . ?
H31B C31 H31C 109.5 . . ?
C29 C32 H32A 109.5 . . ?
C29 C32 H32B 109.5 . . ?
H32A C32 H32B 109.5 . . ?
C29 C32 H32C 109.5 . . ?
H32A C32 H32C 109.5 . . ?
H32B C32 H32C 109.5 . . ?
C35 C33 C28 109.4(9) . . ?
C35 C33 H33A 109.8 . . ?
C28 C33 H33A 109.8 . . ?
C35 C33 H33B 109.8 . . ?
C28 C33 H33B 109.8 . . ?
H33A C33 H33B 108.2 . . ?
C39 C34 C35 121.5(10) . . ?
C39 C34 O4 117.6(9) . . ?
C35 C34 O4 120.8(9) . . ?
C36 C35 C34 118.1(10) . . ?
C36 C35 C33 118.7(10) . . ?
C34 C35 C33 123.0(10) . . ?
C35 C36 C37 121.9(10) . . ?
C35 C36 H36 119.0 . . ?
C37 C36 H36 119.0 . . ?
C38 C37 C36 117.6(10) . . ?
C38 C37 C40 123.7(10) . . ?
C36 C37 C40 118.7(10) . . ?
C37 C38 C39 121.7(11) . . ?
C37 C38 H38 119.1 . . ?
C39 C38 H38 119.1 . . ?
C34 C39 C38 118.9(10) . . ?
C34 C39 C44 121.7(10) . . ?
C38 C39 C44 119.1(10) . . ?
C43 C40 C41 110.7(14) . . ?
C43 C40 C42 109.1(15) . . ?
C41 C40 C42 109.6(13) . . ?
C43 C40 C37 110.0(11) . . ?
C41 C40 C37 108.8(11) . . ?
C42 C40 C37 108.6(12) . . ?
C40 C41 H41A 109.5 . . ?
C40 C41 H41B 109.5 . . ?
H41A C41 H41B 109.5 . . ?
C40 C41 H41C 109.5 . . ?
H41A C41 H41C 109.5 . . ?
H41B C41 H41C 109.5 . . ?
C40 C42 H42A 109.5 . . ?
C40 C42 H42B 109.5 . . ?
H42A C42 H42B 109.5 . . ?
C40 C42 H42C 109.5 . . ?
H42A C42 H42C 109.5 . . ?
H42B C42 H42C 109.5 . . ?
C40 C43 H43A 109.5 . . ?
C40 C43 H43B 109.5 . . ?
H43A C43 H43B 109.5 . . ?
C40 C43 H43C 109.5 . . ?
H43A C43 H43C 109.5 . . ?
H43B C43 H43C 109.5 . . ?
C2 C44 C39 111.3(10) . . ?
C2 C44 H44A 109.4 . . ?
C39 C44 H44A 109.4 . . ?
C2 C44 H44B 109.4 . . ?
C39 C44 H44B 109.4 . . ?
H44A C44 H44B 108.0 . . ?
C46 C45 O2 113(2) . . ?
C46 C45 H45A 109.1 . . ?
O2 C45 H45A 109.1 . . ?
C46 C45 H45B 109.1 . . ?
O2 C45 H45B 109.1 . . ?
H45A C45 H45B 107.8 . . ?
C45 C46 C47 104.1(18) . . ?
C45 C46 H46A 110.9 . . ?
C47 C46 H46A 110.9 . . ?
C45 C46 H46B 110.9 . . ?
C47 C46 H46B 110.9 . . ?
H46A C46 H46B 109.0 . . ?
C46 C47 H47A 109.5 . . ?
C46 C47 H47B 109.5 . . ?
H47A C47 H47B 109.5 . . ?
C46 C47 H47C 109.5 . . ?
H47A C47 H47C 109.5 . . ?
H47B C47 H47C 109.5 . . ?
O4 C48 C49 111.9(9) . . ?
O4 C48 H48A 109.2 . . ?
C49 C48 H48A 109.2 . . ?
O4 C48 H48B 109.2 . . ?
C49 C48 H48B 109.2 . . ?
H48A C48 H48B 107.9 . . ?
C48 C49 C50 112.1(11) . . ?
C48 C49 H49A 109.2 . . ?
C50 C49 H49A 109.2 . . ?
C48 C49 H49B 109.2 . . ?
C50 C49 H49B 109.2 . . ?
H49A C49 H49B 107.9 . . ?
C49 C50 H50A 109.5 . . ?
C49 C50 H50B 109.5 . . ?
H50A C50 H50B 109.5 . . ?
C49 C50 H50C 109.5 . . ?
H50A C50 H50C 109.5 . . ?
H50B C50 H50C 109.5 . . ?
C51 O5 Zn1 132.3(8) . . ?
C51 O6 Zn2 121.5(8) . . ?
O6 C51 O5 124.1(10) . . ?
O6 C51 C52 119.9(12) . . ?
O5 C51 C52 116.0(12) . . ?
C51 C52 H52A 109.5 . . ?
C51 C52 H52B 109.5 . . ?
H52A C52 H52B 109.5 . . ?
C51 C52 H52C 109.5 . . ?
H52A C52 H52C 109.5 . . ?
H52B C52 H52C 109.5 . . ?
C54 C53 O7 121.9(13) . . ?
C54 C53 C58 120.5(14) . . ?
O7 C53 C58 116.8(17) . . ?
C53 C54 C55 120.2(14) . . ?
C53 C54 C96 122.3(13) . . ?
C55 C54 C96 116.7(18) . . ?
C56 C55 C54 121.8(18) . . ?
C56 C55 H55 119.1 . . ?
C54 C55 H55 119.1 . . ?
C55 C56 C57 115.4(14) . . ?
C55 C56 C59 122.3(18) . . ?
C57 C56 C59 122.3(15) . . ?
C58 C57 C56 124.5(15) . . ?
C58 C57 H57 117.7 . . ?
C56 C57 H57 117.7 . . ?
C57 C58 C53 116.3(17) . . ?
C57 C58 C63 122.5(14) . . ?
C53 C58 C63 120.7(13) . . ?
C56 C59 C60 114.4(14) . . ?
C56 C59 C62 108.5(14) . . ?
C60 C59 C62 107.2(14) . . ?
C56 C59 C61 108.9(13) . . ?
C60 C59 C61 109.1(17) . . ?
C62 C59 C61 108.7(15) . . ?
C59 C60 H60A 109.5 . . ?
C59 C60 H60B 109.5 . . ?
H60A C60 H60B 109.5 . . ?
C59 C60 H60C 109.5 . . ?
H60A C60 H60C 109.5 . . ?
H60B C60 H60C 109.5 . . ?
C59 C61 H61A 109.5 . . ?
C59 C61 H61B 109.5 . . ?
H61A C61 H61B 109.5 . . ?
C59 C61 H61C 109.5 . . ?
H61A C61 H61C 109.5 . . ?
H61B C61 H61C 109.5 . . ?
C59 C62 H62A 109.5 . . ?
C59 C62 H62B 109.5 . . ?
H62A C62 H62B 109.5 . . ?
C59 C62 H62C 109.5 . . ?
H62A C62 H62C 109.5 . . ?
H62B C62 H62C 109.5 . . ?
C58 C63 C65 110.8(13) . . ?
C58 C63 H63A 109.5 . . ?
C65 C63 H63A 109.5 . . ?
C58 C63 H63B 109.5 . . ?
C65 C63 H63B 109.5 . . ?
H63A C63 H63B 108.1 . . ?
C65 C64 C69 121.8(12) . . ?
C65 C64 O8 121.6(11) . . ?
C69 C64 O8 116.6(10) . . ?
C64 C65 C66 119.3(12) . . ?
C64 C65 C63 122.7(12) . . ?
C66 C65 C63 117.3(11) . . ?
C65 C66 C67 121.7(11) . . ?
C65 C66 H66 119.1 . . ?
C67 C66 H66 119.1 . . ?
C68 C67 C66 116.8(11) . . ?
C68 C67 C70 121.9(11) . . ?
C66 C67 C70 121.2(10) . . ?
C69 C68 C67 122.8(11) . . ?
C69 C68 H68 118.6 . . ?
C67 C68 H68 118.6 . . ?
C68 C69 C64 117.4(10) . . ?
C68 C69 C74 119.2(10) . . ?
C64 C69 C74 123.3(10) . . ?
C72 C70 C67 110.6(12) . . ?
C72 C70 C71 108.8(14) . . ?
C67 C70 C71 111.3(11) . . ?
C72 C70 C73 108.7(14) . . ?
C67 C70 C73 110.7(10) . . ?
C71 C70 C73 106.5(13) . . ?
C70 C71 H71A 109.5 . . ?
C70 C71 H71B 109.5 . . ?
H71A C71 H71B 109.5 . . ?
C70 C71 H71C 109.5 . . ?
H71A C71 H71C 109.5 . . ?
H71B C71 H71C 109.5 . . ?
C70 C72 H72A 109.5 . . ?
C70 C72 H72B 109.5 . . ?
H72A C72 H72B 109.5 . . ?
C70 C72 H72C 109.5 . . ?
H72A C72 H72C 109.5 . . ?
H72B C72 H72C 109.5 . . ?
C70 C73 H73A 109.5 . . ?
C70 C73 H73B 109.5 . . ?
H73A C73 H73B 109.5 . . ?
C70 C73 H73C 109.5 . . ?
H73A C73 H73C 109.5 . . ?
H73B C73 H73C 109.5 . . ?
C76 C74 C69 110.0(9) . . ?
C76 C74 H74A 109.7 . . ?
C69 C74 H74A 109.7 . . ?
C76 C74 H74B 109.7 . . ?
C69 C74 H74B 109.7 . . ?
H74A C74 H74B 108.2 . . ?
O9 C75 C80 120.6(11) . . ?
O9 C75 C76 119.2(10) . . ?
C80 C75 C76 120.2(11) . . ?
C75 C76 C77 117.3(10) . . ?
C75 C76 C74 123.9(10) . . ?
C77 C76 C74 118.8(10) . . ?
C78 C77 C76 123.4(11) . . ?
C78 C77 H77 118.3 . . ?
C76 C77 H77 118.3 . . ?
C79 C78 C77 116.1(10) . . ?
C79 C78 C81 120.6(10) . . ?
C77 C78 C81 123.3(11) . . ?
C78 C79 C80 122.9(11) . . ?
C78 C79 H79 118.6 . . ?
C80 C79 H79 118.6 . . ?
C75 C80 C79 120.0(12) . . ?
C75 C80 C85 120.9(11) . . ?
C79 C80 C85 119.1(11) . . ?
C82 C81 C78 110.3(10) . . ?
C82 C81 C84 107.1(11) . . ?
C78 C81 C84 110.7(10) . . ?
C82 C81 C83 108.7(11) . . ?
C78 C81 C83 112.5(11) . . ?
C84 C81 C83 107.3(12) . . ?
C81 C82 H82A 109.5 . . ?
C81 C82 H82B 109.5 . . ?
H82A C82 H82B 109.5 . . ?
C81 C82 H82C 109.5 . . ?
H82A C82 H82C 109.5 . . ?
H82B C82 H82C 109.5 . . ?
C81 C83 H83A 109.5 . . ?
C81 C83 H83B 109.5 . . ?
H83A C83 H83B 109.5 . . ?
C81 C83 H83C 109.5 . . ?
H83A C83 H83C 109.5 . . ?
H83B C83 H83C 109.5 . . ?
C81 C84 H84A 109.5 . . ?
C81 C84 H84B 109.5 . . ?
H84A C84 H84B 109.5 . . ?
C81 C84 H84C 109.5 . . ?
H84A C84 H84C 109.5 . . ?
H84B C84 H84C 109.5 . . ?
C87 C85 C80 110.5(9) . . ?
C87 C85 H85A 109.5 . . ?
C80 C85 H85A 109.5 . . ?
C87 C85 H85B 109.5 . . ?
C80 C85 H85B 109.5 . . ?
H85A C85 H85B 108.1 . . ?
C87 C86 C91 123.6(15) . . ?
C87 C86 O10 119.5(10) . . ?
C91 C86 O10 116.9(14) . . ?
C86 C87 C88 118.6(12) . . ?
C86 C87 C85 121.4(12) . . ?
C88 C87 C85 119.7(12) . . ?
C89 C88 C87 124.1(16) . . ?
C89 C88 H88 118.0 . . ?
C87 C88 H88 118.0 . . ?
C88 C89 C90 115.5(15) . . ?
C88 C89 C92 125.3(16) . . ?
C90 C89 C92 119.1(13) . . ?
C89 C90 C91 126.2(12) . . ?
C89 C90 H90 116.9 . . ?
C91 C90 H90 116.9 . . ?
C86 C91 C96 126.3(17) . . ?
C86 C91 C90 111.8(14) . . ?
C96 C91 C90 121.5(13) . . ?
C93 C92 C95 105.1(18) . . ?
C93 C92 C94 111.3(19) . . ?
C95 C92 C94 109.6(14) . . ?
C93 C92 C89 111.3(13) . . ?
C95 C92 C89 109.8(15) . . ?
C94 C92 C89 109.7(16) . . ?
C92 C93 H93A 109.5 . . ?
C92 C93 H93B 109.5 . . ?
H93A C93 H93B 109.5 . . ?
C92 C93 H93C 109.5 . . ?
H93A C93 H93C 109.5 . . ?
H93B C93 H93C 109.5 . . ?
C92 C94 H94A 109.5 . . ?
C92 C94 H94B 109.5 . . ?
H94A C94 H94B 109.5 . . ?
C92 C94 H94C 109.5 . . ?
H94A C94 H94C 109.5 . . ?
H94B C94 H94C 109.5 . . ?
C92 C95 H95A 109.5 . . ?
C92 C95 H95B 109.5 . . ?
H95A C95 H95B 109.5 . . ?
C92 C95 H95C 109.5 . . ?
H95A C95 H95C 109.5 . . ?
H95B C95 H95C 109.5 . . ?
C91 C96 C54 113.4(12) . . ?
C91 C96 H96A 108.9 . . ?
C54 C96 H96A 108.9 . . ?
C91 C96 H96B 108.9 . . ?
C54 C96 H96B 108.9 . . ?
H96A C96 H96B 107.7 . . ?
O8 C97 C98 113.4(13) . . ?
O8 C97 H97A 108.9 . . ?
C98 C97 H97A 108.9 . . ?
O8 C97 H97B 108.9 . . ?
C98 C97 H97B 108.9 . . ?
H97A C97 H97B 107.7 . . ?
C99 C98 C97 112.7(14) . . ?
C99 C98 H98A 109.1 . . ?
C97 C98 H98A 109.1 . . ?
C99 C98 H98B 109.1 . . ?
C97 C98 H98B 109.1 . . ?
H98A C98 H98B 107.8 . . ?
C98 C99 H99A 109.5 . . ?
C98 C99 H99B 109.5 . . ?
H99A C99 H99B 109.5 . . ?
C98 C99 H99C 109.5 . . ?
H99A C99 H99C 109.5 . . ?
H99B C99 H99C 109.5 . . ?
O10 C100 C101 108.7(11) . . ?
O10 C100 H10G 109.9 . . ?
C101 C100 H10G 109.9 . . ?
O10 C100 H10H 109.9 . . ?
C101 C100 H10H 109.9 . . ?
H10G C100 H10H 108.3 . . ?
C100 C101 C102 109.1(15) . . ?
C100 C101 H10I 109.9 . . ?
C102 C101 H10I 109.9 . . ?
C100 C101 H10J 109.9 . . ?
C102 C101 H10J 109.9 . . ?
H10I C101 H10J 108.3 . . ?
C101 C102 H10K 109.5 . . ?
C101 C102 H10L 109.5 . . ?
H10K C102 H10L 109.5 . . ?
C101 C102 H10M 109.5 . . ?
H10K C102 H10M 109.5 . . ?
H10L C102 H10M 109.5 . . ?
C103 O11 Zn3 133.0(9) . . ?
C103 O12 Zn2 125.4(9) . . ?
O12 C103 O11 125.3(13) . . ?
O12 C103 C104 117.4(11) . . ?
O11 C103 C104 117.2(12) . . ?
C103 C104 H10N 109.5 . . ?
C103 C104 H10O 109.5 . . ?
H10N C104 H10O 109.5 . . ?
C103 C104 H10P 109.5 . . ?
H10N C104 H10P 109.5 . . ?
H10O C104 H10P 109.5 . . ?
O15 Zn4 O17 102.1(4) . . ?
O15 Zn4 O13 153.3(3) . . ?
O17 Zn4 O13 104.5(3) . . ?
O15 Zn4 O14 90.1(4) . . ?
O17 Zn4 O14 95.7(4) . . ?
O13 Zn4 O14 89.1(3) . . ?
O15 Zn4 O16 87.9(3) . . ?
O17 Zn4 O16 94.5(3) . . ?
O13 Zn4 O16 88.3(3) . . ?
O14 Zn4 O16 169.8(3) . . ?
O18 Zn5 O24 100.9(4) . . ?
O18 Zn5 O13 107.7(4) . . ?
O24 Zn5 O13 108.9(3) . . ?
O18 Zn5 O21 107.0(4) . . ?
O24 Zn5 O21 105.7(3) . . ?
O13 Zn5 O21 124.2(3) . . ?
O19 Zn6 O21 154.0(3) . . ?
O19 Zn6 O23 103.0(4) . . ?
O21 Zn6 O23 102.9(3) . . ?
O19 Zn6 O22 90.9(4) . . ?
O21 Zn6 O22 88.0(3) . . ?
O23 Zn6 O22 94.2(4) . . ?
O19 Zn6 O20 86.7(4) . . ?
O21 Zn6 O20 88.9(3) . . ?
O23 Zn6 O20 98.0(4) . . ?
O22 Zn6 O20 167.9(3) . . ?
C105 O13 Zn5 121.7(6) . . ?
C105 O13 Zn4 128.6(6) . . ?
Zn5 O13 Zn4 109.7(3) . . ?
C138 O14 C152 113.7(12) . . ?
C138 O14 Zn4 114.1(8) . . ?
C152 O14 Zn4 131.0(9) . . ?
C127 O15 Zn4 142.2(7) . . ?
C116 O16 C149 113.9(9) . . ?
C116 O16 Zn4 116.1(6) . . ?
C149 O16 Zn4 127.5(7) . . ?
C157 O19 Zn6 140.1(8) . . ?
C168 O20 C201 114.2(11) . . ?
C168 O20 Zn6 121.0(7) . . ?
C201 O20 Zn6 120.5(9) . . ?
C179 O21 Zn5 117.4(6) . . ?
C179 O21 Zn6 128.3(6) . . ?
Zn5 O21 Zn6 114.3(4) . . ?
C190 O22 C204 114.6(11) . . ?
C190 O22 Zn6 119.3(8) . . ?
C204 O22 Zn6 125.3(9) . . ?
O13 C105 C110 120.5(11) . . ?
O13 C105 C106 120.2(11) . . ?
C110 C105 C106 119.3(10) . . ?
C105 C106 C107 118.9(12) . . ?
C105 C106 C148 121.8(11) . . ?
C107 C106 C148 119.2(12) . . ?
C108 C107 C106 121.9(13) . . ?
C108 C107 H107 119.0 . . ?
C106 C107 H107 119.0 . . ?
C107 C108 C109 116.6(11) . . ?
C107 C108 C111 120.4(12) . . ?
C109 C108 C111 122.9(13) . . ?
C110 C109 C108 121.7(13) . . ?
C110 C109 H109 119.1 . . ?
C108 C109 H109 119.1 . . ?
C105 C110 C109 121.5(12) . . ?
C105 C110 C115 121.2(10) . . ?
C109 C110 C115 117.0(12) . . ?
C113 C111 C114 112.2(17) . . ?
C11Y C111 C11Z 114(3) . . ?
C11Y C111 C108 107(2) . . ?
C113 C111 C108 110.4(16) . . ?
C114 C111 C108 110.3(12) . . ?
C11Z C111 C108 104(2) . . ?
C11Y C111 C11X 115(3) . . ?
C11Z C111 C11X 106(3) . . ?
C108 C111 C11X 110(2) . . ?
C113 C111 C112 112.5(18) . . ?
C114 C111 C112 106(2) . . ?
C108 C111 C112 105.3(16) . . ?
C111 C112 H11C 109.5 . . ?
C111 C112 H11D 109.5 . . ?
H11C C112 H11D 109.5 . . ?
C111 C112 H11E 109.5 . . ?
H11C C112 H11E 109.5 . . ?
H11D C112 H11E 109.5 . . ?
C111 C113 H11F 109.5 . . ?
C111 C113 H11G 109.5 . . ?
H11F C113 H11G 109.5 . . ?
C111 C113 H11H 109.5 . . ?
H11F C113 H11H 109.5 . . ?
H11G C113 H11H 109.5 . . ?
C111 C114 H11I 109.5 . . ?
C111 C114 H11J 109.5 . . ?
H11I C114 H11J 109.5 . . ?
C111 C114 H11K 109.5 . . ?
H11I C114 H11K 109.5 . . ?
H11J C114 H11K 109.5 . . ?
C111 C11X H11L 109.5 . . ?
C111 C11X H11M 109.5 . . ?
H11L C11X H11M 109.5 . . ?
C111 C11X H11N 109.5 . . ?
H11L C11X H11N 109.5 . . ?
H11M C11X H11N 109.5 . . ?
C111 C11Y H11O 109.5 . . ?
C111 C11Y H11P 109.5 . . ?
H11O C11Y H11P 109.5 . . ?
C111 C11Y H11Q 109.5 . . ?
H11O C11Y H11Q 109.5 . . ?
H11P C11Y H11Q 109.5 . . ?
C111 C11Z H11R 109.5 . . ?
C111 C11Z H11S 109.5 . . ?
H11R C11Z H11S 109.5 . . ?
C111 C11Z H11T 109.5 . . ?
H11R C11Z H11T 109.5 . . ?
H11S C11Z H11T 109.5 . . ?
C110 C115 C117 110.9(10) . . ?
C110 C115 H11U 109.5 . . ?
C117 C115 H11U 109.5 . . ?
C110 C115 H11V 109.5 . . ?
C117 C115 H11V 109.5 . . ?
H11U C115 H11V 108.0 . . ?
C121 C116 C117 121.1(11) . . ?
C121 C116 O16 120.7(9) . . ?
C117 C116 O16 118.2(10) . . ?
C118 C117 C116 118.8(11) . . ?
C118 C117 C115 118.9(10) . . ?
C116 C117 C115 122.2(10) . . ?
C117 C118 C119 121.9(10) . . ?
C117 C118 H118 119.0 . . ?
C119 C118 H118 119.0 . . ?
C118 C119 C120 117.4(11) . . ?
C118 C119 C122 123.1(10) . . ?
C120 C119 C122 119.5(11) . . ?
C121 C120 C119 121.1(11) . . ?
C121 C120 H120 119.4 . . ?
C119 C120 H120 119.4 . . ?
C116 C121 C120 119.5(10) . . ?
C116 C121 C126 122.5(11) . . ?
C120 C121 C126 117.6(10) . . ?
C123 C122 C119 113.3(11) . . ?
C123 C122 C124 107.8(13) . . ?
C119 C122 C124 110.5(11) . . ?
C123 C122 C125 109.5(12) . . ?
C119 C122 C125 109.1(11) . . ?
C124 C122 C125 106.4(12) . . ?
C122 C123 H12A 109.5 . . ?
C122 C123 H12B 109.5 . . ?
H12A C123 H12B 109.5 . . ?
C122 C123 H12C 109.5 . . ?
H12A C123 H12C 109.5 . . ?
H12B C123 H12C 109.5 . . ?
C122 C124 H12D 109.5 . . ?
C122 C124 H12E 109.5 . . ?
H12D C124 H12E 109.5 . . ?
C122 C124 H12F 109.5 . . ?
H12D C124 H12F 109.5 . . ?
H12E C124 H12F 109.5 . . ?
C122 C125 H12G 109.5 . . ?
C122 C125 H12H 109.5 . . ?
H12G C125 H12H 109.5 . . ?
C122 C125 H12I 109.5 . . ?
H12G C125 H12I 109.5 . . ?
H12H C125 H12I 109.5 . . ?
C128 C126 C121 110.4(9) . . ?
C128 C126 H12J 109.6 . . ?
C121 C126 H12J 109.6 . . ?
C128 C126 H12K 109.6 . . ?
C121 C126 H12K 109.6 . . ?
H12J C126 H12K 108.1 . . ?
O15 C127 C128 122.6(10) . . ?
O15 C127 C132 119.2(12) . . ?
C128 C127 C132 118.2(11) . . ?
C127 C128 C129 120.8(11) . . ?
C127 C128 C126 119.1(10) . . ?
C129 C128 C126 120.1(12) . . ?
C128 C129 C130 120.8(13) . . ?
C128 C129 H129 119.6 . . ?
C130 C129 H129 119.6 . . ?
C131 C130 C129 119.0(13) . . ?
C131 C130 C133 123.2(12) . . ?
C129 C130 C133 117.7(14) . . ?
C130 C131 C132 120.9(12) . . ?
C130 C131 H131 119.5 . . ?
C132 C131 H131 119.5 . . ?
C131 C132 C127 120.1(13) . . ?
C131 C132 C137 120.4(12) . . ?
C127 C132 C137 119.5(12) . . ?
C134 C133 C135 106.1(13) . . ?
C134 C133 C136 110.1(14) . . ?
C135 C133 C136 108.6(16) . . ?
C134 C133 C130 111.1(14) . . ?
C135 C133 C130 112.1(11) . . ?
C136 C133 C130 108.8(12) . . ?
C133 C134 H13A 109.5 . . ?
C133 C134 H13B 109.5 . . ?
H13A C134 H13B 109.5 . . ?
C133 C134 H13C 109.5 . . ?
H13A C134 H13C 109.5 . . ?
H13B C134 H13C 109.5 . . ?
C133 C135 H13D 109.5 . . ?
C133 C135 H13E 109.5 . . ?
H13D C135 H13E 109.5 . . ?
C133 C135 H13F 109.5 . . ?
H13D C135 H13F 109.5 . . ?
H13E C135 H13F 109.5 . . ?
C133 C136 H13G 109.5 . . ?
C133 C136 H13H 109.5 . . ?
H13G C136 H13H 109.5 . . ?
C133 C136 H13I 109.5 . . ?
H13G C136 H13I 109.5 . . ?
H13H C136 H13I 109.5 . . ?
C139 C137 C132 109.9(12) . . ?
C139 C137 H13J 109.7 . . ?
C132 C137 H13J 109.7 . . ?
C139 C137 H13K 109.7 . . ?
C132 C137 H13K 109.7 . . ?
H13J C137 H13K 108.2 . . ?
C143 C138 O14 120.2(10) . . ?
C143 C138 C139 120.3(11) . . ?
O14 C138 C139 119.5(11) . . ?
C140 C139 C138 118.4(11) . . ?
C140 C139 C137 120.4(10) . . ?
C138 C139 C137 121.2(11) . . ?
C141 C140 C139 122.8(11) . . ?
C141 C140 H140 118.6 . . ?
C139 C140 H140 118.6 . . ?
C140 C141 C142 117.8(12) . . ?
C140 C141 C144 121.1(11) . . ?
C142 C141 C144 121.1(11) . . ?
C143 C142 C141 121.9(12) . . ?
C143 C142 H142 119.0 . . ?
C141 C142 H142 119.0 . . ?
C142 C143 C138 118.6(11) . . ?
C142 C143 C148 119.3(11) . . ?
C138 C143 C148 121.7(11) . . ?
C147 C144 C145 111.4(13) . . ?
C147 C144 C146 109.3(14) . . ?
C145 C144 C146 108.0(13) . . ?
C147 C144 C141 112.8(11) . . ?
C145 C144 C141 108.9(11) . . ?
C146 C144 C141 106.2(12) . . ?
C144 C145 H14A 109.5 . . ?
C144 C145 H14B 109.5 . . ?
H14A C145 H14B 109.5 . . ?
C144 C145 H14C 109.5 . . ?
H14A C145 H14C 109.5 . . ?
H14B C145 H14C 109.5 . . ?
C144 C146 H14D 109.5 . . ?
C144 C146 H14E 109.5 . . ?
H14D C146 H14E 109.5 . . ?
C144 C146 H14F 109.5 . . ?
H14D C146 H14F 109.5 . . ?
H14E C146 H14F 109.5 . . ?
C144 C147 H14G 109.5 . . ?
C144 C147 H14H 109.5 . . ?
H14G C147 H14H 109.5 . . ?
C144 C147 H14I 109.5 . . ?
H14G C147 H14I 109.5 . . ?
H14H C147 H14I 109.5 . . ?
C106 C148 C143 109.9(11) . . ?
C106 C148 H14J 109.7 . . ?
C143 C148 H14J 109.7 . . ?
C106 C148 H14K 109.7 . . ?
C143 C148 H14K 109.7 . . ?
H14J C148 H14K 108.2 . . ?
O16 C149 C150 108.3(10) . . ?
O16 C149 H14L 110.0 . . ?
C150 C149 H14L 110.0 . . ?
O16 C149 H14M 110.0 . . ?
C150 C149 H14M 110.0 . . ?
H14L C149 H14M 108.4 . . ?
C151 C150 C149 107.9(13) . . ?
C151 C150 H15A 110.1 . . ?
C149 C150 H15A 110.1 . . ?
C151 C150 H15B 110.1 . . ?
C149 C150 H15B 110.1 . . ?
H15A C150 H15B 108.4 . . ?
C150 C151 H15C 109.5 . . ?
C150 C151 H15D 109.5 . . ?
H15C C151 H15D 109.5 . . ?
C150 C151 H15E 109.5 . . ?
H15C C151 H15E 109.5 . . ?
H15D C151 H15E 109.5 . . ?
C153 C152 O14 115.0(19) . . ?
C15X C152 O14 122(3) . . ?
C153 C152 H15F 108.5 . . ?
O14 C152 H15F 108.5 . . ?
C153 C152 H15G 108.5 . . ?
O14 C152 H15G 108.5 . . ?
H15F C152 H15G 107.5 . . ?
C15X C152 H15H 106.7 . . ?
O14 C152 H15H 106.7 . . ?
C15X C152 H15I 106.7 . . ?
O14 C152 H15I 106.7 . . ?
H15H C152 H15I 106.6 . . ?
C152 C153 C154 113(2) . . ?
C152 C153 H15J 109.1 . . ?
C154 C153 H15J 109.1 . . ?
C152 C153 H15K 109.1 . . ?
C154 C153 H15K 109.1 . . ?
H15J C153 H15K 107.8 . . ?
C153 C154 H15L 109.5 . . ?
C153 C154 H15M 109.5 . . ?
H15L C154 H15M 109.5 . . ?
C153 C154 H15N 109.5 . . ?
H15L C154 H15N 109.5 . . ?
H15M C154 H15N 109.5 . . ?
C15X C154 H15O 109.5 . . ?
C15X C154 H15P 109.5 . . ?
H15O C154 H15P 109.5 . . ?
C15X C154 H15Q 109.5 . . ?
H15O C154 H15Q 109.5 . . ?
H15P C154 H15Q 109.5 . . ?
C152 C15X C154 109(2) . . ?
C152 C15X H15R 109.8 . . ?
C154 C15X H15R 109.8 . . ?
C152 C15X H15S 109.8 . . ?
C154 C15X H15S 109.8 . . ?
H15R C15X H15S 108.3 . . ?
C155 O17 Zn4 131.6(8) . . ?
C155 O18 Zn5 121.3(8) . . ?
O18 C155 O17 123.9(11) . . ?
O18 C155 C156 118.7(13) . . ?
O17 C155 C156 117.4(12) . . ?
C155 C156 H15T 109.5 . . ?
C155 C156 H15U 109.5 . . ?
H15T C156 H15U 109.5 . . ?
C155 C156 H15V 109.5 . . ?
H15T C156 H15V 109.5 . . ?
H15U C156 H15V 109.5 . . ?
O19 C157 C162 123.6(11) . . ?
O19 C157 C158 117.3(12) . . ?
C162 C157 C158 118.8(10) . . ?
C159 C158 C157 117.2(11) . . ?
C159 C158 C200 121.4(12) . . ?
C157 C158 C200 121.3(11) . . ?
C160 C159 C158 123.4(12) . . ?
C160 C159 H159 118.3 . . ?
C158 C159 H159 118.3 . . ?
C159 C160 C161 117.4(11) . . ?
C159 C160 C163 118.6(12) . . ?
C161 C160 C163 123.9(12) . . ?
C160 C161 C162 120.7(13) . . ?
C160 C161 H161 119.7 . . ?
C162 C161 H161 119.7 . . ?
C157 C162 C161 121.9(12) . . ?
C157 C162 C167 119.0(11) . . ?
C161 C162 C167 119.1(12) . . ?
C164 C163 C160 110.4(11) . . ?
C164 C163 C166 107.5(13) . . ?
C160 C163 C166 111.6(12) . . ?
C164 C163 C165 113.1(15) . . ?
C160 C163 C165 109.7(12) . . ?
C166 C163 C165 104.4(12) . . ?
C163 C164 H16A 109.5 . . ?
C163 C164 H16B 109.5 . . ?
H16A C164 H16B 109.5 . . ?
C163 C164 H16C 109.5 . . ?
H16A C164 H16C 109.5 . . ?
H16B C164 H16C 109.5 . . ?
C163 C165 H16D 109.5 . . ?
C163 C165 H16E 109.5 . . ?
H16D C165 H16E 109.5 . . ?
C163 C165 H16F 109.5 . . ?
H16D C165 H16F 109.5 . . ?
H16E C165 H16F 109.5 . . ?
C163 C166 H16G 109.5 . . ?
C163 C166 H16H 109.5 . . ?
H16G C166 H16H 109.5 . . ?
C163 C166 H16I 109.5 . . ?
H16G C166 H16I 109.5 . . ?
H16H C166 H16I 109.5 . . ?
C169 C167 C162 110.2(10) . . ?
C169 C167 H16J 109.6 . . ?
C162 C167 H16J 109.6 . . ?
C169 C167 H16K 109.6 . . ?
C162 C167 H16K 109.6 . . ?
H16J C167 H16K 108.1 . . ?
C173 C168 O20 118.5(10) . . ?
C173 C168 C169 118.9(11) . . ?
O20 C168 C169 122.5(11) . . ?
C170 C169 C168 117.1(12) . . ?
C170 C169 C167 122.1(12) . . ?
C168 C169 C167 120.6(12) . . ?
C171 C170 C169 125.6(12) . . ?
C171 C170 H170 117.2 . . ?
C169 C170 H170 117.2 . . ?
C170 C171 C172 115.8(12) . . ?
C170 C171 C174 122.6(12) . . ?
C172 C171 C174 121.5(13) . . ?
C173 C172 C171 122.1(13) . . ?
C173 C172 H172 118.9 . . ?
C171 C172 H172 118.9 . . ?
C172 C173 C168 119.9(11) . . ?
C172 C173 C178 118.9(11) . . ?
C168 C173 C178 120.8(10) . . ?
C171 C174 C177 113.2(11) . . ?
C171 C174 C176 109.6(12) . . ?
C177 C174 C176 108.8(15) . . ?
C171 C174 C175 107.8(13) . . ?
C177 C174 C175 108.0(14) . . ?
C176 C174 C175 109.4(11) . . ?
C174 C175 H17A 109.5 . . ?
C174 C175 H17B 109.5 . . ?
H17A C175 H17B 109.5 . . ?
C174 C175 H17C 109.5 . . ?
H17A C175 H17C 109.5 . . ?
H17B C175 H17C 109.5 . . ?
C174 C176 H17D 109.5 . . ?
C174 C176 H17E 109.5 . . ?
H17D C176 H17E 109.5 . . ?
C174 C176 H17F 109.5 . . ?
H17D C176 H17F 109.5 . . ?
H17E C176 H17F 109.5 . . ?
C174 C177 H17G 109.5 . . ?
C174 C177 H17H 109.5 . . ?
H17G C177 H17H 109.5 . . ?
C174 C177 H17I 109.5 . . ?
H17G C177 H17I 109.5 . . ?
H17H C177 H17I 109.5 . . ?
C180 C178 C173 112.1(9) . . ?
C180 C178 H17J 109.2 . . ?
C173 C178 H17J 109.2 . . ?
C180 C178 H17K 109.2 . . ?
C173 C178 H17K 109.2 . . ?
H17J C178 H17K 107.9 . . ?
C180 C179 O21 119.2(11) . . ?
C180 C179 C184 119.4(10) . . ?
O21 C179 C184 121.4(10) . . ?
C179 C180 C181 121.3(11) . . ?
C179 C180 C178 122.2(10) . . ?
C181 C180 C178 116.5(11) . . ?
C180 C181 C182 120.3(11) . . ?
C180 C181 H181 119.9 . . ?
C182 C181 H181 119.9 . . ?
C183 C182 C181 117.3(10) . . ?
C183 C182 C185 123.7(11) . . ?
C181 C182 C185 119.0(10) . . ?
C182 C183 C184 121.9(11) . . ?
C182 C183 H183 119.0 . . ?
C184 C183 H183 119.0 . . ?
C179 C184 C183 119.9(10) . . ?
C179 C184 C189 122.0(10) . . ?
C183 C184 C189 118.0(11) . . ?
C182 C185 C186 111.5(10) . . ?
C182 C185 C187 113.0(10) . . ?
C186 C185 C187 107.7(11) . . ?
C182 C185 C188 110.9(10) . . ?
C186 C185 C188 105.9(10) . . ?
C187 C185 C188 107.5(11) . . ?
C185 C186 H18A 109.5 . . ?
C185 C186 H18B 109.5 . . ?
H18A C186 H18B 109.5 . . ?
C185 C186 H18C 109.5 . . ?
H18A C186 H18C 109.5 . . ?
H18B C186 H18C 109.5 . . ?
C185 C187 H18D 109.5 . . ?
C185 C187 H18E 109.5 . . ?
H18D C187 H18E 109.5 . . ?
C185 C187 H18F 109.5 . . ?
H18D C187 H18F 109.5 . . ?
H18E C187 H18F 109.5 . . ?
C185 C188 H18G 109.5 . . ?
C185 C188 H18H 109.5 . . ?
H18G C188 H18H 109.5 . . ?
C185 C188 H18I 109.5 . . ?
H18G C188 H18I 109.5 . . ?
H18H C188 H18I 109.5 . . ?
C191 C189 C184 109.4(9) . . ?
C191 C189 H18J 109.8 . . ?
C184 C189 H18J 109.8 . . ?
C191 C189 H18K 109.8 . . ?
C184 C189 H18K 109.8 . . ?
H18J C189 H18K 108.2 . . ?
O22 C190 C191 120.4(11) . . ?
O22 C190 C195 118.4(12) . . ?
C191 C190 C195 121.0(12) . . ?
C190 C191 C192 119.9(11) . . ?
C190 C191 C189 121.9(12) . . ?
C192 C191 C189 118.1(11) . . ?
C193 C192 C191 120.2(11) . . ?
C193 C192 H192 119.9 . . ?
C191 C192 H192 119.9 . . ?
C194 C193 C192 118.0(12) . . ?
C194 C193 C196 122.1(11) . . ?
C192 C193 C196 119.8(11) . . ?
C193 C194 C195 124.3(12) . . ?
C193 C194 H194 117.8 . . ?
C195 C194 H194 117.8 . . ?
C194 C195 C190 115.9(12) . . ?
C194 C195 C200 119.4(11) . . ?
C190 C195 C200 124.6(12) . . ?
C198 C196 C199 110.3(13) . . ?
C198 C196 C197 109.6(15) . . ?
C199 C196 C197 104.7(13) . . ?
C198 C196 C193 111.8(12) . . ?
C199 C196 C193 110.2(11) . . ?
C197 C196 C193 110.0(10) . . ?
C196 C197 H19D 109.5 . . ?
C196 C197 H19E 109.5 . . ?
H19D C197 H19E 109.5 . . ?
C196 C197 H19F 109.5 . . ?
H19D C197 H19F 109.5 . . ?
H19E C197 H19F 109.5 . . ?
C196 C198 H19G 109.5 . . ?
C196 C198 H19H 109.5 . . ?
H19G C198 H19H 109.5 . . ?
C196 C198 H19I 109.5 . . ?
H19G C198 H19I 109.5 . . ?
H19H C198 H19I 109.5 . . ?
C196 C199 H19J 109.5 . . ?
C196 C199 H19K 109.5 . . ?
H19J C199 H19K 109.5 . . ?
C196 C199 H19L 109.5 . . ?
H19J C199 H19L 109.5 . . ?
H19K C199 H19L 109.5 . . ?
C158 C200 C195 110.2(11) . . ?
C158 C200 H20D 109.6 . . ?
C195 C200 H20D 109.6 . . ?
C158 C200 H20E 109.6 . . ?
C195 C200 H20E 109.6 . . ?
H20D C200 H20E 108.1 . . ?
C202 C201 O20 110.1(13) . . ?
C202 C201 H20F 109.6 . . ?
O20 C201 H20F 109.6 . . ?
C202 C201 H20G 109.6 . . ?
O20 C201 H20G 109.6 . . ?
H20F C201 H20G 108.1 . . ?
C201 C202 C203 107.0(13) . . ?
C201 C202 H20H 110.3 . . ?
C203 C202 H20H 110.3 . . ?
C201 C202 H20I 110.3 . . ?
C203 C202 H20I 110.3 . . ?
H20H C202 H20I 108.6 . . ?
C202 C203 H20J 109.5 . . ?
C202 C203 H20K 109.5 . . ?
H20J C203 H20K 109.5 . . ?
C202 C203 H20L 109.5 . . ?
H20J C203 H20L 109.5 . . ?
H20K C203 H20L 109.5 . . ?
O22 C204 C205 113.3(11) . . ?
O22 C204 H20M 108.9 . . ?
C205 C204 H20M 108.9 . . ?
O22 C204 H20N 108.9 . . ?
C205 C204 H20N 108.9 . . ?
H20M C204 H20N 107.7 . . ?
C206 C205 C204 111.1(12) . . ?
C206 C205 H20O 109.4 . . ?
C204 C205 H20O 109.4 . . ?
C206 C205 H20P 109.4 . . ?
C204 C205 H20P 109.4 . . ?
H20O C205 H20P 108.0 . . ?
C205 C206 H20Q 109.5 . . ?
C205 C206 H20R 109.5 . . ?
H20Q C206 H20R 109.5 . . ?
C205 C206 H20S 109.5 . . ?
H20Q C206 H20S 109.5 . . ?
H20R C206 H20S 109.5 . . ?
C207 O23 Zn6 132.4(8) . . ?
C207 O24 Zn5 126.2(9) . . ?
O23 C207 O24 124.1(12) . . ?
O23 C207 C208 117.7(12) . . ?
O24 C207 C208 118.3(12) . . ?
C207 C208 H20T 109.5 . . ?
C207 C208 H20U 109.5 . . ?
H20T C208 H20U 109.5 . . ?
C207 C208 H20V 109.5 . . ?
H20T C208 H20V 109.5 . . ?
H20U C208 H20V 109.5 . . ?
C210 C209 H20W 109.5 . . ?
C210 C209 H20X 109.5 . . ?
H20W C209 H20X 109.5 . . ?
C210 C209 H20Y 109.5 . . ?
H20W C209 H20Y 109.5 . . ?
H20X C209 H20Y 109.5 . . ?
N1 C210 C209 176(2) . . ?
C212 C211 H21D 109.5 . . ?
C212 C211 H21E 109.5 . . ?
H21D C211 H21E 109.5 . . ?
C212 C211 H21F 109.5 . . ?
H21D C211 H21F 109.5 . . ?
H21E C211 H21F 109.5 . . ?
N2 C212 C211 178.8(17) . . ?
C214 C213 H21G 109.5 . . ?
C214 C213 H21H 109.5 . . ?
H21G C213 H21H 109.5 . . ?
C214 C213 H21I 109.5 . . ?
H21G C213 H21I 109.5 . . ?
H21H C213 H21I 109.5 . . ?
N3 C214 C213 176(2) . . ?
C216 C215 H21J 109.5 . . ?
C216 C215 H21K 109.5 . . ?
H21J C215 H21K 109.5 . . ?
C216 C215 H21L 109.5 . . ?
H21J C215 H21L 109.5 . . ?
H21K C215 H21L 109.5 . . ?
N4 C216 C215 177.9(17) . . ?
C218 C217 H21M 109.5 . . ?
C218 C217 H21N 109.5 . . ?
H21M C217 H21N 109.5 . . ?
C218 C217 H21O 109.5 . . ?
H21M C217 H21O 109.5 . . ?
H21N C217 H21O 109.5 . . ?
N5 C218 C217 178.9(19) . . ?
C220 C219 H21P 109.5 . . ?
C220 C219 H21Q 109.5 . . ?
H21P C219 H21Q 109.5 . . ?
C220 C219 H21R 109.5 . . ?
H21P C219 H21R 109.5 . . ?
H21Q C219 H21R 109.5 . . ?
N6 C220 C219 175(2) . . ?
C222 C221 H22C 109.5 . . ?
C222 C221 H22D 109.5 . . ?
H22C C221 H22D 109.5 . . ?
C222 C221 H22E 109.5 . . ?
H22C C221 H22E 109.5 . . ?
H22D C221 H22E 109.5 . . ?
N7 C222 C221 170(5) . . ?
C224 C223 H22F 109.5 . . ?
C224 C223 H22G 109.5 . . ?
H22F C223 H22G 109.5 . . ?
C224 C223 H22H 109.5 . . ?
H22F C223 H22H 109.5 . . ?
H22G C223 H22H 109.5 . . ?
N8 C224 C223 171(2) . . ?
C226 C225 H22I 109.5 . . ?
C226 C225 H22J 109.5 . . ?
H22I C225 H22J 109.5 . . ?
C226 C225 H22K 109.5 . . ?
H22I C225 H22K 109.5 . . ?
H22J C225 H22K 109.5 . . ?
N9 C226 C225 172(3) . . ?
C228 C227 H22L 109.5 . . ?
C228 C227 H22M 109.5 . . ?
H22L C227 H22M 109.5 . . ?
C228 C227 H22N 109.5 . . ?
H22L C227 H22N 109.5 . . ?
H22M C227 H22N 109.5 . . ?
N10 C228 C227 143(5) . . ?

loop_
_geom_bond_atom_site_label_1
_geom_bond_atom_site_label_2
_geom_bond_distance
_geom_bond_site_symmetry_2
_geom_bond_publ_flag
Zn1 O3 1.862(7) . ?
Zn1 O5 1.951(9) . ?
Zn1 O1 1.978(7) . ?
Zn1 O2 2.215(9) . ?
Zn1 O4 2.259(8) . ?
Zn2 O1 1.942(7) . ?
Zn2 O9 1.956(7) . ?
Zn2 O6 1.959(8) . ?
Zn2 O12 1.968(9) . ?
Zn3 O7 1.874(9) . ?
Zn3 O9 1.962(7) . ?
Zn3 O11 1.980(9) . ?
Zn3 O8 2.222(10) . ?
Zn3 O10 2.294(10) . ?
O1 C1 1.381(13) . ?
O2 C12 1.401(14) . ?
O2 C45 1.41(2) . ?
O3 C23 1.325(13) . ?
O4 C34 1.414(14) . ?
O4 C48 1.458(13) . ?
O7 C53 1.369(18) . ?
O8 C64 1.408(15) . ?
O8 C97 1.470(18) . ?
O9 C75 1.384(14) . ?
O10 C86 1.425(17) . ?
O10 C100 1.484(16) . ?
C1 C2 1.387(18) . ?
C1 C6 1.413(17) . ?
C2 C3 1.405(16) . ?
C2 C44 1.518(18) . ?
C3 C4 1.38(2) . ?
C3 H3 0.9500 . ?
C4 C5 1.40(2) . ?
C4 C7 1.51(2) . ?
C5 C6 1.382(18) . ?
C5 H5 0.9500 . ?
C6 C11 1.53(2) . ?
C7 C10X 1.51(3) . ?
C7 C10 1.51(3) . ?
C7 C8X 1.51(3) . ?
C7 C8 1.53(3) . ?
C7 C9 1.55(3) . ?
C7 C9X 1.56(4) . ?
C8 H8A 0.9800 . ?
C8 H8B 0.9800 . ?
C8 H8C 0.9800 . ?
C9 H9A 0.9800 . ?
C9 H9B 0.9800 . ?
C9 H9C 0.9800 . ?
C10 H10A 0.9800 . ?
C10 H10B 0.9800 . ?
C10 H10C 0.9800 . ?
C8X H8D 0.9800 . ?
C8X H8E 0.9800 . ?
C8X H8F 0.9800 . ?
C9X H9D 0.9800 . ?
C9X H9E 0.9800 . ?
C9X H9F 0.9800 . ?
C10X H10D 0.9800 . ?
C10X H10E 0.9800 . ?
C10X H10F 0.9800 . ?
C11 C13 1.520(15) . ?
C11 H11A 0.9900 . ?
C11 H11B 0.9900 . ?
C12 C13 1.367(17) . ?
C12 C17 1.426(16) . ?
C13 C14 1.423(17) . ?
C14 C15 1.384(17) . ?
C14 H14 0.9500 . ?
C15 C16 1.390(19) . ?
C15 C18 1.510(18) . ?
C16 C17 1.410(19) . ?
C16 H16 0.9500 . ?
C17 C22 1.486(18) . ?
C18 C21 1.532(19) . ?
C18 C20 1.53(2) . ?
C18 C19 1.55(2) . ?
C19 H19A 0.9800 . ?
C19 H19B 0.9800 . ?
C19 H19C 0.9800 . ?
C20 H20A 0.9800 . ?
C20 H20B 0.9800 . ?
C20 H20C 0.9800 . ?
C21 H21A 0.9800 . ?
C21 H21B 0.9800 . ?
C21 H21C 0.9800 . ?
C22 C24 1.541(17) . ?
C22 H22A 0.9900 . ?
C22 H22B 0.9900 . ?
C23 C28 1.402(16) . ?
C23 C24 1.411(16) . ?
C24 C25 1.410(17) . ?
C25 C26 1.361(18) . ?
C25 H25 0.9500 . ?
C26 C27 1.421(16) . ?
C26 C29 1.530(17) . ?
C27 C28 1.372(15) . ?
C27 H27 0.9500 . ?
C28 C33 1.530(14) . ?
C29 C31 1.524(19) . ?
C29 C32 1.53(2) . ?
C29 C30 1.557(19) . ?
C30 H30A 0.9800 . ?
C30 H30B 0.9800 . ?
C30 H30C 0.9800 . ?
C31 H31A 0.9800 . ?
C31 H31B 0.9800 . ?
C31 H31C 0.9800 . ?
C32 H32A 0.9800 . ?
C32 H32B 0.9800 . ?
C32 H32C 0.9800 . ?
C33 C35 1.514(14) . ?
C33 H33A 0.9900 . ?
C33 H33B 0.9900 . ?
C34 C39 1.365(15) . ?
C34 C35 1.396(16) . ?
C35 C36 1.369(17) . ?
C36 C37 1.411(16) . ?
C36 H36 0.9500 . ?
C37 C38 1.367(16) . ?
C37 C40 1.575(16) . ?
C38 C39 1.396(17) . ?
C38 H38 0.9500 . ?
C39 C44 1.529(15) . ?
C40 C43 1.51(2) . ?
C40 C41 1.520(19) . ?
C40 C42 1.54(2) . ?
C41 H41A 0.9800 . ?
C41 H41B 0.9800 . ?
C41 H41C 0.9800 . ?
C42 H42A 0.9800 . ?
C42 H42B 0.9800 . ?
C42 H42C 0.9800 . ?
C43 H43A 0.9800 . ?
C43 H43B 0.9800 . ?
C43 H43C 0.9800 . ?
C44 H44A 0.9900 . ?
C44 H44B 0.9900 . ?
C45 C46 1.34(3) . ?
C45 H45A 0.9900 . ?
C45 H45B 0.9900 . ?
C46 C47 1.67(3) . ?
C46 H46A 0.9900 . ?
C46 H46B 0.9900 . ?
C47 H47A 0.9800 . ?
C47 H47B 0.9800 . ?
C47 H47C 0.9800 . ?
C48 C49 1.491(17) . ?
C48 H48A 0.9900 . ?
C48 H48B 0.9900 . ?
C49 C50 1.518(19) . ?
C49 H49A 0.9900 . ?
C49 H49B 0.9900 . ?
C50 H50A 0.9800 . ?
C50 H50B 0.9800 . ?
C50 H50C 0.9800 . ?
O5 C51 1.252(15) . ?
O6 C51 1.247(15) . ?
C51 C52 1.511(17) . ?
C52 H52A 0.9800 . ?
C52 H52B 0.9800 . ?
C52 H52C 0.9800 . ?
C53 C54 1.35(3) . ?
C53 C58 1.43(2) . ?
C54 C55 1.43(2) . ?
C54 C96 1.55(2) . ?
C55 C56 1.40(2) . ?
C55 H55 0.9500 . ?
C56 C57 1.42(3) . ?
C56 C59 1.51(2) . ?
C57 C58 1.41(2) . ?
C57 H57 0.9500 . ?
C58 C63 1.48(2) . ?
C59 C60 1.53(3) . ?
C59 C62 1.53(2) . ?
C59 C61 1.54(2) . ?
C60 H60A 0.9800 . ?
C60 H60B 0.9800 . ?
C60 H60C 0.9800 . ?
C61 H61A 0.9800 . ?
C61 H61B 0.9800 . ?
C61 H61C 0.9800 . ?
C62 H62A 0.9800 . ?
C62 H62B 0.9800 . ?
C62 H62C 0.9800 . ?
C63 C65 1.545(18) . ?
C63 H63A 0.9900 . ?
C63 H63B 0.9900 . ?
C64 C65 1.363(17) . ?
C64 C69 1.404(17) . ?
C65 C66 1.381(18) . ?
C66 C67 1.411(17) . ?
C66 H66 0.9500 . ?
C67 C68 1.392(16) . ?
C67 C70 1.522(18) . ?
C68 C69 1.390(16) . ?
C68 H68 0.9500 . ?
C69 C74 1.519(14) . ?
C70 C72 1.50(2) . ?
C70 C71 1.551(18) . ?
C70 C73 1.56(2) . ?
C71 H71A 0.9800 . ?
C71 H71B 0.9800 . ?
C71 H71C 0.9800 . ?
C72 H72A 0.9800 . ?
C72 H72B 0.9800 . ?
C72 H72C 0.9800 . ?
C73 H73A 0.9800 . ?
C73 H73B 0.9800 . ?
C73 H73C 0.9800 . ?
C74 C76 1.506(15) . ?
C74 H74A 0.9900 . ?
C74 H74B 0.9900 . ?
C75 C80 1.390(17) . ?
C75 C76 1.405(17) . ?
C76 C77 1.422(16) . ?
C77 C78 1.399(15) . ?
C77 H77 0.9500 . ?
C78 C79 1.385(17) . ?
C78 C81 1.517(17) . ?
C79 C80 1.391(17) . ?
C79 H79 0.9500 . ?
C80 C85 1.526(17) . ?
C81 C82 1.503(17) . ?
C81 C84 1.538(18) . ?
C81 C83 1.55(2) . ?
C82 H82A 0.9800 . ?
C82 H82B 0.9800 . ?
C82 H82C 0.9800 . ?
C83 H83A 0.9800 . ?
C83 H83B 0.9800 . ?
C83 H83C 0.9800 . ?
C84 H84A 0.9800 . ?
C84 H84B 0.9800 . ?
C84 H84C 0.9800 . ?
C85 C87 1.522(15) . ?
C85 H85A 0.9900 . ?
C85 H85B 0.9900 . ?
C86 C87 1.37(2) . ?
C86 C91 1.420(18) . ?
C87 C88 1.40(2) . ?
C88 C89 1.342(18) . ?
C88 H88 0.9500 . ?
C89 C90 1.39(2) . ?
C89 C92 1.55(2) . ?
C90 C91 1.45(3) . ?
C90 H90 0.9500 . ?
C91 C96 1.45(2) . ?
C92 C93 1.52(3) . ?
C92 C95 1.52(2) . ?
C92 C94 1.53(3) . ?
C93 H93A 0.9800 . ?
C93 H93B 0.9800 . ?
C93 H93C 0.9800 . ?
C94 H94A 0.9800 . ?
C94 H94B 0.9800 . ?
C94 H94C 0.9800 . ?
C95 H95A 0.9800 . ?
C95 H95B 0.9800 . ?
C95 H95C 0.9800 . ?
C96 H96A 0.9900 . ?
C96 H96B 0.9900 . ?
C97 C98 1.498(19) . ?
C97 H97A 0.9900 . ?
C97 H97B 0.9900 . ?
C98 C99 1.48(2) . ?
C98 H98A 0.9900 . ?
C98 H98B 0.9900 . ?
C99 H99A 0.9800 . ?
C99 H99B 0.9800 . ?
C99 H99C 0.9800 . ?
C100 C101 1.53(2) . ?
C100 H10G 0.9900 . ?
C100 H10H 0.9900 . ?
C101 C102 1.54(2) . ?
C101 H10I 0.9900 . ?
C101 H10J 0.9900 . ?
C102 H10K 0.9800 . ?
C102 H10L 0.9800 . ?
C102 H10M 0.9800 . ?
O11 C103 1.243(15) . ?
O12 C103 1.239(15) . ?
C103 C104 1.53(2) . ?
C104 H10N 0.9800 . ?
C104 H10O 0.9800 . ?
C104 H10P 0.9800 . ?
Zn4 O15 1.847(8) . ?
Zn4 O17 1.957(8) . ?
Zn4 O13 1.977(7) . ?
Zn4 O14 2.253(10) . ?
Zn4 O16 2.283(8) . ?
Zn5 O18 1.943(8) . ?
Zn5 O24 1.950(9) . ?
Zn5 O13 1.955(7) . ?
Zn5 O21 1.959(7) . ?
Zn6 O19 1.878(9) . ?
Zn6 O21 1.962(8) . ?
Zn6 O23 1.993(9) . ?
Zn6 O22 2.209(9) . ?
Zn6 O20 2.244(10) . ?
O13 C105 1.373(13) . ?
O14 C138 1.412(16) . ?
O14 C152 1.45(2) . ?
O15 C127 1.345(15) . ?
O16 C116 1.399(13) . ?
O16 C149 1.489(13) . ?
O19 C157 1.365(14) . ?
O20 C168 1.391(15) . ?
O20 C201 1.499(15) . ?
O21 C179 1.384(12) . ?
O22 C190 1.385(16) . ?
O22 C204 1.408(17) . ?
C105 C110 1.375(18) . ?
C105 C106 1.402(17) . ?
C106 C107 1.429(18) . ?
C106 C148 1.513(19) . ?
C107 C108 1.39(2) . ?
C107 H107 0.9500 . ?
C108 C109 1.414(19) . ?
C108 C111 1.556(19) . ?
C109 C110 1.381(16) . ?
C109 H109 0.9500 . ?
C110 C115 1.520(18) . ?
C111 C11Y 1.48(3) . ?
C111 C113 1.49(3) . ?
C111 C114 1.55(2) . ?
C111 C11Z 1.55(3) . ?
C111 C11X 1.56(3) . ?
C111 C112 1.57(2) . ?
C112 H11C 0.9800 . ?
C112 H11D 0.9800 . ?
C112 H11E 0.9800 . ?
C113 H11F 0.9800 . ?
C113 H11G 0.9800 . ?
C113 H11H 0.9800 . ?
C114 H11I 0.9800 . ?
C114 H11J 0.9800 . ?
C114 H11K 0.9800 . ?
C11X H11L 0.9800 . ?
C11X H11M 0.9800 . ?
C11X H11N 0.9800 . ?
C11Y H11O 0.9800 . ?
C11Y H11P 0.9800 . ?
C11Y H11Q 0.9800 . ?
C11Z H11R 0.9800 . ?
C11Z H11S 0.9800 . ?
C11Z H11T 0.9800 . ?
C115 C117 1.522(16) . ?
C115 H11U 0.9900 . ?
C115 H11V 0.9900 . ?
C116 C121 1.377(16) . ?
C116 C117 1.393(15) . ?
C117 C118 1.383(17) . ?
C118 C119 1.400(17) . ?
C118 H118 0.9500 . ?
C119 C120 1.411(17) . ?
C119 C122 1.523(18) . ?
C120 C121 1.385(18) . ?
C120 H120 0.9500 . ?
C121 C126 1.551(15) . ?
C122 C123 1.509(18) . ?
C122 C124 1.55(2) . ?
C122 C125 1.586(19) . ?
C123 H12A 0.9800 . ?
C123 H12B 0.9800 . ?
C123 H12C 0.9800 . ?
C124 H12D 0.9800 . ?
C124 H12E 0.9800 . ?
C124 H12F 0.9800 . ?
C125 H12G 0.9800 . ?
C125 H12H 0.9800 . ?
C125 H12I 0.9800 . ?
C126 C128 1.529(16) . ?
C126 H12J 0.9900 . ?
C126 H12K 0.9900 . ?
C127 C128 1.382(18) . ?
C127 C132 1.430(16) . ?
C128 C129 1.390(17) . ?
C129 C130 1.395(18) . ?
C129 H129 0.9500 . ?
C130 C131 1.38(2) . ?
C130 C133 1.58(2) . ?
C131 C132 1.39(2) . ?
C131 H131 0.9500 . ?
C132 C137 1.53(2) . ?
C133 C134 1.51(2) . ?
C133 C135 1.52(2) . ?
C133 C136 1.53(3) . ?
C134 H13A 0.9800 . ?
C134 H13B 0.9800 . ?
C134 H13C 0.9800 . ?
C135 H13D 0.9800 . ?
C135 H13E 0.9800 . ?
C135 H13F 0.9800 . ?
C136 H13G 0.9800 . ?
C136 H13H 0.9800 . ?
C136 H13I 0.9800 . ?
C137 C139 1.525(16) . ?
C137 H13J 0.9900 . ?
C137 H13K 0.9900 . ?
C138 C143 1.390(17) . ?
C138 C139 1.424(17) . ?
C139 C140 1.383(18) . ?
C140 C141 1.364(18) . ?
C140 H140 0.9500 . ?
C141 C142 1.413(16) . ?
C141 C144 1.559(18) . ?
C142 C143 1.388(17) . ?
C142 H142 0.9500 . ?
C143 C148 1.513(16) . ?
C144 C147 1.46(2) . ?
C144 C145 1.52(2) . ?
C144 C146 1.54(2) . ?
C145 H14A 0.9800 . ?
C145 H14B 0.9800 . ?
C145 H14C 0.9800 . ?
C146 H14D 0.9800 . ?
C146 H14E 0.9800 . ?
C146 H14F 0.9800 . ?
C147 H14G 0.9800 . ?
C147 H14H 0.9800 . ?
C147 H14I 0.9800 . ?
C148 H14J 0.9900 . ?
C148 H14K 0.9900 . ?
C149 C150 1.545(18) . ?
C149 H14L 0.9900 . ?
C149 H14M 0.9900 . ?
C150 C151 1.50(2) . ?
C150 H15A 0.9900 . ?
C150 H15B 0.9900 . ?
C151 H15C 0.9800 . ?
C151 H15D 0.9800 . ?
C151 H15E 0.9800 . ?
C152 C153 1.40(3) . ?
C152 C15X 1.43(3) . ?
C152 H15F 0.9900 . ?
C152 H15G 0.9900 . ?
C152 H15H 0.9900 . ?
C152 H15I 0.9900 . ?
C153 C154 1.45(3) . ?
C153 H15J 0.9900 . ?
C153 H15K 0.9900 . ?
C154 C15X 1.48(3) . ?
C154 H15L 0.9800 . ?
C154 H15M 0.9800 . ?
C154 H15N 0.9800 . ?
C154 H15O 0.9800 . ?
C154 H15P 0.9800 . ?
C154 H15Q 0.9800 . ?
C15X H15R 0.9900 . ?
C15X H15S 0.9900 . ?
O17 C155 1.293(16) . ?
O18 C155 1.266(15) . ?
C155 C156 1.468(17) . ?
C156 H15T 0.9800 . ?
C156 H15U 0.9800 . ?
C156 H15V 0.9800 . ?
C157 C162 1.372(19) . ?
C157 C158 1.434(18) . ?
C158 C159 1.415(17) . ?
C158 C200 1.470(18) . ?
C159 C160 1.373(19) . ?
C159 H159 0.9500 . ?
C160 C161 1.395(19) . ?
C160 C163 1.523(17) . ?
C161 C162 1.398(17) . ?
C161 H161 0.9500 . ?
C162 C167 1.539(18) . ?
C163 C164 1.52(2) . ?
C163 C166 1.55(2) . ?
C163 C165 1.55(2) . ?
C164 H16A 0.9800 . ?
C164 H16B 0.9800 . ?
C164 H16C 0.9800 . ?
C165 H16D 0.9800 . ?
C165 H16E 0.9800 . ?
C165 H16F 0.9800 . ?
C166 H16G 0.9800 . ?
C166 H16H 0.9800 . ?
C166 H16I 0.9800 . ?
C167 C169 1.509(18) . ?
C167 H16J 0.9900 . ?
C167 H16K 0.9900 . ?
C168 C173 1.390(17) . ?
C168 C169 1.416(17) . ?
C169 C170 1.381(19) . ?
C170 C171 1.35(2) . ?
C170 H170 0.9500 . ?
C171 C172 1.394(17) . ?
C171 C174 1.52(2) . ?
C172 C173 1.384(17) . ?
C172 H172 0.9500 . ?
C173 C178 1.546(15) . ?
C174 C177 1.54(2) . ?
C174 C176 1.55(2) . ?
C174 C175 1.55(2) . ?
C175 H17A 0.9800 . ?
C175 H17B 0.9800 . ?
C175 H17C 0.9800 . ?
C176 H17D 0.9800 . ?
C176 H17E 0.9800 . ?
C176 H17F 0.9800 . ?
C177 H17G 0.9800 . ?
C177 H17H 0.9800 . ?
C177 H17I 0.9800 . ?
C178 C180 1.522(17) . ?
C178 H17J 0.9900 . ?
C178 H17K 0.9900 . ?
C179 C180 1.380(17) . ?
C179 C184 1.398(17) . ?
C180 C181 1.394(17) . ?
C181 C182 1.427(17) . ?
C181 H181 0.9500 . ?
C182 C183 1.394(16) . ?
C182 C185 1.504(15) . ?
C183 C184 1.398(16) . ?
C183 H183 0.9500 . ?
C184 C189 1.538(16) . ?
C185 C186 1.524(18) . ?
C185 C187 1.539(19) . ?
C185 C188 1.551(17) . ?
C186 H18A 0.9800 . ?
C186 H18B 0.9800 . ?
C186 H18C 0.9800 . ?
C187 H18D 0.9800 . ?
C187 H18E 0.9800 . ?
C187 H18F 0.9800 . ?
C188 H18G 0.9800 . ?
C188 H18H 0.9800 . ?
C188 H18I 0.9800 . ?
C189 C191 1.532(16) . ?
C189 H18J 0.9900 . ?
C189 H18K 0.9900 . ?
C190 C191 1.385(18) . ?
C190 C195 1.416(18) . ?
C191 C192 1.408(17) . ?
C192 C193 1.394(16) . ?
C192 H192 0.9500 . ?
C193 C194 1.378(19) . ?
C193 C196 1.554(16) . ?
C194 C195 1.40(2) . ?
C194 H194 0.9500 . ?
C195 C200 1.529(17) . ?
C196 C198 1.50(2) . ?
C196 C199 1.513(19) . ?
C196 C197 1.54(2) . ?
C197 H19D 0.9800 . ?
C197 H19E 0.9800 . ?
C197 H19F 0.9800 . ?
C198 H19G 0.9800 . ?
C198 H19H 0.9800 . ?
C198 H19I 0.9800 . ?
C199 H19J 0.9800 . ?
C199 H19K 0.9800 . ?
C199 H19L 0.9800 . ?
C200 H20D 0.9900 . ?
C200 H20E 0.9900 . ?
C201 C202 1.48(2) . ?
C201 H20F 0.9900 . ?
C201 H20G 0.9900 . ?
C202 C203 1.59(2) . ?
C202 H20H 0.9900 . ?
C202 H20I 0.9900 . ?
C203 H20J 0.9800 . ?
C203 H20K 0.9800 . ?
C203 H20L 0.9800 . ?
C204 C205 1.51(2) . ?
C204 H20M 0.9900 . ?
C204 H20N 0.9900 . ?
C205 C206 1.50(2) . ?
C205 H20O 0.9900 . ?
C205 H20P 0.9900 . ?
C206 H20Q 0.9800 . ?
C206 H20R 0.9800 . ?
C206 H20S 0.9800 . ?
O23 C207 1.260(16) . ?
O24 C207 1.271(16) . ?
C207 C208 1.480(18) . ?
C208 H20T 0.9800 . ?
C208 H20U 0.9800 . ?
C208 H20V 0.9800 . ?
N1 C210 1.151(15) . ?
C209 C210 1.435(15) . ?
C209 H20W 0.9800 . ?
C209 H20X 0.9800 . ?
C209 H20Y 0.9800 . ?
N2 C212 1.148(15) . ?
C211 C212 1.438(15) . ?
C211 H21D 0.9800 . ?
C211 H21E 0.9800 . ?
C211 H21F 0.9800 . ?
N3 C214 1.149(16) . ?
C213 C214 1.430(16) . ?
C213 H21G 0.9800 . ?
C213 H21H 0.9800 . ?
C213 H21I 0.9800 . ?
N4 C216 1.142(15) . ?
C215 C216 1.441(16) . ?
C215 H21J 0.9800 . ?
C215 H21K 0.9800 . ?
C215 H21L 0.9800 . ?
N5 C218 1.140(16) . ?
C217 C218 1.430(18) . ?
C217 H21M 0.9800 . ?
C217 H21N 0.9800 . ?
C217 H21O 0.9800 . ?
N6 C220 1.156(16) . ?
C219 C220 1.445(18) . ?
C219 H21P 0.9800 . ?
C219 H21Q 0.9800 . ?
C219 H21R 0.9800 . ?
N7 C222 1.140(19) . ?
C221 C222 1.407(19) . ?
C221 H22C 0.9800 . ?
C221 H22D 0.9800 . ?
C221 H22E 0.9800 . ?
N8 C224 1.152(18) . ?
C223 C224 1.438(19) . ?
C223 H22F 0.9800 . ?
C223 H22G 0.9800 . ?
C223 H22H 0.9800 . ?
N9 C226 1.149(18) . ?
C225 C226 1.413(19) . ?
C225 H22I 0.9800 . ?
C225 H22J 0.9800 . ?
C225 H22K 0.9800 . ?
N10 C228 1.18(2) . ?
C227 C228 1.46(2) . ?
C227 H22L 0.9800 . ?
C227 H22M 0.9800 . ?
C227 H22N 0.9800 . ?

loop_
_geom_hbond_atom_site_label_D
_geom_hbond_atom_site_label_H
_geom_hbond_atom_site_label_A
_geom_hbond_distance_DH
_geom_hbond_distance_HA
_geom_hbond_distance_DA
_geom_hbond_angle_DHA
_geom_hbond_site_symmetry_A
_geom_hbond_publ_flag
C52 H52B N6 0.98 2.62 3.55(2) 158.3 . yes
C97 H97B O6 0.99 2.64 3.408(16) 134.5 . yes
C101 H10I O12 0.99 2.62 3.49(2) 147.4 . yes
C152 H15G O24 0.99 2.49 3.310(18) 139.8 . yes
C15X H15R O17 0.99 2.56 3.23(5) 125.2 . yes
C202 H20I O24 0.99 2.54 3.452(18) 153.8 . yes
C219 H21R N5 0.98 2.63 3.60(3) 172.3 . yes
C221 H22D O19 0.98 2.37 3.09(2) 129.9 . yes
C221 H22E N5 0.98 2.66 3.39(3) 131.9 . yes
C223 H22F N9 0.98 2.48 3.46(3) 174.8 . yes

loop_
_geom_torsion_atom_site_label_1
_geom_torsion_atom_site_label_2
_geom_torsion_atom_site_label_3
_geom_torsion_atom_site_label_4
_geom_torsion
_geom_torsion_site_symmetry_1
_geom_torsion_site_symmetry_2
_geom_torsion_site_symmetry_3
_geom_torsion_site_symmetry_4
_geom_torsion_publ_flag
O5 Zn1 O3 C23 178.7(12) . . . . ?
O1 Zn1 O3 C23 -1.9(18) . . . . ?
O2 Zn1 O3 C23 84.8(13) . . . . ?
O4 Zn1 O3 C23 -85.2(13) . . . . ?
O9 Zn3 O7 C53 -6(2) . . . . ?
O11 Zn3 O7 C53 -179.3(15) . . . . ?
O8 Zn3 O7 C53 84.7(15) . . . . ?
O10 Zn3 O7 C53 -84.4(15) . . . . ?
Zn2 O1 C1 C2 91.4(11) . . . . ?
Zn1 O1 C1 C2 -90.4(11) . . . . ?
Zn2 O1 C1 C6 -84.2(11) . . . . ?
Zn1 O1 C1 C6 94.0(11) . . . . ?
O1 C1 C2 C3 -176.2(9) . . . . ?
C6 C1 C2 C3 -0.6(15) . . . . ?
O1 C1 C2 C44 6.1(15) . . . . ?
C6 C1 C2 C44 -178.2(9) . . . . ?
C1 C2 C3 C4 0.7(18) . . . . ?
C44 C2 C3 C4 178.4(11) . . . . ?
C2 C3 C4 C5 -1.8(19) . . . . ?
C2 C3 C4 C7 177.8(14) . . . . ?
C3 C4 C5 C6 2.9(19) . . . . ?
C7 C4 C5 C6 -176.7(14) . . . . ?
C4 C5 C6 C1 -2.9(18) . . . . ?
C4 C5 C6 C11 -176.4(11) . . . . ?
O1 C1 C6 C5 177.2(9) . . . . ?
C2 C1 C6 C5 1.6(15) . . . . ?
O1 C1 C6 C11 -9.3(15) . . . . ?
C2 C1 C6 C11 175.1(9) . . . . ?
C3 C4 C7 C10X -179(4) . . . . ?
C5 C4 C7 C10X 1(5) . . . . ?
C3 C4 C7 C10 119(2) . . . . ?
C5 C4 C7 C10 -61(2) . . . . ?
C3 C4 C7 C8X 63(5) . . . . ?
C5 C4 C7 C8X -117(5) . . . . ?
C3 C4 C7 C8 2(3) . . . . ?
C5 C4 C7 C8 -178.1(19) . . . . ?
C3 C4 C7 C9 -119.4(18) . . . . ?
C5 C4 C7 C9 60(2) . . . . ?
C3 C4 C7 C9X -55(5) . . . . ?
C5 C4 C7 C9X 125(4) . . . . ?
C5 C6 C11 C13 85.7(13) . . . . ?
C1 C6 C11 C13 -87.6(12) . . . . ?
C45 O2 C12 C13 104.3(17) . . . . ?
Zn1 O2 C12 C13 -92.3(11) . . . . ?
C45 O2 C12 C17 -75.0(17) . . . . ?
Zn1 O2 C12 C17 88.3(11) . . . . ?
O2 C12 C13 C14 -176.4(11) . . . . ?
C17 C12 C13 C14 3(2) . . . . ?
O2 C12 C13 C11 9.2(19) . . . . ?
C17 C12 C13 C11 -171.4(12) . . . . ?
C6 C11 C13 C12 94.9(15) . . . . ?
C6 C11 C13 C14 -79.5(14) . . . . ?
C12 C13 C14 C15 -1(2) . . . . ?
C11 C13 C14 C15 173.3(13) . . . . ?
C13 C14 C15 C16 0(2) . . . . ?
C13 C14 C15 C18 177.2(13) . . . . ?
C14 C15 C16 C17 0(2) . . . . ?
C18 C15 C16 C17 -177.3(13) . . . . ?
C15 C16 C17 C12 1(2) . . . . ?
C15 C16 C17 C22 -173.9(13) . . . . ?
C13 C12 C17 C16 -2.9(19) . . . . ?
O2 C12 C17 C16 176.4(11) . . . . ?
C13 C12 C17 C22 172.1(13) . . . . ?
O2 C12 C17 C22 -8.6(19) . . . . ?
C14 C15 C18 C21 148.8(15) . . . . ?
C16 C15 C18 C21 -34(2) . . . . ?
C14 C15 C18 C20 -87.1(18) . . . . ?
C16 C15 C18 C20 90.2(16) . . . . ?
C14 C15 C18 C19 30.0(19) . . . . ?
C16 C15 C18 C19 -152.7(14) . . . . ?
C16 C17 C22 C24 77.3(15) . . . . ?
C12 C17 C22 C24 -97.5(15) . . . . ?
Zn1 O3 C23 C28 90.5(15) . . . . ?
Zn1 O3 C23 C24 -86.8(15) . . . . ?
O3 C23 C24 C25 177.3(10) . . . . ?
C28 C23 C24 C25 0.0(16) . . . . ?
O3 C23 C24 C22 -2.8(16) . . . . ?
C28 C23 C24 C22 179.9(10) . . . . ?
C17 C22 C24 C25 -91.4(13) . . . . ?
C17 C22 C24 C23 88.7(13) . . . . ?
C23 C24 C25 C26 0.6(18) . . . . ?
C22 C24 C25 C26 -179.3(12) . . . . ?
C24 C25 C26 C27 1.0(18) . . . . ?
C24 C25 C26 C29 -179.4(11) . . . . ?
C25 C26 C27 C28 -3.2(17) . . . . ?
C29 C26 C27 C28 177.2(11) . . . . ?
C26 C27 C28 C23 3.8(16) . . . . ?
C26 C27 C28 C33 -176.7(10) . . . . ?
O3 C23 C28 C27 -179.4(10) . . . . ?
C24 C23 C28 C27 -2.1(16) . . . . ?
O3 C23 C28 C33 1.2(15) . . . . ?
C24 C23 C28 C33 178.4(9) . . . . ?
C25 C26 C29 C31 -118.4(14) . . . . ?
C27 C26 C29 C31 61.2(15) . . . . ?
C25 C26 C29 C32 121.9(14) . . . . ?
C27 C26 C29 C32 -58.5(16) . . . . ?
C25 C26 C29 C30 1.9(19) . . . . ?
C27 C26 C29 C30 -178.5(13) . . . . ?
C27 C28 C33 C35 92.8(12) . . . . ?
C23 C28 C33 C35 -87.8(12) . . . . ?
C48 O4 C34 C39 -106.4(11) . . . . ?
Zn1 O4 C34 C39 89.4(11) . . . . ?
C48 O4 C34 C35 78.1(13) . . . . ?
Zn1 O4 C34 C35 -86.2(11) . . . . ?
C39 C34 C35 C36 6.0(18) . . . . ?
O4 C34 C35 C36 -178.7(10) . . . . ?
C39 C34 C35 C33 -170.0(11) . . . . ?
O4 C34 C35 C33 5.3(17) . . . . ?
C28 C33 C35 C36 -76.0(13) . . . . ?
C28 C33 C35 C34 100.0(13) . . . . ?
C34 C35 C36 C37 -3.6(18) . . . . ?
C33 C35 C36 C37 172.6(11) . . . . ?
C35 C36 C37 C38 -0.3(19) . . . . ?
C35 C36 C37 C40 178.5(12) . . . . ?
C36 C37 C38 C39 2(2) . . . . ?
C40 C37 C38 C39 -176.6(12) . . . . ?
C35 C34 C39 C38 -4.3(18) . . . . ?
O4 C34 C39 C38 -179.8(10) . . . . ?
C35 C34 C39 C44 169.6(11) . . . . ?
O4 C34 C39 C44 -5.9(17) . . . . ?
C37 C38 C39 C34 0.1(19) . . . . ?
C37 C38 C39 C44 -173.9(12) . . . . ?
C38 C37 C40 C43 -4(2) . . . . ?
C36 C37 C40 C43 177.3(15) . . . . ?
C38 C37 C40 C41 -125.4(15) . . . . ?
C36 C37 C40 C41 55.9(18) . . . . ?
C38 C37 C40 C42 115.4(15) . . . . ?
C36 C37 C40 C42 -63.4(16) . . . . ?
C1 C2 C44 C39 91.8(12) . . . . ?
C3 C2 C44 C39 -85.9(12) . . . . ?
C34 C39 C44 C2 -98.0(13) . . . . ?
C38 C39 C44 C2 75.9(13) . . . . ?
C12 O2 C45 C46 -58(2) . . . . ?
Zn1 O2 C45 C46 140.0(12) . . . . ?
O2 C45 C46 C47 179.0(14) . . . . ?
C34 O4 C48 C49 83.2(12) . . . . ?
Zn1 O4 C48 C49 -115.0(10) . . . . ?
O4 C48 C49 C50 179.6(12) . . . . ?
Zn2 O6 C51 O5 34.9(19) . . . . ?
Zn2 O6 C51 C52 -143.7(11) . . . . ?
Zn1 O5 C51 O6 12(2) . . . . ?
Zn1 O5 C51 C52 -168.9(10) . . . . ?
Zn3 O7 C53 C54 95.2(18) . . . . ?
Zn3 O7 C53 C58 -95.1(17) . . . . ?
O7 C53 C54 C55 -176.7(13) . . . . ?
C58 C53 C54 C55 14(2) . . . . ?
O7 C53 C54 C96 -7(2) . . . . ?
C58 C53 C54 C96 -176.2(13) . . . . ?
C53 C54 C55 C56 -8(2) . . . . ?
C96 C54 C55 C56 -178.4(13) . . . . ?
C54 C55 C56 C57 0(2) . . . . ?
C54 C55 C56 C59 177.8(13) . . . . ?
C55 C56 C57 C58 2(2) . . . . ?
C59 C56 C57 C58 -175.8(12) . . . . ?
C56 C57 C58 C53 3(2) . . . . ?
C56 C57 C58 C63 175.4(13) . . . . ?
C54 C53 C58 C57 -12(2) . . . . ?
O7 C53 C58 C57 178.5(11) . . . . ?
C54 C53 C58 C63 176.3(14) . . . . ?
O7 C53 C58 C63 6.5(19) . . . . ?
C55 C56 C59 C60 -10(2) . . . . ?
C57 C56 C59 C60 168.2(14) . . . . ?
C55 C56 C59 C62 110.0(18) . . . . ?
C57 C56 C59 C62 -72.3(18) . . . . ?
C55 C56 C59 C61 -131.8(18) . . . . ?
C57 C56 C59 C61 46(2) . . . . ?
C57 C58 C63 C65 -84.0(14) . . . . ?
C53 C58 C63 C65 87.5(14) . . . . ?
C97 O8 C64 C65 -104.3(15) . . . . ?
Zn3 O8 C64 C65 86.7(13) . . . . ?
C97 O8 C64 C69 76.8(14) . . . . ?
Zn3 O8 C64 C69 -92.2(12) . . . . ?
C69 C64 C65 C66 -4(2) . . . . ?
O8 C64 C65 C66 177.5(13) . . . . ?
C69 C64 C65 C63 167.0(14) . . . . ?
O8 C64 C65 C63 -12(2) . . . . ?
C58 C63 C65 C64 -96.7(16) . . . . ?
C58 C63 C65 C66 74.2(15) . . . . ?
C64 C65 C66 C67 1(2) . . . . ?
C63 C65 C66 C67 -170.6(14) . . . . ?
C65 C66 C67 C68 1(2) . . . . ?
C65 C66 C67 C70 -175.5(13) . . . . ?
C66 C67 C68 C69 1.0(19) . . . . ?
C70 C67 C68 C69 177.2(12) . . . . ?
C67 C68 C69 C64 -3.9(18) . . . . ?
C67 C68 C69 C74 172.1(11) . . . . ?
C65 C64 C69 C68 5.3(19) . . . . ?
O8 C64 C69 C68 -175.9(11) . . . . ?
C65 C64 C69 C74 -170.5(12) . . . . ?
O8 C64 C69 C74 8.3(18) . . . . ?
C68 C67 C70 C72 -82.1(17) . . . . ?
C66 C67 C70 C72 93.9(17) . . . . ?
C68 C67 C70 C71 156.7(13) . . . . ?
C66 C67 C70 C71 -27.2(19) . . . . ?
C68 C67 C70 C73 38.4(18) . . . . ?
C66 C67 C70 C73 -145.5(15) . . . . ?
C68 C69 C74 C76 -81.9(13) . . . . ?
C64 C69 C74 C76 93.9(14) . . . . ?
Zn2 O9 C75 C80 86.5(11) . . . . ?
Zn3 O9 C75 C80 -91.2(11) . . . . ?
Zn2 O9 C75 C76 -94.3(9) . . . . ?
Zn3 O9 C75 C76 88.0(12) . . . . ?
O9 C75 C76 C77 -179.9(8) . . . . ?
C80 C75 C76 C77 -0.7(14) . . . . ?
O9 C75 C76 C74 -1.7(14) . . . . ?
C80 C75 C76 C74 177.5(9) . . . . ?
C69 C74 C76 C75 -91.5(12) . . . . ?
C69 C74 C76 C77 86.7(12) . . . . ?
C75 C76 C77 C78 0.0(14) . . . . ?
C74 C76 C77 C78 -178.3(9) . . . . ?
C76 C77 C78 C79 0.3(15) . . . . ?
C76 C77 C78 C81 179.6(9) . . . . ?
C77 C78 C79 C80 0.2(15) . . . . ?
C81 C78 C79 C80 -179.2(10) . . . . ?
O9 C75 C80 C79 -179.6(9) . . . . ?
C76 C75 C80 C79 1.2(15) . . . . ?
O9 C75 C80 C85 2.2(15) . . . . ?
C76 C75 C80 C85 -177.0(9) . . . . ?
C78 C79 C80 C75 -0.9(16) . . . . ?
C78 C79 C80 C85 177.2(9) . . . . ?
C79 C78 C81 C82 56.9(14) . . . . ?
C77 C78 C81 C82 -122.5(12) . . . . ?
C79 C78 C81 C84 -61.4(14) . . . . ?
C77 C78 C81 C84 119.2(12) . . . . ?
C79 C78 C81 C83 178.5(11) . . . . ?
C77 C78 C81 C83 -0.9(15) . . . . ?
C75 C80 C85 C87 94.5(12) . . . . ?
C79 C80 C85 C87 -83.6(13) . . . . ?
C100 O10 C86 C87 -114.3(13) . . . . ?
Zn3 O10 C86 C87 89.1(12) . . . . ?
C100 O10 C86 C91 66.5(15) . . . . ?
Zn3 O10 C86 C91 -90.2(12) . . . . ?
C91 C86 C87 C88 -5(2) . . . . ?
O10 C86 C87 C88 176.1(11) . . . . ?
C91 C86 C87 C85 170.2(12) . . . . ?
O10 C86 C87 C85 -9.0(18) . . . . ?
C80 C85 C87 C86 -95.4(14) . . . . ?
C80 C85 C87 C88 79.4(14) . . . . ?
C86 C87 C88 C89 2(2) . . . . ?
C85 C87 C88 C89 -173.2(13) . . . . ?
C87 C88 C89 C90 0(2) . . . . ?
C87 C88 C89 C92 -176.2(13) . . . . ?
C88 C89 C90 C91 2(2) . . . . ?
C92 C89 C90 C91 177.9(14) . . . . ?
C87 C86 C91 C96 -166.8(13) . . . . ?
O10 C86 C91 C96 12(2) . . . . ?
C87 C86 C91 C90 6(2) . . . . ?
O10 C86 C91 C90 -175.3(10) . . . . ?
C89 C90 C91 C86 -4(2) . . . . ?
C89 C90 C91 C96 168.7(14) . . . . ?
C88 C89 C92 C93 -11(2) . . . . ?
C90 C89 C92 C93 173.0(16) . . . . ?
C88 C89 C92 C95 -127.0(18) . . . . ?
C90 C89 C92 C95 57(2) . . . . ?
C88 C89 C92 C94 113(2) . . . . ?
C90 C89 C92 C94 -63(2) . . . . ?
C86 C91 C96 C54 89.1(18) . . . . ?
C90 C91 C96 C54 -83(2) . . . . ?
C53 C54 C96 C91 -84(2) . . . . ?
C55 C54 C96 C91 86.2(17) . . . . ?
C64 O8 C97 C98 86.8(14) . . . . ?
Zn3 O8 C97 C98 -105.6(11) . . . . ?
O8 C97 C98 C99 74.6(16) . . . . ?
C86 O10 C100 C101 93.8(15) . . . . ?
Zn3 O10 C100 C101 -109.9(14) . . . . ?
O10 C100 C101 C102 175.2(14) . . . . ?
Zn2 O12 C103 O11 20(2) . . . . ?
Zn2 O12 C103 C104 -159.5(11) . . . . ?
Zn3 O11 C103 O12 21(3) . . . . ?
Zn3 O11 C103 C104 -159.8(12) . . . . ?
O17 Zn4 O15 C127 178.0(13) . . . . ?
O13 Zn4 O15 C127 1.9(19) . . . . ?
O14 Zn4 O15 C127 -86.2(13) . . . . ?
O16 Zn4 O15 C127 83.8(13) . . . . ?
O21 Zn6 O19 C157 3(2) . . . . ?
O23 Zn6 O19 C157 -178.7(14) . . . . ?
O22 Zn6 O19 C157 -84.2(14) . . . . ?
O20 Zn6 O19 C157 83.9(14) . . . . ?
Zn5 O13 C105 C110 -89.1(11) . . . . ?
Zn4 O13 C105 C110 91.8(11) . . . . ?
Zn5 O13 C105 C106 87.8(11) . . . . ?
Zn4 O13 C105 C106 -91.3(12) . . . . ?
O13 C105 C106 C107 -178.0(10) . . . . ?
C110 C105 C106 C107 -1.0(16) . . . . ?
O13 C105 C106 C148 5.5(16) . . . . ?
C110 C105 C106 C148 -177.6(10) . . . . ?
C105 C106 C107 C108 -1.2(18) . . . . ?
C148 C106 C107 C108 175.4(11) . . . . ?
C106 C107 C108 C109 1.8(18) . . . . ?
C106 C107 C108 C111 178.2(13) . . . . ?
C107 C108 C109 C110 -0.2(18) . . . . ?
C111 C108 C109 C110 -176.5(12) . . . . ?
O13 C105 C110 C109 179.6(10) . . . . ?
C106 C105 C110 C109 2.7(16) . . . . ?
O13 C105 C110 C115 -6.0(15) . . . . ?
C106 C105 C110 C115 177.1(10) . . . . ?
C108 C109 C110 C105 -2.1(18) . . . . ?
C108 C109 C110 C115 -176.8(10) . . . . ?
C107 C108 C111 C11Y -100(3) . . . . ?
C109 C108 C111 C11Y 76(3) . . . . ?
C107 C108 C111 C113 -61(2) . . . . ?
C109 C108 C111 C113 115.6(19) . . . . ?
C107 C108 C111 C114 174.7(18) . . . . ?
C109 C108 C111 C114 -9(2) . . . . ?
C107 C108 C111 C11Z 138(3) . . . . ?
C109 C108 C111 C11Z -45(3) . . . . ?
C107 C108 C111 C11X 26(4) . . . . ?
C109 C108 C111 C11X -158(3) . . . . ?
C107 C108 C111 C112 61(2) . . . . ?
C109 C108 C111 C112 -123(2) . . . . ?
C105 C110 C115 C117 -90.6(13) . . . . ?
C109 C110 C115 C117 84.0(12) . . . . ?
C149 O16 C116 C121 -73.7(13) . . . . ?
Zn4 O16 C116 C121 89.8(11) . . . . ?
C149 O16 C116 C117 107.4(11) . . . . ?
Zn4 O16 C116 C117 -89.0(10) . . . . ?
C121 C116 C117 C118 4.1(18) . . . . ?
O16 C116 C117 C118 -177.0(10) . . . . ?
C121 C116 C117 C115 -172.1(11) . . . . ?
O16 C116 C117 C115 6.8(17) . . . . ?
C110 C115 C117 C118 -78.3(14) . . . . ?
C110 C115 C117 C116 97.9(13) . . . . ?
C116 C117 C118 C119 -0.8(19) . . . . ?
C115 C117 C118 C119 175.5(12) . . . . ?
C117 C118 C119 C120 -2(2) . . . . ?
C117 C118 C119 C122 178.2(12) . . . . ?
C118 C119 C120 C121 1(2) . . . . ?
C122 C119 C120 C121 -178.9(12) . . . . ?
C117 C116 C121 C120 -4.7(18) . . . . ?
O16 C116 C121 C120 176.4(10) . . . . ?
C117 C116 C121 C126 168.3(11) . . . . ?
O16 C116 C121 C126 -10.5(17) . . . . ?
C119 C120 C121 C116 2.0(19) . . . . ?
C119 C120 C121 C126 -171.4(11) . . . . ?
C118 C119 C122 C123 1(2) . . . . ?
C120 C119 C122 C123 -179.4(13) . . . . ?
C118 C119 C122 C124 -120.4(15) . . . . ?
C120 C119 C122 C124 59.6(17) . . . . ?
C118 C119 C122 C125 122.9(14) . . . . ?
C120 C119 C122 C125 -57.1(17) . . . . ?
C116 C121 C126 C128 -95.8(13) . . . . ?
C120 C121 C126 C128 77.4(14) . . . . ?
Zn4 O15 C127 C128 -92.3(15) . . . . ?
Zn4 O15 C127 C132 89.8(15) . . . . ?
O15 C127 C128 C129 179.0(10) . . . . ?
C132 C127 C128 C129 -3.1(16) . . . . ?
O15 C127 C128 C126 2.1(16) . . . . ?
C132 C127 C128 C126 180.0(10) . . . . ?
C121 C126 C128 C127 86.0(13) . . . . ?
C121 C126 C128 C129 -90.9(13) . . . . ?
C127 C128 C129 C130 0.4(17) . . . . ?
C126 C128 C129 C130 177.2(10) . . . . ?
C128 C129 C130 C131 2.7(18) . . . . ?
C128 C129 C130 C133 -179.8(10) . . . . ?
C129 C130 C131 C132 -3(2) . . . . ?
C133 C130 C131 C132 179.8(12) . . . . ?
C130 C131 C132 C127 0.0(19) . . . . ?
C130 C131 C132 C137 -179.2(12) . . . . ?
O15 C127 C132 C131 -179.1(11) . . . . ?
C128 C127 C132 C131 3.0(17) . . . . ?
O15 C127 C132 C137 0.1(16) . . . . ?
C128 C127 C132 C137 -177.8(10) . . . . ?
C131 C130 C133 C134 0.0(19) . . . . ?
C129 C130 C133 C134 -177.4(13) . . . . ?
C131 C130 C133 C135 118.5(15) . . . . ?
C129 C130 C133 C135 -58.9(16) . . . . ?
C131 C130 C133 C136 -121.4(16) . . . . ?
C129 C130 C133 C136 61.3(17) . . . . ?
C131 C132 C137 C139 89.9(13) . . . . ?
C127 C132 C137 C139 -89.3(13) . . . . ?
C152 O14 C138 C143 -76.8(15) . . . . ?
Zn4 O14 C138 C143 92.3(13) . . . . ?
C152 O14 C138 C139 102.2(14) . . . . ?
Zn4 O14 C138 C139 -88.7(12) . . . . ?
C143 C138 C139 C140 4(2) . . . . ?
O14 C138 C139 C140 -175.2(12) . . . . ?
C143 C138 C139 C137 -172.9(13) . . . . ?
O14 C138 C139 C137 8(2) . . . . ?
C132 C137 C139 C140 -76.4(15) . . . . ?
C132 C137 C139 C138 100.2(15) . . . . ?
C138 C139 C140 C141 1(2) . . . . ?
C137 C139 C140 C141 177.3(13) . . . . ?
C139 C140 C141 C142 -4(2) . . . . ?
C139 C140 C141 C144 176.5(12) . . . . ?
C140 C141 C142 C143 3(2) . . . . ?
C144 C141 C142 C143 -177.2(12) . . . . ?
C141 C142 C143 C138 1(2) . . . . ?
C141 C142 C143 C148 -172.6(12) . . . . ?
O14 C138 C143 C142 174.6(12) . . . . ?
C139 C138 C143 C142 -4(2) . . . . ?
O14 C138 C143 C148 -12(2) . . . . ?
C139 C138 C143 C148 168.9(12) . . . . ?
C140 C141 C144 C147 169.2(14) . . . . ?
C142 C141 C144 C147 -10.2(19) . . . . ?
C140 C141 C144 C145 45.0(18) . . . . ?
C142 C141 C144 C145 -134.4(14) . . . . ?
C140 C141 C144 C146 -71.1(18) . . . . ?
C142 C141 C144 C146 109.5(16) . . . . ?
C105 C106 C148 C143 90.6(13) . . . . ?
C107 C106 C148 C143 -86.0(13) . . . . ?
C142 C143 C148 C106 78.8(14) . . . . ?
C138 C143 C148 C106 -94.5(15) . . . . ?
C116 O16 C149 C150 -80.7(12) . . . . ?
Zn4 O16 C149 C150 118.0(11) . . . . ?
O16 C149 C150 C151 176.0(13) . . . . ?
C138 O14 C152 C153 -92(2) . . . . ?
Zn4 O14 C152 C153 102(2) . . . . ?
C138 O14 C152 C15X -154(2) . . . . ?
Zn4 O14 C152 C15X 39(3) . . . . ?
O14 C152 C153 C154 -69(3) . . . . ?
O14 C152 C15X C154 57(4) . . . . ?
Zn5 O18 C155 O17 -28.9(17) . . . . ?
Zn5 O18 C155 C156 150.9(10) . . . . ?
Zn4 O17 C155 O18 -18(2) . . . . ?
Zn4 O17 C155 C156 162.4(10) . . . . ?
Zn6 O19 C157 C162 -86.4(18) . . . . ?
Zn6 O19 C157 C158 87.1(16) . . . . ?
O19 C157 C158 C159 -177.4(11) . . . . ?
C162 C157 C158 C159 -3.6(18) . . . . ?
O19 C157 C158 C200 4.8(17) . . . . ?
C162 C157 C158 C200 178.7(11) . . . . ?
C157 C158 C159 C160 7.5(18) . . . . ?
C200 C158 C159 C160 -174.8(12) . . . . ?
C158 C159 C160 C161 -9.0(19) . . . . ?
C158 C159 C160 C163 172.8(11) . . . . ?
C159 C160 C161 C162 6.8(19) . . . . ?
C163 C160 C161 C162 -175.1(12) . . . . ?
O19 C157 C162 C161 175.2(12) . . . . ?
C158 C157 C162 C161 1.8(19) . . . . ?
O19 C157 C162 C167 -7.4(19) . . . . ?
C158 C157 C162 C167 179.2(11) . . . . ?
C160 C161 C162 C157 -3(2) . . . . ?
C160 C161 C162 C167 179.1(12) . . . . ?
C159 C160 C163 C164 -60.7(18) . . . . ?
C161 C160 C163 C164 121.2(16) . . . . ?
C159 C160 C163 C166 179.8(12) . . . . ?
C161 C160 C163 C166 1.8(19) . . . . ?
C159 C160 C163 C165 64.6(17) . . . . ?
C161 C160 C163 C165 -113.5(16) . . . . ?
C157 C162 C167 C169 94.6(14) . . . . ?
C161 C162 C167 C169 -87.9(15) . . . . ?
C201 O20 C168 C173 114.0(13) . . . . ?
Zn6 O20 C168 C173 -89.2(12) . . . . ?
C201 O20 C168 C169 -69.3(15) . . . . ?
Zn6 O20 C168 C169 87.5(13) . . . . ?
C173 C168 C169 C170 -6.9(18) . . . . ?
O20 C168 C169 C170 176.4(11) . . . . ?
C173 C168 C169 C167 168.7(11) . . . . ?
O20 C168 C169 C167 -8.0(19) . . . . ?
C162 C167 C169 C170 81.4(15) . . . . ?
C162 C167 C169 C168 -93.9(14) . . . . ?
C168 C169 C170 C171 3(2) . . . . ?
C167 C169 C170 C171 -172.8(12) . . . . ?
C169 C170 C171 C172 3(2) . . . . ?
C169 C170 C171 C174 -175.8(13) . . . . ?
C170 C171 C172 C173 -5.0(19) . . . . ?
C174 C171 C172 C173 174.0(12) . . . . ?
C171 C172 C173 C168 0.8(19) . . . . ?
C171 C172 C173 C178 173.5(12) . . . . ?
O20 C168 C173 C172 -177.9(11) . . . . ?
C169 C168 C173 C172 5.3(18) . . . . ?
O20 C168 C173 C178 9.6(17) . . . . ?
C169 C168 C173 C178 -167.2(11) . . . . ?
C170 C171 C174 C177 -178.6(15) . . . . ?
C172 C171 C174 C177 3(2) . . . . ?
C170 C171 C174 C176 59.8(18) . . . . ?
C172 C171 C174 C176 -119.1(14) . . . . ?
C170 C171 C174 C175 -59.2(17) . . . . ?
C172 C171 C174 C175 121.9(14) . . . . ?
C172 C173 C178 C180 -79.6(14) . . . . ?
C168 C173 C178 C180 93.0(13) . . . . ?
Zn5 O21 C179 C180 -91.2(10) . . . . ?
Zn6 O21 C179 C180 89.3(11) . . . . ?
Zn5 O21 C179 C184 88.9(10) . . . . ?
Zn6 O21 C179 C184 -90.6(12) . . . . ?
O21 C179 C180 C181 -179.7(9) . . . . ?
C184 C179 C180 C181 0.1(16) . . . . ?
O21 C179 C180 C178 -0.9(15) . . . . ?
C184 C179 C180 C178 179.0(9) . . . . ?
C173 C178 C180 C179 -96.0(12) . . . . ?
C173 C178 C180 C181 82.9(12) . . . . ?
C179 C180 C181 C182 -0.9(16) . . . . ?
C178 C180 C181 C182 -179.8(9) . . . . ?
C180 C181 C182 C183 2.2(15) . . . . ?
C180 C181 C182 C185 -179.6(10) . . . . ?
C181 C182 C183 C184 -2.8(15) . . . . ?
C185 C182 C183 C184 179.0(10) . . . . ?
C180 C179 C184 C183 -0.7(15) . . . . ?
O21 C179 C184 C183 179.1(9) . . . . ?
C180 C179 C184 C189 -176.6(9) . . . . ?
O21 C179 C184 C189 3.3(15) . . . . ?
C182 C183 C184 C179 2.1(15) . . . . ?
C182 C183 C184 C189 178.1(10) . . . . ?
C183 C182 C185 C186 -122.0(12) . . . . ?
C181 C182 C185 C186 59.8(14) . . . . ?
C183 C182 C185 C187 -0.5(16) . . . . ?
C181 C182 C185 C187 -178.7(11) . . . . ?
C183 C182 C185 C188 120.2(12) . . . . ?
C181 C182 C185 C188 -58.0(14) . . . . ?
C179 C184 C189 C191 90.5(12) . . . . ?
C183 C184 C189 C191 -85.4(13) . . . . ?
C204 O22 C190 C191 -79.1(15) . . . . ?
Zn6 O22 C190 C191 90.9(13) . . . . ?
C204 O22 C190 C195 104.5(14) . . . . ?
Zn6 O22 C190 C195 -85.6(13) . . . . ?
O22 C190 C191 C192 175.8(11) . . . . ?
C195 C190 C191 C192 -8(2) . . . . ?
O22 C190 C191 C189 -7(2) . . . . ?
C195 C190 C191 C189 168.9(12) . . . . ?
C184 C189 C191 C190 -93.0(14) . . . . ?
C184 C189 C191 C192 83.8(14) . . . . ?
C190 C191 C192 C193 3.7(19) . . . . ?
C189 C191 C192 C193 -173.2(11) . . . . ?
C191 C192 C193 C194 -1.2(19) . . . . ?
C191 C192 C193 C196 -176.6(11) . . . . ?
C192 C193 C194 C195 3(2) . . . . ?
C196 C193 C194 C195 178.3(13) . . . . ?
C193 C194 C195 C190 -7(2) . . . . ?
C193 C194 C195 C200 170.7(13) . . . . ?
O22 C190 C195 C194 -174.4(12) . . . . ?
C191 C190 C195 C194 9(2) . . . . ?
O22 C190 C195 C200 8(2) . . . . ?
C191 C190 C195 C200 -168.4(12) . . . . ?
C194 C193 C196 C198 -96.3(17) . . . . ?
C192 C193 C196 C198 78.9(16) . . . . ?
C194 C193 C196 C199 26.8(18) . . . . ?
C192 C193 C196 C199 -158.0(13) . . . . ?
C194 C193 C196 C197 141.7(15) . . . . ?
C192 C193 C196 C197 -43.1(17) . . . . ?
C159 C158 C200 C195 89.4(13) . . . . ?
C157 C158 C200 C195 -92.9(14) . . . . ?
C194 C195 C200 C158 -80.7(15) . . . . ?
C190 C195 C200 C158 96.8(15) . . . . ?
C168 O20 C201 C202 -101.7(14) . . . . ?
Zn6 O20 C201 C202 101.3(14) . . . . ?
O20 C201 C202 C203 -169.1(13) . . . . ?
C190 O22 C204 C205 -83.1(17) . . . . ?
Zn6 O22 C204 C205 107.7(13) . . . . ?
O22 C204 C205 C206 -177.7(14) . . . . ?
Zn6 O23 C207 O24 -17(3) . . . . ?
Zn6 O23 C207 C208 162.4(13) . . . . ?
Zn5 O24 C207 O23 -25(2) . . . . ?
Zn5 O24 C207 C208 155.7(12) . . . . ?
